data_4122809
loop_
_publ_author_name
'D'Alessio, Daniel'
'Sobolev, Alexandre N.'
'Skelton, Brian W.'
'Fuller, Rebecca O.'
'Woodward, Robert C.'
'Lengkeek, Nigel A.'
'Fraser, Benjamin H.'
'Massi, Massimiliano'
'Ogden, Mark I.'

_publ_section_title
;
 Lanthanoid &quot;bottlebrush&quot; clusters: remarkably elongated
 metal-oxo core structures with controllable lengths.
;
_journal_issue 43
_journal_name_full 'Journal of the American Chemical Society'
_journal_page_first 15122
_journal_page_last 15125
_journal_paper_doi 10.1021/ja506677h
_journal_volume 136
_journal_year 2014
_chemical_formula_moiety
;
C588 H799 Dy19 N96 O116, 12(C4 H8 O2), 12(C2 H6 O), 10.5(H2 O)
;
_chemical_formula_sum 'C660 H988 Dy19 N96 O162.5'
_chemical_formula_weight 15954.96
_chemical_name_systematic
; 
 ? 
;
_space_group_IT_number 167
_symmetry_cell_setting trigonal
_symmetry_Int_Tables_number 167
_symmetry_space_group_name_Hall '-R 3 2"c'
_symmetry_space_group_name_H-M 'R -3 c :H'
_atom_sites_solution_hydrogens geom
_atom_sites_solution_primary direct
_atom_sites_solution_secondary difmap
_audit_creation_method SHELXL-97
_cell_angle_alpha 90.0
_cell_angle_beta 90.0
_cell_angle_gamma 120.0
_cell_formula_units_Z 12
_cell_length_a 45.6636(6)
_cell_length_b 45.6636(6)
_cell_length_c 151.631(3)
_cell_measurement_reflns_used 26328
_cell_measurement_temperature 150(2)
_cell_measurement_theta_max 68.0360
_cell_measurement_theta_min 2.9683
_cell_volume 273816(7)
_computing_cell_refinement
;
CrysAlisPro, Agilent Technologies,
Version 1.171.35.21 (release 20-01-2012 CrysAlis171 .NET)
(compiled Jan 23 2012,18:06:46)
;
_computing_data_collection
;
CrysAlisPro, Agilent Technologies,
Version 1.171.35.21 (release 20-01-2012 CrysAlis171 .NET)
(compiled Jan 23 2012,18:06:46)
;
_computing_data_reduction
;
CrysAlisPro, Agilent Technologies,
Version 1.171.35.21 (release 20-01-2012 CrysAlis171 .NET)
(compiled Jan 23 2012,18:06:46)
;
_computing_molecular_graphics 'X-Seed 2.0 (Barbour, 2001)'
_computing_publication_material 'SHELXL-97 (Sheldrick, 2008)'
_computing_structure_refinement 'SHELXL-97 (Sheldrick, 2008)'
_computing_structure_solution 'SHELXS-97 (Sheldrick, 2008)'
_diffrn_ambient_temperature 150(2)
_diffrn_detector_area_resol_mean 10.4738
_diffrn_measured_fraction_theta_full 0.999
_diffrn_measured_fraction_theta_max 0.999
_diffrn_measurement_device_type 'Oxford Diffraction Gemini-R Ultra, Ruby CCD'
_diffrn_measurement_method '\w scans'
_diffrn_orient_matrix_UB_11 0.0302802
_diffrn_orient_matrix_UB_12 -0.0048226
_diffrn_orient_matrix_UB_13 -0.0021640
_diffrn_orient_matrix_UB_21 -0.0220716
_diffrn_orient_matrix_UB_22 -0.0282455
_diffrn_orient_matrix_UB_23 -0.0065747
_diffrn_orient_matrix_UB_31 0.0106450
_diffrn_orient_matrix_UB_32 0.0264156
_diffrn_orient_matrix_UB_33 -0.0074316
_diffrn_radiation_monochromator mirror
_diffrn_radiation_source 'Enhance Ultra (Cu) X-ray Source'
_diffrn_radiation_type CuK\a
_diffrn_radiation_wavelength 1.54178
_diffrn_reflns_av_R_equivalents 0.1134
_diffrn_reflns_av_sigmaI/netI 0.0494
_diffrn_reflns_limit_h_max 39
_diffrn_reflns_limit_h_min -45
_diffrn_reflns_limit_k_max 45
_diffrn_reflns_limit_k_min -42
_diffrn_reflns_limit_l_max 151
_diffrn_reflns_limit_l_min -133
_diffrn_reflns_number 429015
_diffrn_reflns_theta_full 50.43
_diffrn_reflns_theta_max 50.43
_diffrn_reflns_theta_min 2.97
_exptl_absorpt_coefficient_mu 8.687
_exptl_absorpt_correction_T_max 1.00000
_exptl_absorpt_correction_T_min 0.39767
_exptl_absorpt_correction_type multi-scan
_exptl_absorpt_process_details
;
CrysAlisPro, Agilent Technologies,
Version 1.171.35.21 (release 20-01-2012 CrysAlis171 .NET)
(compiled Jan 23 2012,18:06:46)
Empirical absorption correction using spherical harmonics,
 implemented in SCALE3 ABSPACK scaling algorithm.
;
_exptl_crystal_colour yellow
_exptl_crystal_density_diffrn 1.161
_exptl_crystal_density_method 'not measured'
_exptl_crystal_description prism
_exptl_crystal_F_000 98088
_exptl_crystal_size_max 0.38
_exptl_crystal_size_mid 0.31
_exptl_crystal_size_min 0.15
_platon_squeeze_details
;
;
_refine_diff_density_max 2.415
_refine_diff_density_min -1.114
_refine_diff_density_rms 0.108
_refine_ls_extinction_method none
_refine_ls_goodness_of_fit_ref 1.268
_refine_ls_hydrogen_treatment constr
_refine_ls_matrix_type full
_refine_ls_number_parameters 2515
_refine_ls_number_reflns 31871
_refine_ls_number_restraints 980
_refine_ls_restrained_S_all 1.275
_refine_ls_R_factor_all 0.1449
_refine_ls_R_factor_gt 0.1043
_refine_ls_shift/su_max 0.006
_refine_ls_shift/su_mean 0.000
_refine_ls_structure_factor_coef Fsqd
_refine_ls_weighting_details 'calc w=1/[\s^2^(Fo^2^)+(0.1500P)^2^+500.0000P] where P=(Fo^2^+2Fc^2^)/3'
_refine_ls_weighting_scheme calc
_refine_ls_wR_factor_gt 0.2847
_refine_ls_wR_factor_ref 0.3124
_reflns_number_gt 20284
_reflns_number_total 31871
_reflns_threshold_expression I>2sigma(I)
_cod_data_source_file ja506677h_si_003.cif
_cod_data_source_block modd391
_cod_depositor_comments 'Adding full bibliography for 4122807--4122810.cif.'
_cod_original_sg_symbol_H-M 'R -3 c'
_cod_original_formula_sum 'C660 H988 Dy19 N96 O162.50'
_cod_database_code 4122809

loop_
_symmetry_equiv_pos_as_xyz
'x, y, z'
'-y, x-y, z'
'-x+y, -x, z'
'y, x, -z+1/2'
'x-y, -y, -z+1/2'
'-x, -x+y, -z+1/2'
'x+2/3, y+1/3, z+1/3'
'-y+2/3, x-y+1/3, z+1/3'
'-x+y+2/3, -x+1/3, z+1/3'
'y+2/3, x+1/3, -z+5/6'
'x-y+2/3, -y+1/3, -z+5/6'
'-x+2/3, -x+y+1/3, -z+5/6'
'x+1/3, y+2/3, z+2/3'
'-y+1/3, x-y+2/3, z+2/3'
'-x+y+1/3, -x+2/3, z+2/3'
'y+1/3, x+2/3, -z+7/6'
'x-y+1/3, -y+2/3, -z+7/6'
'-x+1/3, -x+y+2/3, -z+7/6'
'-x, -y, -z'
'y, -x+y, -z'
'x-y, x, -z'
'-y, -x, z-1/2'
'-x+y, y, z-1/2'
'x, x-y, z-1/2'
'-x+2/3, -y+1/3, -z+1/3'
'y+2/3, -x+y+1/3, -z+1/3'
'x-y+2/3, x+1/3, -z+1/3'
'-y+2/3, -x+1/3, z-1/6'
'-x+y+2/3, y+1/3, z-1/6'
'x+2/3, x-y+1/3, z-1/6'
'-x+1/3, -y+2/3, -z+2/3'
'y+1/3, -x+y+2/3, -z+2/3'
'x-y+1/3, x+2/3, -z+2/3'
'-y+1/3, -x+2/3, z+1/6'
'-x+y+1/3, y+2/3, z+1/6'
'x+1/3, x-y+2/3, z+1/6'

loop_
_atom_site_label
_atom_site_type_symbol
_atom_site_fract_x
_atom_site_fract_y
_atom_site_fract_z
_atom_site_U_iso_or_equiv
_atom_site_adp_type
_atom_site_occupancy
_atom_site_symmetry_multiplicity
_atom_site_calc_flag
_atom_site_refinement_flags
_atom_site_disorder_assembly
_atom_site_disorder_group
Dy1 Dy 0.65496(3) 0.37373(3) 0.283984(8) 0.1327(4) Uani 1 1 d . . .
Dy2 Dy 0.6667 0.3333 0.262478(12) 0.1094(5) Uani 1 3 d S . .
Dy3 Dy 0.64902(2) 0.368651(19) 0.241025(6) 0.0990(3) Uani 1 1 d . . .
Dy4 Dy 0.6667 0.3333 0.219255(10) 0.0894(4) Uani 1 3 d S . .
Dy5 Dy 0.638507(17) 0.359344(17) 0.197874(6) 0.0872(3) Uani 1 1 d . . .
Dy6 Dy 0.6667 0.3333 0.176530(10) 0.0830(4) Uani 1 3 d S . .
Dy7 Dy 0.629084(18) 0.348402(18) 0.154801(6) 0.0902(3) Uani 1 1 d . . .
Dy8 Dy 0.6667 0.3333 0.133456(11) 0.1026(5) Uani 1 3 d S . .
Dy9 Dy 0.62316(3) 0.34003(3) 0.111844(8) 0.1343(4) Uani 1 1 d . . .
O01 O 0.6667 0.3333 0.28994(12) 0.128(6) Uani 1 3 d S . .
H01 H 0.6667 0.3333 0.2955 0.153 Uiso 1 3 calc SR . .
O02 O 0.6937(2) 0.3706(2) 0.27442(7) 0.128(3) Uani 1 1 d . . .
H02 H 0.7086 0.3901 0.2726 0.153 Uiso 1 1 calc R . .
O03 O 0.6932(2) 0.37106(19) 0.25015(6) 0.101(3) Uani 1 1 d . . .
H03 H 0.7068 0.3911 0.2519 0.122 Uiso 1 1 calc R . .
O04 O 0.6908(2) 0.3712(2) 0.23177(6) 0.104(3) Uani 1 1 d . . .
H04 H 0.7041 0.3914 0.2301 0.125 Uiso 1 1 calc R . .
O05 O 0.68583(18) 0.37132(17) 0.20709(5) 0.082(2) Uani 1 1 d . . .
H05 H 0.6958 0.3917 0.2088 0.099 Uiso 1 1 calc R . .
O06 O 0.68420(17) 0.37171(17) 0.18879(5) 0.079(2) Uani 1 1 d . . .
H06 H 0.6939 0.3921 0.1871 0.095 Uiso 1 1 calc R . .
O07 O 0.67871(17) 0.37085(17) 0.16412(5) 0.080(2) Uani 1 1 d . . .
H07 H 0.6846 0.3908 0.1658 0.096 Uiso 1 1 calc R . .
O08 O 0.67657(19) 0.37083(19) 0.14532(6) 0.098(3) Uani 1 1 d . . .
H08 H 0.6821 0.3906 0.1435 0.118 Uiso 1 1 calc R . .
O09 O 0.6730(2) 0.3697(2) 0.12129(6) 0.113(3) Uani 1 1 d . . .
H09 H 0.6758 0.3886 0.1230 0.135 Uiso 1 1 calc R . .
O10 O 0.6667 0.3333 0.10569(8) 0.122(6) Uani 1 3 d S . .
H10 H 0.6667 0.3333 0.1001 0.146 Uiso 1 3 calc SR . .
O11W O 0.6516(4) 0.3786(4) 0.29985(9) 0.190(6) Uani 1 1 d . . .
H11X H 0.6328 0.3700 0.3025 0.228 Uiso 1 1 d . . .
H11Y H 0.6682 0.3864 0.3035 0.228 Uiso 1 1 d . . .
O12W O 0.6498(3) 0.4229(3) 0.28564(8) 0.174(5) Uani 1 1 d . . .
H12X H 0.6449 0.4322 0.2815 0.209 Uiso 1 1 d . . .
H12Y H 0.6521 0.4324 0.2906 0.209 Uiso 1 1 d . . .
O31W O 0.6868(2) 0.4268(2) 0.24004(7) 0.118(3) Uani 1 1 d . . .
H31X H 0.6933 0.4412 0.2442 0.141 Uiso 1 1 d . . .
H31Y H 0.6997 0.4352 0.2356 0.141 Uiso 1 1 d . . .
O32W O 0.5927(2) 0.3559(2) 0.24187(7) 0.116(3) Uani 1 1 d . . .
H32X H 0.5808 0.3616 0.2388 0.139 Uiso 1 1 d . . .
H32Y H 0.5840 0.3491 0.2470 0.139 Uiso 1 1 d . . .
O51W O 0.6637(2) 0.41826(19) 0.19810(6) 0.098(3) Uani 1 1 d . . .
H51X H 0.6650 0.4329 0.2018 0.118 Uiso 1 1 d . . .
H51Y H 0.6727 0.4277 0.1932 0.118 Uiso 1 1 d . . .
O52W O 0.57903(19) 0.33120(19) 0.19784(6) 0.099(3) Uani 1 1 d . . .
H52X H 0.5670 0.3360 0.1945 0.118 Uiso 1 1 d . . .
H52Y H 0.5679 0.3165 0.2017 0.118 Uiso 1 1 d . . .
O71W O 0.6385(2) 0.4037(2) 0.15395(6) 0.107(3) Uani 1 1 d . . .
H71X H 0.6285 0.4118 0.1569 0.128 Uiso 1 1 d . . .
H71Y H 0.6445 0.4133 0.1490 0.128 Uiso 1 1 d . . .
O72W O 0.5711(2) 0.30984(19) 0.15592(6) 0.104(3) Uani 1 1 d . . .
H72X H 0.5562 0.3041 0.1519 0.125 Uiso 1 1 d . . .
H72Y H 0.5642 0.2989 0.1607 0.125 Uiso 1 1 d . . .
O91W O 0.6160(4) 0.3398(4) 0.09631(8) 0.202(6) Uani 1 1 d . . .
H91X H 0.6275 0.3551 0.0926 0.243 Uiso 1 1 d . . .
H91Y H 0.6072 0.3206 0.0938 0.243 Uiso 1 1 d . . .
O92W O 0.5720(3) 0.3415(4) 0.10962(10) 0.194(5) Uani 1 1 d . . .
H92X H 0.5646 0.3486 0.1137 0.233 Uiso 1 1 d . . .
H92Y H 0.5627 0.3403 0.1047 0.233 Uiso 1 1 d . . .
O011 O 0.5994(4) 0.3475(4) 0.28781(10) 0.168(5) Uani 1 1 d . . .
O012 O 0.5857(4) 0.2928(4) 0.28919(11) 0.175(6) Uani 1 1 d . . .
C011 C 0.5792(6) 0.3169(8) 0.29017(18) 0.190(10) Uani 1 1 d . . .
C012 C 0.5462(5) 0.3089(6) 0.29402(17) 0.234(12) Uani 1 1 d . . .
H01A H 0.5305 0.3061 0.2893 0.350 Uiso 1 1 calc R . .
H01B H 0.5493 0.3274 0.2979 0.350 Uiso 1 1 calc R . .
H01C H 0.5371 0.2879 0.2974 0.350 Uiso 1 1 calc R . .
O021 O 0.5832(4) 0.2854(4) 0.10749(12) 0.182(6) Uani 1 1 d . . .
O022 O 0.6052(5) 0.2514(4) 0.10793(11) 0.200(7) Uani 1 1 d . . .
C021 C 0.5826(7) 0.2595(7) 0.10567(15) 0.171(9) Uani 1 1 d . . .
C022 C 0.5481(5) 0.2273(5) 0.10255(14) 0.202(10) Uani 1 1 d . . .
H02A H 0.5307 0.2337 0.1019 0.304 Uiso 1 1 calc R . .
H02B H 0.5408 0.2093 0.1070 0.304 Uiso 1 1 calc R . .
H02C H 0.5516 0.2192 0.0969 0.304 Uiso 1 1 calc R . .
O1A O 0.6439(3) 0.4676(2) 0.25601(7) 0.128(3) Uani 1 1 d . . .
O2A O 0.7130(2) 0.4817(2) 0.25091(8) 0.128(3) Uani 1 1 d . . .
H2A H 0.7175 0.4852 0.2564 0.192 Uiso 1 1 calc R . .
O3A O 0.7285(3) 0.4959(3) 0.26775(8) 0.136(4) Uani 1 1 d . . .
O4A O 0.6599(3) 0.4792(3) 0.27415(8) 0.145(4) Uani 1 1 d . . .
H4A H 0.6550 0.4735 0.2688 0.218 Uiso 1 1 calc R . .
N1A N 0.6303(3) 0.4121(3) 0.26729(11) 0.112(4) Uani 1 1 d . . .
N2A N 0.6419(3) 0.3904(3) 0.26981(10) 0.116(4) Uani 1 1 d . . .
N3A N 0.6485(3) 0.3791(3) 0.26235(11) 0.115(4) Uani 1 1 d . . .
N4A N 0.6426(3) 0.3922(3) 0.25512(9) 0.104(3) Uani 1 1 d U . .
N5A N 0.7843(4) 0.4694(4) 0.26965(11) 0.141(5) Uani 1 1 d . . .
N6A N 0.7930(4) 0.4539(4) 0.26374(12) 0.134(5) Uani 1 1 d . . .
N7A N 0.7677(4) 0.4347(3) 0.25843(10) 0.133(5) Uani 1 1 d . . .
N8A N 0.7399(3) 0.4354(3) 0.26100(11) 0.128(5) Uani 1 1 d . . .
C1A C 0.6120(5) 0.4967(5) 0.26567(15) 0.151(7) Uani 1 1 d D . .
H1AA H 0.5918 0.4988 0.2669 0.181 Uiso 1 1 calc R . .
H1AB H 0.6056 0.4728 0.2666 0.181 Uiso 1 1 calc R . .
C2A C 0.6224(5) 0.5063(5) 0.25616(14) 0.144(6) Uani 1 1 d D . .
C3A C 0.6394(4) 0.4921(4) 0.25129(15) 0.127(6) Uani 1 1 d . . .
C4A C 0.6522(4) 0.5034(4) 0.24355(12) 0.118(5) Uani 1 1 d D . .
C5A C 0.6459(4) 0.5279(4) 0.23935(12) 0.140(6) Uani 1 1 d . . .
H5A H 0.6534 0.5344 0.2335 0.168 Uiso 1 1 calc R . .
C6A C 0.6300(4) 0.5422(4) 0.24331(12) 0.145(7) Uani 1 1 d D A .
C7A C 0.6198(5) 0.5316(4) 0.25200(16) 0.161(8) Uani 1 1 d . . .
H7A H 0.6104 0.5427 0.2553 0.193 Uiso 1 1 calc R . .
C8A C 0.6265(3) 0.5717(3) 0.23954(8) 0.158(7) Uani 1 1 d D . .
C9A C 0.6356(5) 0.5763(5) 0.22987(8) 0.156(6) Uiso 0.67 1 d PD A 1
H9AA H 0.6332 0.5949 0.2275 0.234 Uiso 0.67 1 calc PR A 1
H9AB H 0.6205 0.5554 0.2267 0.234 Uiso 0.67 1 calc PR A 1
H9AC H 0.6591 0.5815 0.2292 0.234 Uiso 0.67 1 calc PR A 1
C10A C 0.5902(3) 0.5636(5) 0.24050(13) 0.156(6) Uiso 0.67 1 d PD A 1
H10A H 0.5878 0.5820 0.2380 0.234 Uiso 0.67 1 calc PR A 1
H10B H 0.5841 0.5609 0.2468 0.234 Uiso 0.67 1 calc PR A 1
H10C H 0.5753 0.5425 0.2374 0.234 Uiso 0.67 1 calc PR A 1
C11A C 0.6494(5) 0.6039(3) 0.24445(11) 0.156(6) Uiso 0.67 1 d PD A 1
H11A H 0.6472 0.6225 0.2419 0.234 Uiso 0.67 1 calc PR A 1
H11B H 0.6729 0.6090 0.2439 0.234 Uiso 0.67 1 calc PR A 1
H11C H 0.6429 0.6011 0.2507 0.234 Uiso 0.67 1 calc PR A 1
C12A C 0.6202(4) 0.4337(4) 0.25359(11) 0.119(5) Uani 1 1 d . . .
H12A H 0.6213 0.4302 0.2472 0.143 Uiso 1 1 calc R . .
H12B H 0.5969 0.4280 0.2551 0.143 Uiso 1 1 calc R . .
C13A C 0.6309(4) 0.4119(4) 0.25891(12) 0.100(5) Uani 1 1 d . . .
C14A C 0.6735(3) 0.4927(3) 0.23821(10) 0.116(5) Uani 1 1 d D . .
H14A H 0.6679 0.4696 0.2399 0.140 Uiso 1 1 calc R . .
H14B H 0.6685 0.4926 0.2319 0.140 Uiso 1 1 calc R . .
C15A C 0.7105(4) 0.5171(4) 0.23988(13) 0.124(5) Uani 1 1 d D . .
C16A C 0.7282(4) 0.5125(4) 0.24644(12) 0.118(5) Uani 1 1 d . . .
C17A C 0.7614(5) 0.5377(5) 0.24826(12) 0.130(5) Uani 1 1 d DU . .
C18A C 0.7766(5) 0.5680(5) 0.24291(15) 0.146(7) Uani 1 1 d . . .
H18A H 0.7993 0.5851 0.2440 0.175 Uiso 1 1 calc R . .
C19A C 0.7598(4) 0.5723(4) 0.23664(13) 0.150(8) Uani 1 1 d D B .
C20A C 0.7262(5) 0.5466(5) 0.23491(11) 0.130(5) Uani 1 1 d U . .
H20A H 0.7141 0.5496 0.2302 0.156 Uiso 1 1 calc R . .
C21A C 0.7750(3) 0.6042(3) 0.23091(11) 0.168(8) Uani 1 1 d D . .
C22A C 0.8122(3) 0.6250(6) 0.23326(18) 0.180(7) Uiso 0.50 1 d PD B 1
H22A H 0.8186 0.6115 0.2370 0.269 Uiso 0.50 1 calc PR B 1
H22B H 0.8163 0.6453 0.2365 0.269 Uiso 0.50 1 calc PR B 1
H22C H 0.8257 0.6317 0.2279 0.269 Uiso 0.50 1 calc PR B 1
C23A C 0.7705(8) 0.5937(6) 0.22138(9) 0.180(7) Uiso 0.50 1 d PD B 1
H23A H 0.7464 0.5788 0.2201 0.269 Uiso 0.50 1 calc PR B 1
H23B H 0.7828 0.5817 0.2202 0.269 Uiso 0.50 1 calc PR B 1
H23C H 0.7794 0.6138 0.2176 0.269 Uiso 0.50 1 calc PR B 1
C24A C 0.7570(7) 0.6233(6) 0.23315(19) 0.180(7) Uiso 0.50 1 d PD B 1
H24A H 0.7337 0.6109 0.2309 0.269 Uiso 0.50 1 calc PR B 1
H24B H 0.7688 0.6458 0.2304 0.269 Uiso 0.50 1 calc PR B 1
H24C H 0.7566 0.6258 0.2396 0.269 Uiso 0.50 1 calc PR B 1
C25A C 0.7803(4) 0.5328(4) 0.25579(12) 0.146(7) Uani 1 1 d D . .
H25A H 0.7717 0.5082 0.2564 0.175 Uiso 1 1 calc R . .
H25B H 0.8045 0.5435 0.2541 0.175 Uiso 1 1 calc R . .
C26A C 0.7781(5) 0.5464(5) 0.26466(12) 0.135(6) Uani 1 1 d D . .
C27A C 0.7521(5) 0.5279(5) 0.27028(15) 0.137(6) Uani 1 1 d . . .
C28A C 0.7475(5) 0.5421(5) 0.27795(14) 0.140(6) Uani 1 1 d D . .
C29A C 0.7728(6) 0.5770(5) 0.27966(15) 0.159(7) Uani 1 1 d . . .
H29A H 0.7710 0.5868 0.2850 0.191 Uiso 1 1 calc R . .
C30A C 0.7992(4) 0.5970(4) 0.27417(12) 0.147(7) Uani 1 1 d D C .
C31A C 0.8030(5) 0.5813(5) 0.26656(15) 0.160(7) Uani 1 1 d . . .
H31A H 0.8216 0.5935 0.2627 0.191 Uiso 1 1 calc R . .
C32A C 0.8260(4) 0.6329(4) 0.27686(9) 0.198(9) Uani 1 1 d D . .
C33A C 0.8084(6) 0.6527(5) 0.27890(16) 0.174(6) Uiso 0.67 1 d PD C 1
H33A H 0.8252 0.6757 0.2807 0.262 Uiso 0.67 1 calc PR C 1
H33B H 0.7922 0.6416 0.2837 0.262 Uiso 0.67 1 calc PR C 1
H33C H 0.7964 0.6535 0.2736 0.262 Uiso 0.67 1 calc PR C 1
C34A C 0.8436(5) 0.6302(6) 0.28504(12) 0.174(6) Uiso 0.67 1 d PD C 1
H34A H 0.8608 0.6529 0.2869 0.262 Uiso 0.67 1 calc PR C 1
H34B H 0.8544 0.6168 0.2837 0.262 Uiso 0.67 1 calc PR C 1
H34C H 0.8270 0.6192 0.2898 0.262 Uiso 0.67 1 calc PR C 1
C35A C 0.8507(5) 0.6489(5) 0.26938(14) 0.174(6) Uiso 0.67 1 d PD C 1
H35A H 0.8681 0.6718 0.2711 0.262 Uiso 0.67 1 calc PR C 1
H35B H 0.8387 0.6500 0.2641 0.262 Uiso 0.67 1 calc PR C 1
H35C H 0.8613 0.6354 0.2681 0.262 Uiso 0.67 1 calc PR C 1
C36A C 0.7291(4) 0.4693(5) 0.27258(14) 0.159(7) Uani 1 1 d . . .
H36A H 0.7057 0.4503 0.2733 0.191 Uiso 1 1 calc R . .
H36B H 0.7387 0.4776 0.2785 0.191 Uiso 1 1 calc R . .
C37A C 0.7500(5) 0.4572(5) 0.26784(14) 0.135(6) Uani 1 1 d . . .
C38A C 0.7163(5) 0.5250(5) 0.28373(11) 0.160(7) Uani 1 1 d D . .
H38A H 0.7071 0.5003 0.2836 0.192 Uiso 1 1 calc R . .
H38B H 0.7227 0.5326 0.2899 0.192 Uiso 1 1 calc R . .
C39A C 0.6891(5) 0.5326(5) 0.28086(13) 0.147(7) Uani 1 1 d D . .
C40A C 0.6635(6) 0.5121(6) 0.27558(14) 0.150(7) Uani 1 1 d U . .
C41A C 0.6399(5) 0.5188(5) 0.27200(14) 0.150(7) Uani 1 1 d D . .
C42A C 0.6467(6) 0.5527(5) 0.27433(12) 0.148(7) Uani 1 1 d . . .
H42A H 0.6328 0.5603 0.2717 0.177 Uiso 1 1 calc R . .
C43A C 0.6721(4) 0.5747(4) 0.28008(12) 0.153(8) Uani 1 1 d D D .
C44A C 0.6934(5) 0.5640(5) 0.28296(14) 0.164(8) Uani 1 1 d . . .
H44A H 0.7120 0.5787 0.2866 0.196 Uiso 1 1 calc R . .
C45A C 0.6775(3) 0.6098(4) 0.28256(8) 0.170(7) Uani 1 1 d D . .
C46A C 0.6462(5) 0.6114(6) 0.28015(16) 0.158(6) Uiso 0.50 1 d PD D 1
H46A H 0.6495 0.6337 0.2817 0.237 Uiso 0.50 1 calc PR D 1
H46B H 0.6267 0.5938 0.2834 0.237 Uiso 0.50 1 calc PR D 1
H46C H 0.6421 0.6076 0.2738 0.237 Uiso 0.50 1 calc PR D 1
C47A C 0.6836(6) 0.6150(5) 0.29238(9) 0.158(6) Uiso 0.50 1 d PD D 1
H47A H 0.6882 0.6377 0.2940 0.237 Uiso 0.50 1 calc PR D 1
H47B H 0.7030 0.6125 0.2940 0.237 Uiso 0.50 1 calc PR D 1
H47C H 0.6635 0.5981 0.2956 0.237 Uiso 0.50 1 calc PR D 1
C48A C 0.7077(5) 0.6366(4) 0.27759(15) 0.158(6) Uiso 0.50 1 d PD D 1
H48A H 0.7120 0.6591 0.2794 0.237 Uiso 0.50 1 calc PR D 1
H48B H 0.7031 0.6337 0.2712 0.237 Uiso 0.50 1 calc PR D 1
H48C H 0.7276 0.6345 0.2789 0.237 Uiso 0.50 1 calc PR D 1
C49A C 0.6523(7) 0.5893(7) 0.23233(17) 0.156(6) Uiso 0.33 1 d PD A 2
H49A H 0.6498 0.6077 0.2299 0.234 Uiso 0.33 1 calc PR A 2
H49B H 0.6488 0.5730 0.2277 0.234 Uiso 0.33 1 calc PR A 2
H49C H 0.6751 0.5984 0.2348 0.234 Uiso 0.33 1 calc PR A 2
C50A C 0.5915(4) 0.5589(6) 0.2359(2) 0.156(6) Uiso 0.33 1 d PD A 2
H50A H 0.5898 0.5778 0.2334 0.234 Uiso 0.33 1 calc PR A 2
H50B H 0.5749 0.5483 0.2406 0.234 Uiso 0.33 1 calc PR A 2
H50C H 0.5870 0.5422 0.2313 0.234 Uiso 0.33 1 calc PR A 2
C51A C 0.6331(9) 0.5970(6) 0.24682(13) 0.156(6) Uiso 0.33 1 d PD A 2
H51A H 0.6311 0.6159 0.2444 0.234 Uiso 0.33 1 calc PR A 2
H51B H 0.6559 0.6055 0.2492 0.234 Uiso 0.33 1 calc PR A 2
H51C H 0.6164 0.5860 0.2515 0.234 Uiso 0.33 1 calc PR A 2
C52A C 0.7461(5) 0.6061(7) 0.2266(2) 0.180(7) Uiso 0.50 1 d PD B 2
H52A H 0.7265 0.5833 0.2261 0.269 Uiso 0.50 1 calc PR B 2
H52B H 0.7530 0.6164 0.2208 0.269 Uiso 0.50 1 calc PR B 2
H52C H 0.7400 0.6200 0.2303 0.269 Uiso 0.50 1 calc PR B 2
C53A C 0.7954(7) 0.6344(4) 0.23674(14) 0.180(7) Uiso 0.50 1 d PD B 2
H53A H 0.7810 0.6434 0.2388 0.269 Uiso 0.50 1 calc PR B 2
H53B H 0.8145 0.6519 0.2334 0.269 Uiso 0.50 1 calc PR B 2
H53C H 0.8038 0.6277 0.2418 0.269 Uiso 0.50 1 calc PR B 2
C54A C 0.7969(7) 0.6010(7) 0.22396(15) 0.180(7) Uiso 0.50 1 d PD B 2
H54A H 0.7825 0.5852 0.2194 0.269 Uiso 0.50 1 calc PR B 2
H54B H 0.8107 0.5924 0.2267 0.269 Uiso 0.50 1 calc PR B 2
H54C H 0.8118 0.6231 0.2213 0.269 Uiso 0.50 1 calc PR B 2
C55A C 0.8140(8) 0.6427(7) 0.28502(19) 0.174(6) Uiso 0.33 1 d PD C 2
H55A H 0.8311 0.6656 0.2868 0.262 Uiso 0.33 1 calc PR C 2
H55B H 0.8105 0.6267 0.2898 0.262 Uiso 0.33 1 calc PR C 2
H55C H 0.7927 0.6421 0.2837 0.262 Uiso 0.33 1 calc PR C 2
C56A C 0.8589(5) 0.6335(7) 0.2786(3) 0.174(6) Uiso 0.33 1 d PD C 2
H56A H 0.8762 0.6563 0.2804 0.262 Uiso 0.33 1 calc PR C 2
H56B H 0.8661 0.6272 0.2732 0.262 Uiso 0.33 1 calc PR C 2
H56C H 0.8556 0.6174 0.2833 0.262 Uiso 0.33 1 calc PR C 2
C57A C 0.8301(10) 0.6563(5) 0.26929(17) 0.174(6) Uiso 0.33 1 d PD C 2
H57A H 0.8473 0.6795 0.2708 0.262 Uiso 0.33 1 calc PR C 2
H57B H 0.8085 0.6553 0.2682 0.262 Uiso 0.33 1 calc PR C 2
H57C H 0.8372 0.6492 0.2640 0.262 Uiso 0.33 1 calc PR C 2
C58A C 0.6605(6) 0.6203(5) 0.27571(13) 0.158(6) Uiso 0.50 1 d PD D 2
H58A H 0.6644 0.6429 0.2771 0.237 Uiso 0.50 1 calc PR D 2
H58B H 0.6361 0.6042 0.2757 0.237 Uiso 0.50 1 calc PR D 2
H58C H 0.6699 0.6206 0.2699 0.237 Uiso 0.50 1 calc PR D 2
C59A C 0.6623(6) 0.6077(5) 0.29154(10) 0.158(6) Uiso 0.50 1 d PD D 2
H59A H 0.6668 0.6302 0.2933 0.237 Uiso 0.50 1 calc PR D 2
H59B H 0.6726 0.5994 0.2958 0.237 Uiso 0.50 1 calc PR D 2
H59C H 0.6379 0.5921 0.2913 0.237 Uiso 0.50 1 calc PR D 2
C60A C 0.7150(4) 0.6350(4) 0.28274(17) 0.158(6) Uiso 0.50 1 d PD D 2
H60A H 0.7186 0.6573 0.2845 0.237 Uiso 0.50 1 calc PR D 2
H60B H 0.7246 0.6365 0.2769 0.237 Uiso 0.50 1 calc PR D 2
H60C H 0.7261 0.6276 0.2870 0.237 Uiso 0.50 1 calc PR D 2
O1B O 0.5612(2) 0.3978(2) 0.21643(7) 0.111(3) Uani 1 1 d . . .
O2B O 0.5480(2) 0.3693(2) 0.23310(7) 0.109(3) Uani 1 1 d . . .
H2B H 0.5515 0.3786 0.2281 0.163 Uiso 1 1 calc R . .
O3B O 0.4918(2) 0.3037(2) 0.22761(6) 0.111(3) Uani 1 1 d U . .
O4B O 0.5014(2) 0.3344(3) 0.21125(8) 0.155(4) Uani 1 1 d U . .
H4B H 0.4991 0.3252 0.2163 0.233 Uiso 1 1 calc R . .
N1B N 0.6171(3) 0.3990(3) 0.22419(11) 0.110(4) Uani 1 1 d . . .
N2B N 0.6350(2) 0.3834(3) 0.22649(9) 0.088(3) Uani 1 1 d . . .
N3B N 0.6381(3) 0.3702(3) 0.21905(10) 0.089(3) Uani 1 1 d . . .
N4B N 0.6235(3) 0.3759(2) 0.21238(8) 0.087(3) Uani 1 1 d . . .
N5B N 0.5195(3) 0.2811(3) 0.21494(10) 0.105(4) Uani 1 1 d . . .
N6B N 0.5481(3) 0.2840(3) 0.21075(11) 0.124(4) Uani 1 1 d . . .
N7B N 0.5658(3) 0.2809(3) 0.21701(12) 0.119(4) Uani 1 1 d . . .
N8B N 0.5510(3) 0.2767(3) 0.22522(11) 0.116(4) Uani 1 1 d . . .
C1B C 0.5152(3) 0.3918(3) 0.20218(9) 0.107(4) Uani 1 1 d DU . .
H1BA H 0.5157 0.4020 0.1964 0.128 Uiso 1 1 calc R . .
H1BB H 0.5300 0.3817 0.2018 0.128 Uiso 1 1 calc R . .
C2B C 0.5291(3) 0.4193(3) 0.20915(9) 0.096(4) Uani 1 1 d D . .
C3B C 0.5489(3) 0.4213(4) 0.21604(10) 0.093(4) Uani 1 1 d . . .
C4B C 0.5584(3) 0.4441(4) 0.22300(10) 0.099(4) Uani 1 1 d DU . .
C5B C 0.5468(4) 0.4674(4) 0.22265(11) 0.112(5) Uani 1 1 d U . .
H5B H 0.5531 0.4838 0.2272 0.135 Uiso 1 1 calc R . .
C6B C 0.5259(3) 0.4667(3) 0.21559(9) 0.107(4) Uani 1 1 d D . .
C7B C 0.5164(3) 0.4424(3) 0.20917(11) 0.108(5) Uani 1 1 d . . .
H7B H 0.5013 0.4409 0.2047 0.130 Uiso 1 1 calc R . .
C8B C 0.5140(2) 0.4930(3) 0.21567(7) 0.124(6) Uani 1 1 d D . .
C9B C 0.5100(4) 0.5012(4) 0.22508(8) 0.195(10) Uani 1 1 d D . .
H9BA H 0.5027 0.5180 0.2251 0.293 Uiso 1 1 calc R . .
H9BB H 0.5316 0.5102 0.2282 0.293 Uiso 1 1 calc R . .
H9BC H 0.4929 0.4806 0.2281 0.293 Uiso 1 1 calc R . .
C10B C 0.5402(4) 0.5247(3) 0.21102(11) 0.190(9) Uani 1 1 d D . .
H10D H 0.5329 0.5415 0.2110 0.286 Uiso 1 1 calc R . .
H10E H 0.5428 0.5192 0.2049 0.286 Uiso 1 1 calc R . .
H10F H 0.5619 0.5339 0.2141 0.286 Uiso 1 1 calc R . .
C11B C 0.4806(3) 0.4787(4) 0.21089(10) 0.181(8) Uani 1 1 d D . .
H11D H 0.4732 0.4955 0.2108 0.272 Uiso 1 1 calc R . .
H11E H 0.4637 0.4582 0.2139 0.272 Uiso 1 1 calc R . .
H11F H 0.4833 0.4731 0.2048 0.272 Uiso 1 1 calc R . .
C12B C 0.5907(4) 0.4064(4) 0.21118(11) 0.124(5) Uani 1 1 d . . .
H12C H 0.6046 0.4313 0.2105 0.149 Uiso 1 1 calc R . .
H12D H 0.5839 0.3962 0.2052 0.149 Uiso 1 1 calc R . .
C13B C 0.6107(3) 0.3931(3) 0.21579(11) 0.090(4) Uani 1 1 d . . .
C14B C 0.5772(4) 0.4430(3) 0.23106(10) 0.113(5) Uani 1 1 d D . .
H14C H 0.5915 0.4332 0.2295 0.136 Uiso 1 1 calc R . .
H14D H 0.5921 0.4663 0.2333 0.136 Uiso 1 1 calc R . .
C15B C 0.5522(3) 0.4219(4) 0.23810(10) 0.107(4) Uani 1 1 d D . .
C16B C 0.5386(4) 0.3863(4) 0.23900(11) 0.109(4) Uani 1 1 d . . .
C17B C 0.5137(4) 0.3675(3) 0.24512(12) 0.119(5) Uani 1 1 d D . .
C18B C 0.5036(4) 0.3848(4) 0.25069(11) 0.123(5) Uani 1 1 d . . .
H18B H 0.4862 0.3718 0.2548 0.148 Uiso 1 1 calc R . .
C19B C 0.5173(4) 0.4198(4) 0.25074(11) 0.147(7) Uani 1 1 d D E .
C20B C 0.5408(4) 0.4369(4) 0.24423(12) 0.129(6) Uani 1 1 d . . .
H20B H 0.5499 0.4607 0.2439 0.155 Uiso 1 1 calc R . .
C21B C 0.5030(3) 0.4358(3) 0.25710(9) 0.162(8) Uani 1 1 d D . .
C22B C 0.5230(7) 0.4739(3) 0.25626(18) 0.175(6) Uiso 0.50 1 d PD E 1
H22D H 0.5133 0.4840 0.2602 0.262 Uiso 0.50 1 calc PR E 1
H22E H 0.5221 0.4803 0.2501 0.262 Uiso 0.50 1 calc PR E 1
H22F H 0.5466 0.4821 0.2579 0.262 Uiso 0.50 1 calc PR E 1
C23B C 0.4665(4) 0.4237(7) 0.25481(18) 0.175(6) Uiso 0.50 1 d PD E 1
H23D H 0.4575 0.4341 0.2588 0.262 Uiso 0.50 1 calc PR E 1
H23E H 0.4533 0.3990 0.2554 0.262 Uiso 0.50 1 calc PR E 1
H23F H 0.4650 0.4300 0.2487 0.262 Uiso 0.50 1 calc PR E 1
C24B C 0.5051(8) 0.4261(8) 0.26648(8) 0.175(6) Uiso 0.50 1 d PD E 1
H24D H 0.4955 0.4360 0.2704 0.262 Uiso 0.50 1 calc PR E 1
H24E H 0.5289 0.4346 0.2680 0.262 Uiso 0.50 1 calc PR E 1
H24F H 0.4924 0.4014 0.2671 0.262 Uiso 0.50 1 calc PR E 1
C25B C 0.4983(4) 0.3294(3) 0.24573(11) 0.131(6) Uani 1 1 d D . .
H25C H 0.5143 0.3227 0.2434 0.157 Uiso 1 1 calc R . .
H25D H 0.4934 0.3221 0.2520 0.157 Uiso 1 1 calc R . .
C26B C 0.4659(4) 0.3126(4) 0.24042(12) 0.121(5) Uani 1 1 d DU . .
C27B C 0.4632(4) 0.3009(4) 0.23217(13) 0.110(5) Uani 1 1 d . . .
C28B C 0.4346(4) 0.2877(3) 0.22694(10) 0.114(5) Uani 1 1 d D . .
C29B C 0.4053(4) 0.2841(4) 0.23125(13) 0.134(6) Uani 1 1 d . . .
H29B H 0.3849 0.2745 0.2280 0.160 Uiso 1 1 calc R . .
C30B C 0.4043(4) 0.2931(4) 0.23949(13) 0.152(8) Uani 1 1 d D F .
C31B C 0.4360(5) 0.3082(5) 0.24435(13) 0.152(7) Uani 1 1 d . . .
H31B H 0.4365 0.3153 0.2503 0.183 Uiso 1 1 calc R . .
C32B C 0.3721(3) 0.2869(3) 0.24445(9) 0.172(8) Uani 1 1 d D . .
C33B C 0.3417(4) 0.2668(6) 0.23862(13) 0.162(6) Uiso 0.50 1 d PD F 1
H33D H 0.3212 0.2625 0.2418 0.243 Uiso 0.50 1 calc PR F 1
H33E H 0.3402 0.2452 0.2371 0.243 Uiso 0.50 1 calc PR F 1
H33F H 0.3441 0.2796 0.2332 0.243 Uiso 0.50 1 calc PR F 1
C34B C 0.3690(6) 0.2679(6) 0.25288(12) 0.162(6) Uiso 0.50 1 d PD F 1
H34D H 0.3485 0.2637 0.2560 0.243 Uiso 0.50 1 calc PR F 1
H34E H 0.3889 0.2814 0.2566 0.243 Uiso 0.50 1 calc PR F 1
H34F H 0.3676 0.2463 0.2515 0.243 Uiso 0.50 1 calc PR F 1
C35B C 0.3756(6) 0.3209(4) 0.24659(16) 0.162(6) Uiso 0.50 1 d PD F 1
H35D H 0.3555 0.3175 0.2498 0.243 Uiso 0.50 1 calc PR F 1
H35E H 0.3780 0.3333 0.2411 0.243 Uiso 0.50 1 calc PR F 1
H35F H 0.3957 0.3340 0.2503 0.243 Uiso 0.50 1 calc PR F 1
C36B C 0.4966(4) 0.2749(4) 0.22991(10) 0.115(5) Uani 1 1 d U . .
H36C H 0.5054 0.2771 0.2360 0.138 Uiso 1 1 calc R . .
H36D H 0.4752 0.2531 0.2293 0.138 Uiso 1 1 calc R . .
C37B C 0.5214(4) 0.2777(3) 0.22340(12) 0.101(5) Uani 1 1 d . . .
C38B C 0.4344(4) 0.2816(3) 0.21719(10) 0.114(5) Uani 1 1 d DU . .
H38C H 0.4123 0.2619 0.2156 0.137 Uiso 1 1 calc R . .
H38D H 0.4521 0.2757 0.2159 0.137 Uiso 1 1 calc R . .
C39B C 0.4405(3) 0.3115(3) 0.21147(10) 0.113(5) Uani 1 1 d D . .
C40B C 0.4728(4) 0.3364(4) 0.20930(11) 0.118(5) Uani 1 1 d . . .
C41B C 0.4794(3) 0.3642(3) 0.20414(11) 0.109(5) Uani 1 1 d D . .
C42B C 0.4502(4) 0.3666(4) 0.20184(10) 0.116(5) Uani 1 1 d U . .
H42B H 0.4533 0.3858 0.1986 0.139 Uiso 1 1 calc R . .
C43B C 0.4186(3) 0.3427(3) 0.20403(10) 0.122(5) Uani 1 1 d D . .
C44B C 0.4151(4) 0.3165(4) 0.20887(11) 0.115(5) Uani 1 1 d . . .
H44B H 0.3928 0.3001 0.2106 0.138 Uiso 1 1 calc R . .
C45B C 0.3894(3) 0.3470(3) 0.20058(8) 0.169(8) Uani 1 1 d D . .
C46B C 0.3563(2) 0.3208(4) 0.20458(11) 0.195(9) Uani 1 1 d D . .
H46D H 0.3380 0.3243 0.2025 0.293 Uiso 1 1 calc R . .
H46E H 0.3577 0.3228 0.2110 0.293 Uiso 1 1 calc R . .
H46F H 0.3516 0.2981 0.2029 0.293 Uiso 1 1 calc R . .
C47B C 0.3952(4) 0.3817(3) 0.20293(11) 0.174(7) Uani 1 1 d DU . .
H47D H 0.3761 0.3839 0.2008 0.260 Uiso 1 1 calc R . .
H47E H 0.4161 0.3990 0.2002 0.260 Uiso 1 1 calc R . .
H47F H 0.3970 0.3845 0.2093 0.260 Uiso 1 1 calc R . .
C48B C 0.3866(4) 0.3432(4) 0.19068(8) 0.202(10) Uani 1 1 d D . .
H48D H 0.3680 0.3463 0.1886 0.303 Uiso 1 1 calc R . .
H48E H 0.3822 0.3206 0.1890 0.303 Uiso 1 1 calc R . .
H48F H 0.4079 0.3603 0.1880 0.303 Uiso 1 1 calc R . .
C52B C 0.5152(8) 0.4720(4) 0.25443(18) 0.175(6) Uiso 0.50 1 d PD E 2
H52D H 0.5053 0.4818 0.2584 0.262 Uiso 0.50 1 calc PR E 2
H52E H 0.5082 0.4725 0.2483 0.262 Uiso 0.50 1 calc PR E 2
H52F H 0.5399 0.4851 0.2548 0.262 Uiso 0.50 1 calc PR E 2
C53B C 0.4649(3) 0.4162(7) 0.25688(18) 0.175(6) Uiso 0.50 1 d PD E 2
H53D H 0.4560 0.4269 0.2609 0.262 Uiso 0.50 1 calc PR E 2
H53E H 0.4568 0.3929 0.2588 0.262 Uiso 0.50 1 calc PR E 2
H53F H 0.4570 0.4161 0.2509 0.262 Uiso 0.50 1 calc PR E 2
C54B C 0.5149(8) 0.4354(8) 0.26638(8) 0.175(6) Uiso 0.50 1 d PD E 2
H54D H 0.5056 0.4454 0.2704 0.262 Uiso 0.50 1 calc PR E 2
H54E H 0.5396 0.4485 0.2666 0.262 Uiso 0.50 1 calc PR E 2
H54F H 0.5072 0.4120 0.2682 0.262 Uiso 0.50 1 calc PR E 2
C55B C 0.3480(5) 0.2885(7) 0.23790(12) 0.162(6) Uiso 0.50 1 d PD F 2
H55D H 0.3272 0.2840 0.2409 0.243 Uiso 0.50 1 calc PR F 2
H55E H 0.3425 0.2715 0.2333 0.243 Uiso 0.50 1 calc PR F 2
H55F H 0.3586 0.3110 0.2352 0.243 Uiso 0.50 1 calc PR F 2
C56B C 0.3560(5) 0.2520(4) 0.24857(16) 0.162(6) Uiso 0.50 1 d PD F 2
H56D H 0.3355 0.2475 0.2518 0.243 Uiso 0.50 1 calc PR F 2
H56E H 0.3720 0.2509 0.2527 0.243 Uiso 0.50 1 calc PR F 2
H56F H 0.3501 0.2350 0.2439 0.243 Uiso 0.50 1 calc PR F 2
C57B C 0.3817(6) 0.3135(5) 0.25147(13) 0.162(6) Uiso 0.50 1 d PD F 2
H57D H 0.3614 0.3095 0.2547 0.243 Uiso 0.50 1 calc PR F 2
H57E H 0.3922 0.3359 0.2487 0.243 Uiso 0.50 1 calc PR F 2
H57F H 0.3977 0.3125 0.2556 0.243 Uiso 0.50 1 calc PR F 2
O1C O 0.5905(2) 0.4301(2) 0.17872(6) 0.097(3) Uani 1 1 d U . .
O2C O 0.61768(19) 0.44409(19) 0.16203(6) 0.101(3) Uani 1 1 d . . .
H2C H 0.6084 0.4403 0.1671 0.152 Uiso 1 1 calc R . .
O3C O 0.6818(2) 0.4990(2) 0.16744(6) 0.103(3) Uani 1 1 d U . .
O4C O 0.6542(2) 0.4869(2) 0.18678(8) 0.142(4) Uani 1 1 d U . .
H4C H 0.6645 0.4878 0.1820 0.213 Uiso 0.67 1 calc PR . .
N1C N 0.5969(2) 0.3783(3) 0.17138(10) 0.093(3) Uani 1 1 d . . .
N2C N 0.6130(3) 0.3621(2) 0.16927(9) 0.100(4) Uani 1 1 d . . .
N3C N 0.6276(2) 0.3593(2) 0.17628(9) 0.086(3) Uani 1 1 d . . .
N4C N 0.6207(2) 0.3730(2) 0.18350(8) 0.087(3) Uani 1 1 d . . .
N5C N 0.7049(3) 0.4749(3) 0.18070(10) 0.103(4) Uani 1 1 d . . .
N6C N 0.7078(3) 0.4508(3) 0.18474(9) 0.110(4) Uani 1 1 d . . .
N7C N 0.7166(3) 0.4347(3) 0.17919(11) 0.109(4) Uani 1 1 d . . .
N8C N 0.7192(3) 0.4474(3) 0.17096(10) 0.103(4) Uani 1 1 d . . .
C1C C 0.5924(3) 0.4730(3) 0.19400(10) 0.113(5) Uani 1 1 d D . .
H1CA H 0.6020 0.4579 0.1949 0.135 Uiso 1 1 calc R . .
H1CB H 0.5817 0.4739 0.1996 0.135 Uiso 1 1 calc R . .
C2C C 0.5665(3) 0.4592(3) 0.18670(9) 0.100(4) Uani 1 1 d DU . .
C3C C 0.5649(4) 0.4401(3) 0.17934(11) 0.101(4) Uani 1 1 d U . .
C4C C 0.5430(3) 0.4300(3) 0.17255(10) 0.099(4) Uani 1 1 d D . .
C5C C 0.5190(4) 0.4412(3) 0.17289(10) 0.108(4) Uani 1 1 d U . .
H5C H 0.5024 0.4343 0.1684 0.129 Uiso 1 1 calc R . .
C6C C 0.5187(3) 0.4613(3) 0.17937(9) 0.102(4) Uani 1 1 d D . .
C7C C 0.5412(4) 0.4692(4) 0.18637(11) 0.116(5) Uani 1 1 d U . .
H7C H 0.5397 0.4818 0.1912 0.139 Uiso 1 1 calc R . .
C8C C 0.4922(3) 0.4726(2) 0.17941(7) 0.145(7) Uani 1 1 d D . .
C9C C 0.4823(4) 0.4757(4) 0.17012(8) 0.186(9) Uani 1 1 d D . .
H9CA H 0.4658 0.4835 0.1703 0.280 Uiso 1 1 calc R . .
H9CB H 0.4723 0.4537 0.1672 0.280 Uiso 1 1 calc R . .
H9CC H 0.5024 0.4921 0.1669 0.280 Uiso 1 1 calc R . .
C10C C 0.4609(3) 0.4471(3) 0.18429(10) 0.166(7) Uani 1 1 d DU . .
H10G H 0.4442 0.4546 0.1843 0.249 Uiso 1 1 calc R . .
H10H H 0.4668 0.4451 0.1904 0.249 Uiso 1 1 calc R . .
H10I H 0.4513 0.4251 0.1814 0.249 Uiso 1 1 calc R . .
C11C C 0.5058(4) 0.5065(3) 0.18390(10) 0.164(7) Uani 1 1 d D . .
H11G H 0.4886 0.5134 0.1837 0.247 Uiso 1 1 calc R . .
H11H H 0.5262 0.5234 0.1808 0.247 Uiso 1 1 calc R . .
H11I H 0.5112 0.5047 0.1901 0.247 Uiso 1 1 calc R . .
C12C C 0.5892(4) 0.4061(4) 0.18481(9) 0.108(4) Uani 1 1 d . . .
H12E H 0.5658 0.3915 0.1870 0.129 Uiso 1 1 calc R . .
H12F H 0.6041 0.4175 0.1899 0.129 Uiso 1 1 calc R . .
C13C C 0.6014(3) 0.3851(3) 0.17969(12) 0.087(4) Uani 1 1 d . . .
C14C C 0.5446(3) 0.4126(3) 0.16416(8) 0.107(4) Uani 1 1 d DU . .
H14E H 0.5558 0.3992 0.1654 0.128 Uiso 1 1 calc R . .
H14F H 0.5213 0.3968 0.1621 0.128 Uiso 1 1 calc R . .
C15C C 0.5639(3) 0.4381(3) 0.15699(9) 0.104(4) Uani 1 1 d D . .
C16C C 0.6000(3) 0.4536(3) 0.15606(10) 0.098(4) Uani 1 1 d . . .
C17C C 0.6171(3) 0.4781(3) 0.15053(10) 0.100(4) Uani 1 1 d D . .
C18C C 0.5996(4) 0.4874(4) 0.14463(11) 0.127(5) Uani 1 1 d U . .
H18C H 0.6120 0.5041 0.1403 0.153 Uiso 1 1 calc R . .
C19C C 0.5636(3) 0.4725(3) 0.14493(10) 0.123(5) Uani 1 1 d D G .
C20C C 0.5473(4) 0.4478(4) 0.15118(11) 0.116(5) Uani 1 1 d . . .
H20C H 0.5233 0.4368 0.1515 0.139 Uiso 1 1 calc R . .
C21C C 0.5462(3) 0.4842(3) 0.13831(8) 0.143(6) Uani 1 1 d DU . .
C22C C 0.5086(3) 0.4657(5) 0.14004(13) 0.165(5) Uiso 0.80 1 d PD G 1
H22G H 0.4975 0.4737 0.1359 0.248 Uiso 0.80 1 calc PR G 1
H22H H 0.5044 0.4700 0.1461 0.248 Uiso 0.80 1 calc PR G 1
H22I H 0.4995 0.4414 0.1392 0.248 Uiso 0.80 1 calc PR G 1
C23C C 0.5608(5) 0.5219(3) 0.13922(13) 0.165(5) Uiso 0.80 1 d PD G 1
H23G H 0.5493 0.5295 0.1351 0.248 Uiso 0.80 1 calc PR G 1
H23H H 0.5850 0.5335 0.1379 0.248 Uiso 0.80 1 calc PR G 1
H23I H 0.5576 0.5272 0.1453 0.248 Uiso 0.80 1 calc PR G 1
C24C C 0.5527(5) 0.4760(5) 0.12910(7) 0.165(5) Uiso 0.80 1 d PD G 1
H24G H 0.5419 0.4835 0.1248 0.248 Uiso 0.80 1 calc PR G 1
H24H H 0.5433 0.4515 0.1286 0.248 Uiso 0.80 1 calc PR G 1
H24I H 0.5771 0.4876 0.1280 0.248 Uiso 0.80 1 calc PR G 1
C25C C 0.6555(3) 0.4959(3) 0.14983(10) 0.115(5) Uani 1 1 d D . .
H25E H 0.6634 0.4804 0.1518 0.138 Uiso 1 1 calc R . .
H25F H 0.6623 0.5016 0.1436 0.138 Uiso 1 1 calc R . .
C26C C 0.6722(3) 0.5279(3) 0.15535(11) 0.106(5) Uani 1 1 d D . .
C27C C 0.6830(3) 0.5276(3) 0.16329(13) 0.100(5) Uani 1 1 d . . .
C28C C 0.6968(3) 0.5561(3) 0.16967(9) 0.099(4) Uani 1 1 d DU . .
C29C C 0.6998(4) 0.5859(4) 0.16583(11) 0.116(5) Uani 1 1 d U . .
H29C H 0.7092 0.6059 0.1693 0.139 Uiso 1 1 calc R . .
C30C C 0.6904(3) 0.5873(3) 0.15777(10) 0.106(4) Uani 1 1 d D H .
C31C C 0.6751(4) 0.5581(4) 0.15210(11) 0.116(5) Uani 1 1 d U . .
H31C H 0.6672 0.5592 0.1464 0.139 Uiso 1 1 calc R . .
C32C C 0.6965(3) 0.6214(3) 0.15378(8) 0.148(6) Uani 1 1 d D . .
C33C C 0.7033(6) 0.6465(4) 0.16109(11) 0.162(6) Uiso 0.67 1 d PD H 1
H33G H 0.7073 0.6679 0.1585 0.242 Uiso 0.67 1 calc PR H 1
H33H H 0.7233 0.6503 0.1644 0.242 Uiso 0.67 1 calc PR H 1
H33I H 0.6837 0.6375 0.1650 0.242 Uiso 0.67 1 calc PR H 1
C34C C 0.7266(4) 0.6354(5) 0.14763(12) 0.162(6) Uiso 0.67 1 d PD H 1
H34G H 0.7305 0.6569 0.1451 0.242 Uiso 0.67 1 calc PR H 1
H34H H 0.7222 0.6193 0.1429 0.242 Uiso 0.67 1 calc PR H 1
H34I H 0.7467 0.6393 0.1509 0.242 Uiso 0.67 1 calc PR H 1
C35C C 0.6656(4) 0.6154(5) 0.14863(13) 0.162(6) Uiso 0.67 1 d PD H 1
H35G H 0.6696 0.6367 0.1461 0.242 Uiso 0.67 1 calc PR H 1
H35H H 0.6460 0.6064 0.1526 0.242 Uiso 0.67 1 calc PR H 1
H35I H 0.6613 0.5991 0.1439 0.242 Uiso 0.67 1 calc PR H 1
C36C C 0.7111(4) 0.4947(4) 0.16545(10) 0.114(5) Uani 1 1 d U . .
H36E H 0.7084 0.4839 0.1596 0.136 Uiso 1 1 calc R . .
H36F H 0.7323 0.5169 0.1654 0.136 Uiso 1 1 calc R . .
C37C C 0.7117(3) 0.4734(3) 0.17239(12) 0.088(4) Uani 1 1 d . . .
C38C C 0.7051(3) 0.5550(3) 0.17913(9) 0.113(5) Uani 1 1 d DU . .
H38E H 0.7246 0.5771 0.1809 0.136 Uiso 1 1 calc R . .
H38F H 0.7112 0.5373 0.1800 0.136 Uiso 1 1 calc R . .
C39C C 0.6746(4) 0.5474(4) 0.18468(10) 0.119(5) Uani 1 1 d DU . .
C40C C 0.6497(4) 0.5145(4) 0.18724(11) 0.127(5) Uani 1 1 d U . .
C41C C 0.6205(3) 0.5083(3) 0.19151(10) 0.106(4) Uani 1 1 d DU . .
C42C C 0.6164(4) 0.5364(4) 0.19354(11) 0.124(5) Uani 1 1 d . . .
H42C H 0.5966 0.5329 0.1965 0.149 Uiso 1 1 calc R . .
C43C C 0.6421(4) 0.5702(3) 0.19118(10) 0.128(6) Uani 1 1 d D I .
C44C C 0.6682(4) 0.5739(4) 0.18709(10) 0.123(5) Uani 1 1 d U . .
H44C H 0.6848 0.5963 0.1855 0.148 Uiso 1 1 calc R . .
C45C C 0.6370(3) 0.5991(3) 0.19443(8) 0.155(7) Uani 1 1 d D . .
C46C C 0.6651(4) 0.6325(3) 0.19115(13) 0.151(5) Uiso 0.67 1 d PD I 1
H46G H 0.6648 0.6328 0.1847 0.227 Uiso 0.67 1 calc PR I 1
H46H H 0.6868 0.6357 0.1932 0.227 Uiso 0.67 1 calc PR I 1
H46I H 0.6619 0.6508 0.1934 0.227 Uiso 0.67 1 calc PR I 1
C47C C 0.6032(4) 0.5933(5) 0.19119(13) 0.151(5) Uiso 0.67 1 d PD I 1
H47G H 0.6028 0.5928 0.1847 0.227 Uiso 0.67 1 calc PR I 1
H47H H 0.5997 0.6117 0.1933 0.227 Uiso 0.67 1 calc PR I 1
H47I H 0.5851 0.5717 0.1935 0.227 Uiso 0.67 1 calc PR I 1
C48C C 0.6369(5) 0.5990(5) 0.20445(8) 0.151(5) Uiso 0.67 1 d PD I 1
H48G H 0.6343 0.6178 0.2066 0.227 Uiso 0.67 1 calc PR I 1
H48H H 0.6583 0.6016 0.2066 0.227 Uiso 0.67 1 calc PR I 1
H48I H 0.6181 0.5776 0.2066 0.227 Uiso 0.67 1 calc PR I 1
C52C C 0.5222(14) 0.4548(7) 0.1327(3) 0.165(5) Uiso 0.20 1 d PD G 2
H52G H 0.5107 0.4621 0.1285 0.248 Uiso 0.20 1 calc PR G 2
H52H H 0.5054 0.4368 0.1364 0.248 Uiso 0.20 1 calc PR G 2
H52I H 0.5349 0.4462 0.1294 0.248 Uiso 0.20 1 calc PR G 2
C53C C 0.5267(16) 0.4974(18) 0.14348(15) 0.165(5) Uiso 0.20 1 d PD G 2
H53G H 0.5154 0.5051 0.1394 0.248 Uiso 0.20 1 calc PR G 2
H53H H 0.5424 0.5164 0.1472 0.248 Uiso 0.20 1 calc PR G 2
H53I H 0.5099 0.4793 0.1472 0.248 Uiso 0.20 1 calc PR G 2
C54C C 0.5727(6) 0.5122(13) 0.1327(3) 0.165(5) Uiso 0.20 1 d PD G 2
H54G H 0.5617 0.5204 0.1286 0.248 Uiso 0.20 1 calc PR G 2
H54H H 0.5851 0.5035 0.1293 0.248 Uiso 0.20 1 calc PR G 2
H54I H 0.5884 0.5308 0.1365 0.248 Uiso 0.20 1 calc PR G 2
C55C C 0.6775(9) 0.6343(7) 0.15919(19) 0.162(6) Uiso 0.33 1 d PD H 2
H55G H 0.6814 0.6558 0.1567 0.242 Uiso 0.33 1 calc PR H 2
H55H H 0.6855 0.6378 0.1653 0.242 Uiso 0.33 1 calc PR H 2
H55I H 0.6532 0.6177 0.1590 0.242 Uiso 0.33 1 calc PR H 2
C56C C 0.7338(4) 0.6470(5) 0.1540(3) 0.162(6) Uiso 0.33 1 d PD H 2
H56G H 0.7377 0.6684 0.1515 0.242 Uiso 0.33 1 calc PR H 2
H56H H 0.7462 0.6385 0.1506 0.242 Uiso 0.33 1 calc PR H 2
H56I H 0.7418 0.6507 0.1601 0.242 Uiso 0.33 1 calc PR H 2
C57C C 0.6841(10) 0.6160(6) 0.14437(11) 0.162(6) Uiso 0.33 1 d PD H 2
H57G H 0.6882 0.6375 0.1419 0.242 Uiso 0.33 1 calc PR H 2
H57H H 0.6598 0.5996 0.1442 0.242 Uiso 0.33 1 calc PR H 2
H57I H 0.6962 0.6073 0.1409 0.242 Uiso 0.33 1 calc PR H 2
C58C C 0.6451(9) 0.6240(6) 0.18691(14) 0.151(5) Uiso 0.33 1 d PD I 2
H58D H 0.6399 0.6119 0.1813 0.227 Uiso 0.33 1 calc PR I 2
H58E H 0.6692 0.6411 0.1871 0.227 Uiso 0.33 1 calc PR I 2
H58F H 0.6316 0.6351 0.1875 0.227 Uiso 0.33 1 calc PR I 2
C59C C 0.6008(4) 0.5855(6) 0.1973(2) 0.151(5) Uiso 0.33 1 d PD I 2
H59D H 0.5856 0.5711 0.1926 0.227 Uiso 0.33 1 calc PR I 2
H59E H 0.5968 0.6044 0.1984 0.227 Uiso 0.33 1 calc PR I 2
H59F H 0.5965 0.5722 0.2027 0.227 Uiso 0.33 1 calc PR I 2
C60C C 0.6606(7) 0.6170(7) 0.20203(17) 0.151(5) Uiso 0.33 1 d PD I 2
H60D H 0.6825 0.6345 0.1997 0.227 Uiso 0.33 1 calc PR I 2
H60E H 0.6637 0.6006 0.2055 0.227 Uiso 0.33 1 calc PR I 2
H60F H 0.6510 0.6275 0.2058 0.227 Uiso 0.33 1 calc PR I 2
O1D O 0.5246(2) 0.3457(2) 0.13917(6) 0.112(3) Uani 1 1 d U . .
O2D O 0.5152(2) 0.2805(2) 0.14543(8) 0.129(3) Uani 1 1 d . . .
H2D H 0.5112 0.2746 0.1400 0.193 Uiso 1 1 calc R . .
O3D O 0.5023(3) 0.2611(3) 0.12881(8) 0.138(4) Uani 1 1 d . . .
O4D O 0.5137(3) 0.3243(3) 0.12142(8) 0.154(4) Uani 1 1 d U . .
H4D H 0.5193 0.3306 0.1267 0.231 Uiso 1 1 calc R . .
N1D N 0.5816(3) 0.3610(3) 0.12903(11) 0.109(4) Uani 1 1 d . . .
N2D N 0.6044(3) 0.3512(3) 0.12617(10) 0.125(4) Uani 1 1 d . . .
N3D N 0.6164(3) 0.3463(3) 0.13385(12) 0.113(4) Uani 1 1 d . . .
N4D N 0.6034(3) 0.3523(3) 0.14100(9) 0.097(3) Uani 1 1 d U . .
N5D N 0.5337(4) 0.2096(4) 0.12609(10) 0.143(5) Uani 1 1 d . . .
N6D N 0.5515(4) 0.2040(4) 0.13231(11) 0.139(5) Uani 1 1 d U . .
N7D N 0.5691(3) 0.2292(4) 0.13802(9) 0.123(4) Uani 1 1 d . . .
N8D N 0.5650(3) 0.2545(3) 0.13534(11) 0.127(5) Uani 1 1 d . . .
C1D C 0.4947(4) 0.3719(3) 0.12806(9) 0.113(5) Uani 1 1 d DU . .
H1DA H 0.5182 0.3770 0.1271 0.136 Uiso 1 1 calc R . .
H1DB H 0.4933 0.3921 0.1264 0.136 Uiso 1 1 calc R . .
C2D C 0.4853(4) 0.3636(3) 0.13764(9) 0.107(4) Uani 1 1 d DU . .
C3D C 0.4988(4) 0.3497(4) 0.14326(11) 0.101(4) Uani 1 1 d U . .
C4D C 0.4895(3) 0.3383(3) 0.15083(10) 0.098(4) Uani 1 1 d D . .
C5D C 0.4606(4) 0.3413(4) 0.15485(11) 0.132(5) Uani 1 1 d U . .
H5D H 0.4527 0.3332 0.1606 0.158 Uiso 1 1 calc R . .
C6D C 0.4460(3) 0.3565(3) 0.14968(11) 0.119(5) Uani 1 1 d D J .
C7D C 0.4576(4) 0.3668(4) 0.14145(13) 0.125(6) Uani 1 1 d . . .
H7D H 0.4474 0.3766 0.1380 0.150 Uiso 1 1 calc R . .
C8D C 0.4176(3) 0.3611(3) 0.15362(8) 0.137(6) Uani 1 1 d DU . .
C9D C 0.4167(7) 0.3574(8) 0.16356(8) 0.159(6) Uiso 0.50 1 d PD J 1
H9DA H 0.3981 0.3598 0.1660 0.239 Uiso 0.50 1 calc PR J 1
H9DB H 0.4382 0.3748 0.1661 0.239 Uiso 0.50 1 calc PR J 1
H9DC H 0.4132 0.3350 0.1651 0.239 Uiso 0.50 1 calc PR J 1
C10D C 0.4231(6) 0.3959(4) 0.15168(19) 0.159(6) Uiso 0.50 1 d PD J 1
H10J H 0.4043 0.3979 0.1541 0.239 Uiso 0.50 1 calc PR J 1
H10K H 0.4242 0.3994 0.1453 0.239 Uiso 0.50 1 calc PR J 1
H10L H 0.4444 0.4130 0.1544 0.239 Uiso 0.50 1 calc PR J 1
C11D C 0.3835(3) 0.3351(6) 0.15014(18) 0.159(6) Uiso 0.50 1 d PD J 1
H11J H 0.3660 0.3389 0.1528 0.239 Uiso 0.50 1 calc PR J 1
H11K H 0.3791 0.3124 0.1517 0.239 Uiso 0.50 1 calc PR J 1
H11L H 0.3831 0.3372 0.1437 0.239 Uiso 0.50 1 calc PR J 1
C12D C 0.5592(3) 0.3707(3) 0.14248(12) 0.120(5) Uani 1 1 d . . .
H12G H 0.5610 0.3683 0.1489 0.144 Uiso 1 1 calc R . .
H12H H 0.5648 0.3941 0.1412 0.144 Uiso 1 1 calc R . .
C13D C 0.5819(4) 0.3613(3) 0.13741(11) 0.101(6) Uani 1 1 d . . .
C14D C 0.5002(3) 0.3189(3) 0.15712(10) 0.119(5) Uani 1 1 d DU . .
H14G H 0.5240 0.3256 0.1559 0.142 Uiso 1 1 calc R . .
H14H H 0.4990 0.3256 0.1633 0.142 Uiso 1 1 calc R . .
C15D C 0.4786(3) 0.2805(3) 0.15640(11) 0.111(5) Uani 1 1 d D . .
C16D C 0.4857(5) 0.2635(4) 0.15020(11) 0.115(5) Uani 1 1 d U . .
C17D C 0.4620(5) 0.2278(5) 0.14923(12) 0.139(6) Uani 1 1 d DU . .
C18D C 0.4336(5) 0.2151(5) 0.15503(12) 0.147(6) Uani 1 1 d U . .
H18D H 0.4167 0.1922 0.1541 0.177 Uiso 1 1 calc R . .
C19D C 0.4273(4) 0.2296(4) 0.16125(11) 0.129(5) Uani 1 1 d DU K .
C20D C 0.4505(4) 0.2656(4) 0.16180(11) 0.128(5) Uani 1 1 d U . .
H20D H 0.4463 0.2790 0.1658 0.154 Uiso 1 1 calc R . .
C21D C 0.3992(3) 0.2129(3) 0.16824(9) 0.159(7) Uani 1 1 d DU . .
C22D C 0.3796(6) 0.1753(3) 0.16657(16) 0.196(7) Uiso 0.67 1 d PD K 1
H22J H 0.3617 0.1644 0.1710 0.294 Uiso 0.67 1 calc PR K 1
H22K H 0.3949 0.1661 0.1670 0.294 Uiso 0.67 1 calc PR K 1
H22L H 0.3695 0.1710 0.1607 0.294 Uiso 0.67 1 calc PR K 1
C23D C 0.4152(5) 0.2203(8) 0.17727(8) 0.196(7) Uiso 0.67 1 d PD K 1
H23J H 0.3975 0.2095 0.1818 0.294 Uiso 0.67 1 calc PR K 1
H23K H 0.4278 0.2447 0.1782 0.294 Uiso 0.67 1 calc PR K 1
H23L H 0.4307 0.2113 0.1777 0.294 Uiso 0.67 1 calc PR K 1
C24D C 0.3763(6) 0.2279(7) 0.16733(18) 0.196(7) Uiso 0.67 1 d PD K 1
H24J H 0.3580 0.2175 0.1717 0.294 Uiso 0.67 1 calc PR K 1
H24K H 0.3667 0.2236 0.1614 0.294 Uiso 0.67 1 calc PR K 1
H24L H 0.3894 0.2524 0.1684 0.294 Uiso 0.67 1 calc PR K 1
C25D C 0.4681(4) 0.2087(4) 0.14206(10) 0.134(5) Uani 1 1 d DU . .
H25G H 0.4928 0.2181 0.1415 0.160 Uiso 1 1 calc R . .
H25H H 0.4582 0.1849 0.1439 0.160 Uiso 1 1 calc R . .
C26D C 0.4540(5) 0.2092(5) 0.13313(11) 0.139(6) Uani 1 1 d DU . .
C27D C 0.4697(5) 0.2324(5) 0.12664(13) 0.147(6) Uani 1 1 d U . .
C28D C 0.4540(5) 0.2338(5) 0.11898(14) 0.162(8) Uani 1 1 d D . .
C29D C 0.4202(5) 0.2052(5) 0.11744(13) 0.155(7) Uani 1 1 d U . .
H29D H 0.4096 0.2032 0.1119 0.186 Uiso 1 1 calc R . .
C30D C 0.4024(5) 0.1799(5) 0.12415(12) 0.165(7) Uani 1 1 d DU L .
C31D C 0.4184(5) 0.1811(5) 0.13245(13) 0.166(7) Uani 1 1 d U . .
H31D H 0.4072 0.1653 0.1371 0.199 Uiso 1 1 calc R . .
C32D C 0.3662(5) 0.1494(5) 0.12239(10) 0.183(8) Uani 1 1 d DU . .
C33D C 0.3623(7) 0.1455(9) 0.11247(11) 0.227(9) Uiso 0.50 1 d PD L 1
H33J H 0.3399 0.1264 0.1110 0.340 Uiso 0.50 1 calc PR L 1
H33K H 0.3798 0.1414 0.1100 0.340 Uiso 0.50 1 calc PR L 1
H33L H 0.3645 0.1662 0.1099 0.340 Uiso 0.50 1 calc PR L 1
C34D C 0.3645(7) 0.1187(4) 0.1267(3) 0.227(9) Uiso 0.50 1 d PD L 1
H34J H 0.3420 0.0990 0.1257 0.340 Uiso 0.50 1 calc PR L 1
H34K H 0.3688 0.1228 0.1330 0.340 Uiso 0.50 1 calc PR L 1
H34L H 0.3816 0.1145 0.1240 0.340 Uiso 0.50 1 calc PR L 1
C35D C 0.3415(5) 0.1584(8) 0.1264(3) 0.227(9) Uiso 0.50 1 d PD L 1
H35J H 0.3183 0.1400 0.1254 0.340 Uiso 0.50 1 calc PR L 1
H35K H 0.3445 0.1792 0.1237 0.340 Uiso 0.50 1 calc PR L 1
H35L H 0.3455 0.1617 0.1328 0.340 Uiso 0.50 1 calc PR L 1
C36D C 0.5294(5) 0.2620(5) 0.12395(13) 0.156(7) Uani 1 1 d . . .
H36G H 0.5474 0.2859 0.1232 0.187 Uiso 1 1 calc R . .
H36H H 0.5211 0.2525 0.1180 0.187 Uiso 1 1 calc R . .
C37D C 0.5444(5) 0.2425(5) 0.12835(10) 0.119(5) Uani 1 1 d . . .
C38D C 0.4689(4) 0.2634(4) 0.11263(12) 0.172(9) Uani 1 1 d D . .
H38G H 0.4610 0.2545 0.1066 0.207 Uiso 1 1 calc R . .
H38H H 0.4938 0.2735 0.1127 0.207 Uiso 1 1 calc R . .
C39D C 0.4607(5) 0.2912(4) 0.11445(12) 0.138(6) Uani 1 1 d DU . .
C40D C 0.4800(5) 0.3180(5) 0.11985(12) 0.134(5) Uani 1 1 d U . .
C41D C 0.4709(4) 0.3422(4) 0.12240(12) 0.140(6) Uani 1 1 d D . .
C42D C 0.4397(4) 0.3368(4) 0.11983(12) 0.143(6) Uani 1 1 d . . .
H42D H 0.4339 0.3536 0.1211 0.171 Uiso 1 1 calc R . .
C43D C 0.4164(4) 0.3076(4) 0.11543(9) 0.130(5) Uani 1 1 d DU M .
C44D C 0.4273(5) 0.2854(5) 0.11308(12) 0.155(6) Uani 1 1 d U . .
H44D H 0.4114 0.2648 0.1104 0.186 Uiso 1 1 calc R . .
C45D C 0.3820(3) 0.3035(3) 0.11261(7) 0.140(6) Uani 1 1 d DU . .
C46D C 0.3618(4) 0.2700(4) 0.10797(12) 0.157(6) Uiso 0.67 1 d PD M 1
H46J H 0.3396 0.2668 0.1063 0.236 Uiso 0.67 1 calc PR M 1
H46K H 0.3588 0.2517 0.1119 0.236 Uiso 0.67 1 calc PR M 1
H46L H 0.3738 0.2697 0.1026 0.236 Uiso 0.67 1 calc PR M 1
C47D C 0.3639(4) 0.3054(5) 0.12070(10) 0.157(6) Uiso 0.67 1 d PD M 1
H47J H 0.3419 0.3024 0.1190 0.236 Uiso 0.67 1 calc PR M 1
H47K H 0.3775 0.3275 0.1235 0.236 Uiso 0.67 1 calc PR M 1
H47L H 0.3607 0.2875 0.1248 0.236 Uiso 0.67 1 calc PR M 1
C48D C 0.3889(5) 0.3322(4) 0.10635(10) 0.157(6) Uiso 0.67 1 d PD M 1
H48J H 0.3674 0.3303 0.1045 0.236 Uiso 0.67 1 calc PR M 1
H48K H 0.4009 0.3309 0.1011 0.236 Uiso 0.67 1 calc PR M 1
H48L H 0.4028 0.3539 0.1093 0.236 Uiso 0.67 1 calc PR M 1
C49D C 0.3966(6) 0.3639(8) 0.14628(12) 0.159(6) Uiso 0.50 1 d PD J 2
H49D H 0.3782 0.3663 0.1488 0.239 Uiso 0.50 1 calc PR J 2
H49E H 0.3870 0.3435 0.1426 0.239 Uiso 0.50 1 calc PR J 2
H49F H 0.4109 0.3837 0.1426 0.239 Uiso 0.50 1 calc PR J 2
C50D C 0.3943(6) 0.3314(6) 0.15925(18) 0.159(6) Uiso 0.50 1 d PD J 2
H50D H 0.3761 0.3348 0.1616 0.239 Uiso 0.50 1 calc PR J 2
H50E H 0.4070 0.3293 0.1642 0.239 Uiso 0.50 1 calc PR J 2
H50F H 0.3845 0.3107 0.1557 0.239 Uiso 0.50 1 calc PR J 2
C51D C 0.4315(6) 0.3928(5) 0.15908(18) 0.159(6) Uiso 0.50 1 d PD J 2
H51D H 0.4128 0.3951 0.1614 0.239 Uiso 0.50 1 calc PR J 2
H51E H 0.4460 0.4124 0.1554 0.239 Uiso 0.50 1 calc PR J 2
H51F H 0.4448 0.3914 0.1640 0.239 Uiso 0.50 1 calc PR J 2
C52D C 0.3747(10) 0.1772(6) 0.1652(3) 0.196(7) Uiso 0.33 1 d PD K 2
H52J H 0.3566 0.1661 0.1696 0.294 Uiso 0.33 1 calc PR K 2
H52K H 0.3867 0.1646 0.1646 0.294 Uiso 0.33 1 calc PR K 2
H52L H 0.3648 0.1779 0.1596 0.294 Uiso 0.33 1 calc PR K 2
C53D C 0.4151(6) 0.2125(15) 0.17693(12) 0.196(7) Uiso 0.33 1 d PD K 2
H53J H 0.3974 0.2016 0.1814 0.294 Uiso 0.33 1 calc PR K 2
H53K H 0.4310 0.2358 0.1787 0.294 Uiso 0.33 1 calc PR K 2
H53L H 0.4271 0.1999 0.1763 0.294 Uiso 0.33 1 calc PR K 2
C54D C 0.3814(12) 0.2333(11) 0.1690(3) 0.196(7) Uiso 0.33 1 d PD K 2
H54J H 0.3633 0.2228 0.1733 0.294 Uiso 0.33 1 calc PR K 2
H54K H 0.3718 0.2337 0.1632 0.294 Uiso 0.33 1 calc PR K 2
H54L H 0.3977 0.2564 0.1708 0.294 Uiso 0.33 1 calc PR K 2
C55D C 0.3495(7) 0.1610(8) 0.1157(2) 0.227(9) Uiso 0.50 1 d PD L 2
H55J H 0.3269 0.1423 0.1143 0.340 Uiso 0.50 1 calc PR L 2
H55K H 0.3632 0.1685 0.1104 0.340 Uiso 0.50 1 calc PR L 2
H55L H 0.3476 0.1798 0.1182 0.340 Uiso 0.50 1 calc PR L 2
C56D C 0.3708(7) 0.1210(5) 0.1189(3) 0.227(9) Uiso 0.50 1 d PD L 2
H56J H 0.3486 0.1011 0.1178 0.340 Uiso 0.50 1 calc PR L 2
H56K H 0.3830 0.1153 0.1233 0.340 Uiso 0.50 1 calc PR L 2
H56L H 0.3837 0.1281 0.1134 0.340 Uiso 0.50 1 calc PR L 2
C57D C 0.3479(6) 0.1406(9) 0.13115(15) 0.227(9) Uiso 0.50 1 d PD L 2
H57J H 0.3249 0.1216 0.1304 0.340 Uiso 0.50 1 calc PR L 2
H57K H 0.3470 0.1602 0.1334 0.340 Uiso 0.50 1 calc PR L 2
H57L H 0.3600 0.1342 0.1354 0.340 Uiso 0.50 1 calc PR L 2
C58D C 0.3552(4) 0.2669(4) 0.1139(2) 0.157(6) Uiso 0.33 1 d PD M 2
H58G H 0.3330 0.2639 0.1123 0.236 Uiso 0.33 1 calc PR M 2
H58H H 0.3548 0.2605 0.1200 0.236 Uiso 0.33 1 calc PR M 2
H58I H 0.3603 0.2526 0.1101 0.236 Uiso 0.33 1 calc PR M 2
C59D C 0.3745(7) 0.3259(8) 0.11838(18) 0.157(6) Uiso 0.33 1 d PD M 2
H59G H 0.3523 0.3228 0.1168 0.236 Uiso 0.33 1 calc PR M 2
H59H H 0.3919 0.3496 0.1175 0.236 Uiso 0.33 1 calc PR M 2
H59I H 0.3744 0.3198 0.1246 0.236 Uiso 0.33 1 calc PR M 2
C60D C 0.3842(6) 0.3136(9) 0.10306(10) 0.157(6) Uiso 0.33 1 d PD M 2
H60G H 0.3626 0.3113 0.1012 0.236 Uiso 0.33 1 calc PR M 2
H60H H 0.3894 0.2990 0.0994 0.236 Uiso 0.33 1 calc PR M 2
H60I H 0.4022 0.3372 0.1023 0.236 Uiso 0.33 1 calc PR M 2
O11 O 0.7752(5) 0.6777(5) 0.25920(18) 0.425(8) Uiso 1 1 d D . .
O12 O 0.7285(3) 0.6315(3) 0.25484(9) 0.214(3) Uiso 1 1 d D . .
C11 C 0.7489(6) 0.6651(3) 0.2553(2) 0.342(9) Uiso 1 1 d D . .
C12 C 0.7323(7) 0.6832(5) 0.25146(19) 0.331(9) Uiso 1 1 d D . .
H12I H 0.7083 0.6670 0.2504 0.497 Uiso 1 1 calc R . .
H12J H 0.7433 0.6940 0.2459 0.497 Uiso 1 1 calc R . .
H12K H 0.7342 0.7005 0.2556 0.497 Uiso 1 1 calc R . .
C13 C 0.7419(4) 0.6113(4) 0.25869(19) 0.297(7) Uiso 1 1 d D . .
H13A H 0.7488 0.6180 0.2649 0.356 Uiso 1 1 calc R . .
H13B H 0.7617 0.6142 0.2553 0.356 Uiso 1 1 calc R . .
C14 C 0.7134(4) 0.5752(3) 0.25819(11) 0.170(4) Uiso 1 1 d D . .
H14I H 0.7208 0.5603 0.2608 0.255 Uiso 1 1 calc R . .
H14J H 0.7071 0.5690 0.2520 0.255 Uiso 1 1 calc R . .
H14K H 0.6939 0.5729 0.2615 0.255 Uiso 1 1 calc R . .
O21 O 0.3628(4) 0.3626(5) 0.23070(17) 0.425(8) Uiso 1 1 d D . .
O22 O 0.4166(3) 0.3948(4) 0.22684(9) 0.214(3) Uiso 1 1 d D . .
C21 C 0.3857(4) 0.3898(5) 0.22862(16) 0.342(9) Uiso 1 1 d D . .
C22 C 0.3811(6) 0.4171(6) 0.22456(19) 0.331(9) Uiso 1 1 d D . .
H22M H 0.4010 0.4392 0.2258 0.497 Uiso 1 1 calc R . .
H22N H 0.3609 0.4163 0.2270 0.497 Uiso 1 1 calc R . .
H22O H 0.3785 0.4137 0.2182 0.497 Uiso 1 1 calc R . .
C23 C 0.4275(5) 0.3739(6) 0.23133(16) 0.297(7) Uiso 1 1 d D . .
H23N H 0.4123 0.3497 0.2299 0.356 Uiso 1 1 calc R . .
H23M H 0.4273 0.3767 0.2378 0.356 Uiso 1 1 calc R . .
C24 C 0.4629(4) 0.3856(5) 0.22811(11) 0.170(4) Uiso 1 1 d D . .
H24M H 0.4777 0.3893 0.2332 0.255 Uiso 1 1 calc R . .
H24N H 0.4712 0.4067 0.2248 0.255 Uiso 1 1 calc R . .
H24O H 0.4627 0.3683 0.2242 0.255 Uiso 1 1 calc R . .
O31 O 0.5943(5) 0.6058(5) 0.15945(16) 0.425(8) Uiso 1 1 d D . .
O32 O 0.5717(3) 0.5553(3) 0.16580(9) 0.214(3) Uiso 1 1 d D . .
C31 C 0.5696(4) 0.5812(4) 0.16227(15) 0.342(9) Uiso 1 1 d D . .
C32 C 0.5348(5) 0.5698(7) 0.15882(18) 0.331(9) Uiso 1 1 d D . .
H32A H 0.5185 0.5603 0.1637 0.497 Uiso 1 1 calc R . .
H32B H 0.5291 0.5525 0.1543 0.497 Uiso 1 1 calc R . .
H32C H 0.5341 0.5892 0.1563 0.497 Uiso 1 1 calc R . .
C33 C 0.6041(4) 0.5569(4) 0.16523(19) 0.297(7) Uiso 1 1 d D . .
H33M H 0.6205 0.5744 0.1693 0.356 Uiso 1 1 calc R . .
H33N H 0.6131 0.5626 0.1591 0.356 Uiso 1 1 calc R . .
C34 C 0.5988(4) 0.5228(4) 0.16777(12) 0.170(4) Uiso 1 1 d D . .
H34M H 0.6110 0.5247 0.1733 0.255 Uiso 1 1 calc R . .
H34N H 0.6073 0.5143 0.1631 0.255 Uiso 1 1 calc R . .
H34O H 0.5746 0.5071 0.1687 0.255 Uiso 1 1 calc R . .
O41 O 0.3160(5) 0.2261(7) 0.14737(11) 0.425(8) Uiso 1 1 d D . .
O42 O 0.3522(3) 0.2337(4) 0.13654(8) 0.214(3) Uiso 1 1 d D . .
C41 C 0.3209(3) 0.2203(7) 0.13995(11) 0.342(9) Uiso 1 1 d D . .
C42 C 0.2949(4) 0.2092(8) 0.13281(14) 0.331(9) Uiso 1 1 d D . .
H42E H 0.2866 0.2252 0.1324 0.497 Uiso 1 1 calc R . .
H42F H 0.2761 0.1866 0.1342 0.497 Uiso 1 1 calc R . .
H42G H 0.3051 0.2087 0.1272 0.497 Uiso 1 1 calc R . .
C43 C 0.3801(4) 0.2484(7) 0.14277(9) 0.297(7) Uiso 1 1 d D . .
H43A H 0.3794 0.2307 0.1467 0.356 Uiso 1 1 calc R . .
H43B H 0.3788 0.2656 0.1465 0.356 Uiso 1 1 calc R . .
C44 C 0.4122(3) 0.2646(4) 0.13739(11) 0.170(4) Uiso 1 1 d D . .
H44E H 0.4318 0.2758 0.1413 0.255 Uiso 1 1 calc R . .
H44F H 0.4121 0.2813 0.1334 0.255 Uiso 1 1 calc R . .
H44G H 0.4137 0.2471 0.1340 0.255 Uiso 1 1 calc R . .
O111 O 0.6614(3) 0.4705(2) 0.20593(8) 0.140(4) Uani 1 1 d D . .
H111 H 0.6543 0.4730 0.2010 0.210 Uiso 1 1 calc R . .
C111 C 0.6821(4) 0.5027(4) 0.20985(16) 0.229(11) Uani 1 1 d DU . .
H11M H 0.6999 0.5174 0.2056 0.274 Uiso 1 1 calc R . .
H11N H 0.6932 0.5000 0.2151 0.274 Uiso 1 1 calc R . .
C112 C 0.6619(6) 0.5191(4) 0.21245(13) 0.215(9) Uani 1 1 d DU . .
H11O H 0.6766 0.5402 0.2156 0.323 Uiso 1 1 calc R . .
H11P H 0.6432 0.5038 0.2163 0.323 Uiso 1 1 calc R . .
H11Q H 0.6530 0.5241 0.2071 0.323 Uiso 1 1 calc R . .
O211 O 0.5256(2) 0.3294(3) 0.19053(6) 0.129(3) Uiso 1 1 d D . .
H211 H 0.5123 0.3176 0.1947 0.193 Uiso 1 1 calc R . .
C211 C 0.5073(4) 0.3220(5) 0.18249(8) 0.179(8) Uiso 1 1 d D . .
H21A H 0.4957 0.2973 0.1814 0.215 Uiso 1 1 calc R . .
H21B H 0.5233 0.3334 0.1776 0.215 Uiso 1 1 calc R . .
C212 C 0.4816(4) 0.3335(5) 0.18270(11) 0.199(9) Uiso 1 1 d D . .
H21C H 0.4695 0.3281 0.1771 0.299 Uiso 1 1 calc R . .
H21D H 0.4931 0.3579 0.1837 0.299 Uiso 1 1 calc R . .
H21E H 0.4654 0.3218 0.1875 0.299 Uiso 1 1 calc R . .
O311 O 0.4819(4) 0.2762(4) 0.20026(11) 0.235(7) Uiso 1 1 d D . .
H311 H 0.4885 0.2769 0.2055 0.352 Uiso 1 1 calc R . .
C311 C 0.4781(7) 0.2466(5) 0.19602(14) 0.272(14) Uiso 1 1 d D . .
H31E H 0.5002 0.2476 0.1958 0.327 Uiso 1 1 calc R . .
H31F H 0.4706 0.2460 0.1899 0.327 Uiso 1 1 calc R . .
C312 C 0.4529(7) 0.2150(4) 0.20069(18) 0.280(14) Uiso 1 1 d D . .
H31G H 0.4502 0.1952 0.1975 0.420 Uiso 1 1 calc R . .
H31H H 0.4310 0.2142 0.2010 0.420 Uiso 1 1 calc R . .
H31I H 0.4608 0.2150 0.2067 0.420 Uiso 1 1 calc R . .
O411 O 0.8325(5) 0.5101(5) 0.28207(12) 0.310(10) Uiso 1 1 d D . .
H411 H 0.8207 0.4967 0.2780 0.372 Uiso 1 1 calc R . .
C411 C 0.8461(7) 0.5440(5) 0.27916(17) 0.304(16) Uiso 1 1 d D . .
H41A H 0.8586 0.5596 0.2841 0.365 Uiso 1 1 calc R . .
H41B H 0.8274 0.5479 0.2774 0.365 Uiso 1 1 calc R . .
C412 C 0.8695(6) 0.5518(5) 0.27148(13) 0.230(10) Uiso 1 1 d D . .
H41C H 0.8784 0.5753 0.2696 0.344 Uiso 1 1 calc R . .
H41D H 0.8572 0.5367 0.2666 0.344 Uiso 1 1 calc R . .
H41E H 0.8883 0.5484 0.2732 0.344 Uiso 1 1 calc R . .
O01W O 0.4807(5) 0.1514(5) 0.11752(12) 0.289(9) Uiso 1 1 d . . .
O02W O 0.6337(6) 0.3842(6) 0.08316(14) 0.263(9) Uiso 0.83 1 d P . .
O03W O 0.5878(7) 0.4278(7) 0.11548(16) 0.302(11) Uiso 0.83 1 d P . .
O04W O 0.2892(7) 0.3633(7) 0.20126(17) 0.339(13) Uiso 0.83 1 d P . .

loop_
_atom_site_aniso_label
_atom_site_aniso_U_11
_atom_site_aniso_U_22
_atom_site_aniso_U_33
_atom_site_aniso_U_23
_atom_site_aniso_U_13
_atom_site_aniso_U_12
Dy1 0.1173(8) 0.1088(8) 0.1771(11) -0.0027(7) 0.0079(7) 0.0604(7)
Dy2 0.0828(6) 0.0828(6) 0.1628(15) 0.000 0.000 0.0414(3)
Dy3 0.0723(5) 0.0697(5) 0.1566(8) 0.0000(5) 0.0056(5) 0.0367(4)
Dy4 0.0578(5) 0.0578(5) 0.1526(13) 0.000 0.000 0.0289(2)
Dy5 0.0554(4) 0.0554(4) 0.1535(8) 0.0004(4) 0.0025(4) 0.0298(4)
Dy6 0.0513(5) 0.0513(5) 0.1466(12) 0.000 0.000 0.0256(2)
Dy7 0.0590(5) 0.0599(5) 0.1527(8) 0.0040(4) -0.0015(4) 0.0305(4)
Dy8 0.0754(6) 0.0754(6) 0.1571(14) 0.000 0.000 0.0377(3)
Dy9 0.1171(8) 0.1266(9) 0.1645(10) 0.0043(7) -0.0077(7) 0.0649(7)
O01 0.108(8) 0.108(8) 0.167(16) 0.000 0.000 0.054(4)
O02 0.104(7) 0.079(6) 0.194(10) -0.011(6) -0.016(7) 0.041(6)
O03 0.083(6) 0.053(5) 0.158(8) -0.001(5) 0.005(5) 0.027(4)
O04 0.072(5) 0.052(5) 0.190(9) -0.002(5) 0.007(6) 0.033(4)
O05 0.065(5) 0.043(4) 0.138(7) 0.003(4) 0.015(4) 0.025(4)
O06 0.055(4) 0.035(4) 0.139(7) -0.009(4) 0.003(4) 0.016(3)
O07 0.058(4) 0.040(4) 0.139(7) 0.014(4) 0.002(4) 0.022(4)
O08 0.083(6) 0.054(5) 0.153(8) 0.000(5) 0.024(5) 0.031(4)
O09 0.109(7) 0.088(6) 0.144(8) 0.007(6) 0.009(6) 0.052(6)
O10 0.152(10) 0.152(10) 0.060(10) 0.000 0.000 0.076(5)
O11W 0.209(14) 0.177(13) 0.207(13) 0.009(10) 0.063(11) 0.114(11)
O12W 0.189(12) 0.175(12) 0.199(11) -0.036(9) -0.001(9) 0.120(10)
O31W 0.080(6) 0.082(6) 0.189(9) -0.017(6) 0.016(6) 0.038(5)
O32W 0.084(6) 0.091(6) 0.176(9) 0.010(6) 0.005(6) 0.046(5)
O51W 0.083(6) 0.071(5) 0.147(7) 0.016(5) 0.021(5) 0.042(5)
O52W 0.061(5) 0.072(5) 0.165(8) 0.007(5) 0.003(5) 0.035(4)
O71W 0.086(6) 0.070(5) 0.167(8) 0.001(5) 0.015(6) 0.041(5)
O72W 0.073(5) 0.070(5) 0.168(8) 0.007(5) -0.010(5) 0.034(5)
O91W 0.241(17) 0.252(17) 0.127(10) -0.018(10) -0.014(10) 0.133(14)
O92W 0.173(12) 0.205(13) 0.246(13) -0.040(11) -0.070(11) 0.126(11)
O011 0.133(11) 0.147(11) 0.234(14) 0.014(10) 0.054(10) 0.079(9)
O012 0.125(10) 0.129(11) 0.255(16) -0.013(11) 0.041(10) 0.051(9)
C011 0.112(18) 0.19(3) 0.21(2) 0.03(2) 0.028(16) 0.036(19)
C012 0.125(17) 0.24(3) 0.35(3) 0.08(2) 0.10(2) 0.102(18)
O021 0.156(12) 0.125(11) 0.267(18) -0.020(11) -0.046(11) 0.072(10)
O022 0.227(17) 0.163(13) 0.225(16) -0.076(11) -0.109(13) 0.110(13)
C021 0.20(3) 0.17(2) 0.141(18) -0.016(17) -0.034(16) 0.09(2)
C022 0.118(15) 0.164(19) 0.28(2) -0.064(18) -0.071(16) 0.033(14)
O1A 0.117(8) 0.071(6) 0.207(11) -0.002(7) -0.005(7) 0.055(6)
O2A 0.109(7) 0.074(6) 0.197(10) -0.004(7) 0.007(7) 0.043(6)
O3A 0.127(9) 0.085(7) 0.187(11) -0.040(7) -0.018(7) 0.047(7)
O4A 0.143(9) 0.115(8) 0.198(11) -0.029(8) -0.014(8) 0.079(7)
N1A 0.096(9) 0.093(9) 0.151(13) 0.011(9) -0.001(9) 0.049(7)
N2A 0.111(10) 0.095(9) 0.139(12) 0.007(8) 0.020(8) 0.050(8)
N3A 0.077(8) 0.120(10) 0.132(12) 0.002(10) 0.002(8) 0.038(7)
N4A 0.090(7) 0.089(7) 0.141(8) -0.011(6) 0.003(6) 0.051(6)
N5A 0.109(12) 0.117(11) 0.192(15) -0.032(10) -0.021(10) 0.052(10)
N6A 0.103(11) 0.089(10) 0.207(16) -0.013(10) -0.008(11) 0.047(9)
N7A 0.096(10) 0.090(9) 0.213(15) -0.044(9) -0.008(10) 0.046(8)
N8A 0.099(10) 0.079(9) 0.196(14) -0.035(9) -0.006(9) 0.037(8)
C1A 0.147(17) 0.120(15) 0.22(2) -0.008(16) 0.002(17) 0.092(14)
C2A 0.152(16) 0.103(14) 0.18(2) 0.014(13) 0.015(14) 0.065(13)
C3A 0.105(12) 0.100(13) 0.20(2) -0.018(13) 0.009(12) 0.069(11)
C4A 0.129(14) 0.081(11) 0.157(16) 0.008(11) 0.021(12) 0.063(10)
C5A 0.158(15) 0.089(11) 0.207(18) 0.009(11) 0.051(13) 0.086(12)
C6A 0.154(16) 0.096(13) 0.21(2) 0.020(14) 0.027(15) 0.081(12)
C7A 0.19(2) 0.074(12) 0.23(2) -0.017(13) 0.015(17) 0.075(13)
C8A 0.20(2) 0.141(15) 0.186(17) 0.003(13) 0.031(15) 0.125(16)
C12A 0.101(11) 0.083(11) 0.175(15) 0.014(10) 0.022(10) 0.048(10)
C13A 0.102(11) 0.077(10) 0.092(12) -0.006(9) -0.014(9) 0.024(8)
C14A 0.124(13) 0.056(8) 0.172(14) 0.012(9) 0.020(11) 0.048(9)
C15A 0.112(14) 0.063(10) 0.183(18) 0.005(10) 0.016(12) 0.034(10)
C16A 0.105(13) 0.098(13) 0.144(15) -0.024(11) -0.003(11) 0.046(11)
C17A 0.127(9) 0.120(9) 0.147(10) -0.018(8) 0.006(8) 0.065(8)
C18A 0.117(15) 0.091(13) 0.21(2) -0.024(14) 0.032(15) 0.041(12)
C19A 0.102(15) 0.072(12) 0.25(3) -0.033(14) -0.001(15) 0.027(11)
C20A 0.131(9) 0.119(9) 0.160(10) -0.014(7) 0.009(7) 0.077(8)
C21A 0.103(13) 0.073(11) 0.29(2) 0.021(13) 0.010(14) 0.014(10)
C25A 0.100(12) 0.084(11) 0.23(2) -0.035(13) 0.004(13) 0.029(9)
C26A 0.139(16) 0.108(14) 0.169(18) -0.049(13) -0.015(14) 0.070(13)
C27A 0.101(13) 0.117(15) 0.177(19) -0.034(14) 0.024(13) 0.042(12)
C28A 0.135(16) 0.117(15) 0.165(19) 0.000(13) 0.020(14) 0.061(13)
C29A 0.155(18) 0.123(17) 0.20(2) -0.058(15) -0.011(16) 0.071(15)
C30A 0.124(16) 0.118(15) 0.167(19) -0.041(14) -0.014(14) 0.037(13)
C31A 0.135(16) 0.116(15) 0.21(2) -0.031(14) -0.039(14) 0.050(13)
C32A 0.18(2) 0.19(2) 0.21(2) -0.076(18) -0.055(17) 0.075(19)
C36A 0.116(14) 0.107(14) 0.25(2) 0.009(15) 0.047(14) 0.051(12)
C37A 0.131(17) 0.086(12) 0.182(19) -0.002(12) 0.006(14) 0.050(12)
C38A 0.23(2) 0.146(17) 0.121(14) -0.033(12) -0.002(16) 0.104(18)
C39A 0.130(15) 0.144(17) 0.20(2) -0.021(14) -0.006(14) 0.094(14)
C40A 0.149(10) 0.144(10) 0.167(11) -0.009(8) -0.001(8) 0.081(8)
C41A 0.150(18) 0.122(16) 0.19(2) 0.006(14) 0.022(15) 0.079(14)
C42A 0.20(2) 0.136(16) 0.162(17) 0.016(13) 0.045(15) 0.125(16)
C43A 0.153(18) 0.098(14) 0.20(2) -0.037(13) 0.025(15) 0.055(13)
C44A 0.18(2) 0.117(15) 0.22(2) -0.032(14) 0.006(16) 0.096(15)
C45A 0.150(17) 0.138(17) 0.24(2) -0.005(15) -0.002(15) 0.083(14)
O1B 0.077(6) 0.076(6) 0.196(10) 0.005(6) 0.009(6) 0.051(5)
O2B 0.077(6) 0.070(5) 0.185(9) -0.007(6) 0.015(6) 0.041(5)
O3B 0.092(6) 0.095(6) 0.158(7) 0.002(5) 0.019(5) 0.055(5)
O4B 0.087(7) 0.140(8) 0.258(11) 0.048(8) 0.023(7) 0.071(6)
N1B 0.096(9) 0.071(7) 0.171(13) 0.009(8) 0.035(9) 0.048(7)
N2B 0.068(7) 0.072(7) 0.131(10) 0.021(7) -0.004(6) 0.041(6)
N3B 0.057(7) 0.066(7) 0.134(11) -0.012(7) 0.002(7) 0.023(6)
N4B 0.056(6) 0.068(7) 0.146(11) -0.021(7) 0.007(7) 0.037(5)
N5B 0.074(8) 0.109(9) 0.138(11) -0.018(8) 0.018(8) 0.050(7)
N6B 0.072(9) 0.093(9) 0.188(14) -0.007(9) 0.005(9) 0.028(7)
N7B 0.087(10) 0.108(10) 0.143(13) 0.011(9) 0.013(9) 0.035(8)
N8B 0.078(8) 0.096(9) 0.183(14) 0.005(9) -0.024(9) 0.050(7)
C1B 0.093(8) 0.101(8) 0.146(9) -0.010(7) 0.003(6) 0.063(6)
C2B 0.076(9) 0.086(10) 0.130(13) 0.003(9) 0.018(9) 0.043(8)
C3B 0.065(8) 0.101(10) 0.118(12) 0.006(9) 0.011(8) 0.045(8)
C4B 0.089(7) 0.091(7) 0.129(9) -0.004(7) 0.005(7) 0.053(6)
C5B 0.107(8) 0.098(8) 0.144(9) -0.002(7) 0.000(7) 0.060(7)
C6B 0.113(12) 0.099(11) 0.122(12) -0.004(9) 0.017(10) 0.064(10)
C7B 0.072(9) 0.080(9) 0.193(16) 0.003(10) 0.010(9) 0.052(8)
C8B 0.103(12) 0.102(12) 0.202(18) -0.021(11) -0.017(12) 0.077(10)
C9B 0.24(2) 0.24(2) 0.23(2) -0.013(18) 0.024(18) 0.21(2)
C10B 0.161(17) 0.090(12) 0.35(3) 0.032(15) 0.041(18) 0.088(13)
C11B 0.177(18) 0.196(19) 0.27(2) -0.034(17) -0.030(17) 0.165(17)
C12B 0.109(12) 0.123(12) 0.188(16) 0.024(11) 0.019(11) 0.093(11)
C13B 0.086(10) 0.082(9) 0.091(11) -0.010(8) 0.017(8) 0.034(8)
C14B 0.109(12) 0.076(9) 0.157(14) -0.011(9) 0.011(11) 0.048(9)
C15B 0.096(10) 0.089(11) 0.154(14) -0.020(10) -0.008(10) 0.059(9)
C16B 0.111(12) 0.103(12) 0.131(13) 0.007(10) -0.001(10) 0.068(11)
C17B 0.118(13) 0.109(13) 0.149(15) 0.016(11) 0.023(11) 0.070(11)
C18B 0.135(14) 0.118(13) 0.146(14) 0.013(11) 0.026(11) 0.086(12)
C19B 0.169(18) 0.104(14) 0.20(2) -0.008(13) 0.028(15) 0.095(13)
C20B 0.138(14) 0.122(13) 0.165(16) 0.022(12) 0.033(12) 0.093(12)
C21B 0.21(2) 0.086(11) 0.199(19) -0.002(11) 0.036(16) 0.081(13)
C25B 0.097(11) 0.088(11) 0.216(18) -0.007(11) -0.009(11) 0.054(9)
C26B 0.123(9) 0.117(9) 0.136(9) 0.021(7) 0.013(8) 0.070(7)
C27B 0.059(9) 0.096(11) 0.173(17) 0.020(10) 0.033(10) 0.037(8)
C28B 0.071(10) 0.082(10) 0.181(17) 0.024(10) 0.021(11) 0.031(8)
C29B 0.081(12) 0.121(14) 0.20(2) 0.019(13) 0.025(13) 0.049(10)
C30B 0.094(13) 0.140(16) 0.25(3) 0.033(17) 0.061(17) 0.078(13)
C31B 0.121(14) 0.172(17) 0.212(19) 0.016(14) 0.044(14) 0.110(14)
C32B 0.137(16) 0.20(2) 0.195(19) 0.043(16) 0.029(14) 0.094(15)
C36B 0.114(8) 0.104(8) 0.142(9) 0.011(7) 0.021(7) 0.065(7)
C37B 0.120(14) 0.068(9) 0.108(13) -0.014(8) 0.005(11) 0.041(9)
C38B 0.094(8) 0.100(8) 0.137(9) 0.003(7) -0.002(7) 0.040(6)
C39B 0.053(9) 0.075(9) 0.200(16) 0.019(9) 0.020(9) 0.023(8)
C40B 0.096(12) 0.102(12) 0.176(15) -0.013(11) -0.012(10) 0.064(11)
C41B 0.072(9) 0.073(9) 0.186(15) -0.009(10) -0.002(9) 0.039(8)
C42B 0.104(8) 0.108(8) 0.155(9) -0.008(7) 0.001(7) 0.067(7)
C43B 0.064(10) 0.095(12) 0.186(16) 0.008(11) 0.026(10) 0.025(9)
C44B 0.073(10) 0.084(11) 0.177(16) -0.013(10) 0.014(10) 0.031(9)
C45B 0.060(10) 0.142(16) 0.30(3) 0.019(18) -0.011(14) 0.044(11)
C46B 0.068(11) 0.181(19) 0.33(3) 0.058(18) -0.007(14) 0.056(12)
C47B 0.133(12) 0.153(13) 0.263(16) -0.001(12) -0.024(11) 0.092(11)
C48B 0.17(2) 0.16(2) 0.24(2) 0.038(19) 0.000(19) 0.054(16)
O1C 0.078(5) 0.080(5) 0.149(6) 0.014(5) 0.015(4) 0.052(4)
O2C 0.068(5) 0.069(5) 0.172(8) 0.021(5) 0.011(5) 0.038(5)
O3C 0.080(5) 0.081(5) 0.151(6) 0.003(5) 0.014(5) 0.043(4)
O4C 0.111(7) 0.078(6) 0.256(11) 0.005(7) 0.032(7) 0.060(6)
N1C 0.060(6) 0.072(7) 0.158(12) -0.015(7) 0.007(7) 0.042(6)
N2C 0.049(6) 0.060(6) 0.195(13) -0.005(7) -0.007(7) 0.030(5)
N3C 0.050(6) 0.053(6) 0.149(11) -0.006(6) -0.001(7) 0.023(5)
N4C 0.066(6) 0.054(6) 0.154(10) 0.016(6) 0.008(6) 0.038(5)
N5C 0.098(8) 0.063(7) 0.157(12) -0.007(8) -0.015(8) 0.048(6)
N6C 0.081(8) 0.059(7) 0.193(13) -0.008(8) -0.006(8) 0.037(6)
N7C 0.091(8) 0.073(8) 0.166(13) 0.012(9) 0.008(8) 0.042(7)
N8C 0.093(8) 0.063(7) 0.170(12) 0.012(7) 0.013(8) 0.052(6)
C1C 0.098(10) 0.049(8) 0.194(15) -0.008(9) 0.003(10) 0.040(8)
C2C 0.094(7) 0.091(7) 0.129(9) 0.000(7) -0.001(7) 0.056(6)
C3C 0.097(8) 0.086(7) 0.131(9) 0.001(7) 0.011(7) 0.054(6)
C4C 0.084(10) 0.079(9) 0.138(13) -0.003(9) 0.002(9) 0.044(8)
C5C 0.104(8) 0.094(8) 0.138(9) -0.005(7) 0.001(7) 0.060(7)
C6C 0.101(11) 0.083(9) 0.134(13) 0.010(9) 0.006(9) 0.057(9)
C7C 0.117(8) 0.104(8) 0.142(9) -0.005(7) 0.010(7) 0.067(7)
C8C 0.110(13) 0.123(14) 0.24(2) -0.008(14) -0.021(13) 0.091(12)
C9C 0.166(18) 0.21(2) 0.28(3) -0.006(19) 0.002(17) 0.160(18)
C10C 0.128(12) 0.158(13) 0.254(16) 0.037(12) 0.028(11) 0.102(11)
C11C 0.168(17) 0.132(15) 0.24(2) -0.010(14) -0.021(15) 0.112(14)
C12C 0.102(11) 0.103(11) 0.127(12) 0.029(9) 0.018(9) 0.058(9)
C13C 0.074(9) 0.066(8) 0.124(13) 0.002(8) 0.014(9) 0.038(7)
C14C 0.090(7) 0.111(8) 0.141(9) 0.013(7) -0.001(6) 0.065(6)
C15C 0.091(11) 0.073(9) 0.157(13) 0.035(9) 0.021(9) 0.048(8)
C16C 0.077(10) 0.063(9) 0.157(13) 0.017(9) 0.013(9) 0.039(8)
C17C 0.076(9) 0.062(8) 0.162(14) 0.019(9) 0.001(9) 0.035(8)
C18C 0.121(9) 0.118(9) 0.149(9) 0.019(7) -0.002(7) 0.064(7)
C19C 0.092(11) 0.106(12) 0.188(16) 0.039(11) -0.009(11) 0.063(10)
C20C 0.081(10) 0.087(10) 0.195(16) 0.021(10) 0.005(10) 0.053(9)
C21C 0.135(9) 0.139(9) 0.170(10) 0.013(8) 0.007(8) 0.080(8)
C25C 0.075(9) 0.073(9) 0.196(15) 0.018(10) -0.001(10) 0.035(8)
C26C 0.076(9) 0.084(11) 0.164(15) 0.040(10) -0.002(9) 0.043(9)
C27C 0.071(9) 0.050(8) 0.189(17) 0.003(9) 0.000(9) 0.037(7)
C28C 0.083(7) 0.083(7) 0.131(9) 0.002(7) 0.010(6) 0.042(6)
C29C 0.111(8) 0.092(8) 0.156(10) 0.007(7) 0.007(7) 0.059(7)
C30C 0.094(10) 0.086(10) 0.147(14) 0.010(10) 0.012(10) 0.053(9)
C31C 0.102(8) 0.104(8) 0.153(9) 0.013(7) 0.006(7) 0.060(7)
C32C 0.165(16) 0.100(12) 0.199(17) 0.004(12) 0.021(13) 0.081(12)
C36C 0.098(8) 0.097(8) 0.153(9) -0.003(7) 0.007(7) 0.054(7)
C37C 0.067(8) 0.067(9) 0.118(12) 0.011(9) -0.012(8) 0.025(7)
C38C 0.111(8) 0.085(7) 0.146(9) -0.001(7) 0.004(7) 0.051(6)
C39C 0.112(8) 0.095(8) 0.156(9) -0.010(7) 0.001(7) 0.058(7)
C40C 0.128(9) 0.107(8) 0.165(10) 0.001(7) 0.021(7) 0.072(7)
C41C 0.105(8) 0.095(8) 0.136(9) 0.012(6) 0.021(7) 0.064(7)
C42C 0.107(11) 0.079(10) 0.191(16) -0.013(10) 0.008(11) 0.049(9)
C43C 0.114(12) 0.068(10) 0.217(18) -0.033(10) 0.010(12) 0.057(10)
C44C 0.128(9) 0.097(8) 0.157(9) -0.016(7) 0.014(7) 0.065(7)
C45C 0.153(16) 0.114(13) 0.209(19) -0.010(13) -0.021(13) 0.076(13)
O1D 0.090(6) 0.092(5) 0.163(7) -0.007(5) -0.001(5) 0.052(5)
O2D 0.081(6) 0.090(7) 0.216(11) 0.012(7) -0.007(7) 0.044(6)
O3D 0.094(7) 0.110(8) 0.217(12) -0.027(7) -0.039(8) 0.057(7)
O4D 0.115(8) 0.134(8) 0.237(11) -0.027(7) -0.053(7) 0.079(7)
N1D 0.058(7) 0.090(8) 0.195(15) -0.003(9) -0.009(8) 0.049(6)
N2D 0.091(9) 0.083(8) 0.179(14) 0.020(8) -0.015(9) 0.027(7)
N3D 0.081(8) 0.068(7) 0.176(14) 0.008(8) -0.009(9) 0.027(6)
N4D 0.084(6) 0.089(6) 0.134(8) -0.004(6) -0.015(6) 0.055(6)
N5D 0.137(12) 0.128(12) 0.175(14) -0.023(10) -0.035(10) 0.075(10)
N6D 0.130(8) 0.129(8) 0.172(9) 0.005(7) -0.020(7) 0.073(7)
N7D 0.088(8) 0.106(10) 0.175(12) -0.031(9) -0.037(8) 0.048(8)
N8D 0.123(10) 0.086(9) 0.191(15) -0.010(9) -0.040(10) 0.066(8)
C1D 0.111(8) 0.112(8) 0.137(9) -0.014(7) -0.017(7) 0.071(7)
C2D 0.093(8) 0.095(8) 0.133(9) -0.004(7) -0.013(7) 0.047(6)
C3D 0.098(8) 0.090(7) 0.120(9) 0.017(7) -0.003(7) 0.051(6)
C4D 0.072(9) 0.096(10) 0.132(13) 0.012(9) -0.009(8) 0.047(8)
C5D 0.121(9) 0.120(9) 0.157(10) 0.001(7) -0.016(8) 0.062(7)
C6D 0.077(10) 0.087(11) 0.180(18) -0.001(11) -0.015(11) 0.032(9)
C7D 0.083(11) 0.102(12) 0.206(19) -0.014(12) -0.026(12) 0.058(10)
C8D 0.125(9) 0.141(9) 0.167(10) 0.012(7) -0.003(7) 0.083(8)
C12D 0.059(9) 0.085(10) 0.218(17) -0.017(10) -0.008(10) 0.038(8)
C13D 0.098(12) 0.083(10) 0.080(11) 0.014(8) -0.027(9) 0.014(8)
C14D 0.099(8) 0.108(8) 0.155(9) 0.007(7) -0.005(7) 0.057(7)
C15D 0.061(9) 0.095(11) 0.162(15) 0.015(10) -0.005(9) 0.028(8)
C16D 0.113(9) 0.096(8) 0.143(9) -0.008(7) -0.004(7) 0.056(7)
C17D 0.134(9) 0.135(9) 0.160(10) 0.002(8) -0.001(8) 0.078(8)
C18D 0.138(10) 0.137(10) 0.149(10) -0.001(8) -0.002(8) 0.055(8)
C19D 0.101(8) 0.130(9) 0.157(10) 0.005(8) 0.013(7) 0.059(7)
C20D 0.121(9) 0.111(9) 0.162(10) 0.005(7) 0.001(7) 0.065(7)
C21D 0.148(10) 0.153(10) 0.191(11) -0.010(8) 0.011(8) 0.088(8)
C25D 0.127(9) 0.127(9) 0.146(9) 0.008(7) -0.027(7) 0.063(7)
C26D 0.134(9) 0.137(9) 0.151(10) -0.004(8) -0.026(8) 0.071(8)
C27D 0.145(10) 0.148(10) 0.146(10) 0.003(8) -0.024(8) 0.071(8)
C28D 0.19(2) 0.100(13) 0.21(2) 0.006(13) -0.068(17) 0.079(14)
C29D 0.147(10) 0.159(10) 0.161(10) 0.004(8) -0.030(8) 0.078(8)
C30D 0.160(11) 0.154(10) 0.174(11) -0.001(8) -0.025(8) 0.073(8)
C31D 0.167(11) 0.146(10) 0.186(11) 0.013(8) -0.035(8) 0.079(8)
C32D 0.181(11) 0.178(11) 0.191(11) 0.014(8) -0.034(8) 0.089(9)
C36D 0.138(16) 0.180(19) 0.192(19) -0.015(14) -0.041(14) 0.111(15)
C37D 0.154(16) 0.130(15) 0.087(11) -0.027(10) -0.019(10) 0.081(13)
C38D 0.136(16) 0.19(2) 0.23(2) -0.079(18) -0.093(16) 0.113(16)
C39D 0.141(9) 0.118(9) 0.173(10) -0.013(7) -0.035(8) 0.077(8)
C40D 0.125(9) 0.135(9) 0.157(10) -0.009(8) -0.030(7) 0.075(8)
C41D 0.115(13) 0.095(12) 0.220(19) -0.013(12) -0.029(13) 0.059(11)
C42D 0.099(12) 0.115(13) 0.230(19) -0.012(12) -0.043(12) 0.065(11)
C43D 0.120(9) 0.128(9) 0.154(10) 0.003(7) -0.025(7) 0.071(7)
C44D 0.154(10) 0.138(10) 0.185(11) -0.005(8) -0.023(8) 0.082(8)
C45D 0.138(9) 0.126(9) 0.156(10) 0.007(7) -0.038(8) 0.065(7)
O111 0.114(8) 0.084(7) 0.234(12) 0.012(7) 0.017(8) 0.058(6)
C111 0.232(14) 0.236(14) 0.227(14) -0.036(9) -0.001(9) 0.124(10)
C112 0.285(19) 0.162(14) 0.233(17) -0.020(12) -0.025(14) 0.136(14)

loop_
_atom_type_symbol
_atom_type_description
_atom_type_scat_dispersion_real
_atom_type_scat_dispersion_imag
_atom_type_scat_source
C C 0.0181 0.0091 'International Tables Vol C Tables 4.2.6.8 and 6.1.1.4'
H H 0.0000 0.0000 'International Tables Vol C Tables 4.2.6.8 and 6.1.1.4'
N N 0.0311 0.0180 'International Tables Vol C Tables 4.2.6.8 and 6.1.1.4'
O O 0.0492 0.0322 'International Tables Vol C Tables 4.2.6.8 and 6.1.1.4'
Dy Dy -9.8046 9.8477 'International Tables Vol C Tables 4.2.6.8 and 6.1.1.4'

loop_
_geom_angle_atom_site_label_1
_geom_angle_atom_site_label_2
_geom_angle_atom_site_label_3
_geom_angle
_geom_angle_site_symmetry_1
_geom_angle_site_symmetry_3
_geom_angle_publ_flag
O011 Dy1 O012 140.1(6) . 3_665 ?
O011 Dy1 O01 97.0(4) . . ?
O012 Dy1 O01 87.2(4) 3_665 . ?
O011 Dy1 O02 143.4(4) . . ?
O012 Dy1 O02 75.8(5) 3_665 . ?
O01 Dy1 O02 73.4(4) . . ?
O011 Dy1 O12W 81.8(5) . . ?
O012 Dy1 O12W 75.9(5) 3_665 . ?
O01 Dy1 O12W 150.4(5) . . ?
O02 Dy1 O12W 123.7(4) . . ?
O011 Dy1 O11W 72.0(5) . . ?
O012 Dy1 O11W 70.9(6) 3_665 . ?
O01 Dy1 O11W 75.0(5) . . ?
O02 Dy1 O11W 134.6(4) . . ?
O12W Dy1 O11W 76.6(5) . . ?
O011 Dy1 N2A 90.4(5) . . ?
O012 Dy1 N2A 111.4(5) 3_665 . ?
O01 Dy1 N2A 140.3(5) . . ?
O02 Dy1 N2A 77.6(4) . . ?
O12W Dy1 N2A 69.2(5) . . ?
O11W Dy1 N2A 143.5(5) . . ?
O011 Dy1 O02 77.1(4) . 2_655 ?
O012 Dy1 O02 140.2(5) 3_665 2_655 ?
O01 Dy1 O02 71.1(4) . 2_655 ?
O02 Dy1 O02 66.3(4) . 2_655 ?
O12W Dy1 O02 136.0(4) . 2_655 ?
O11W Dy1 O02 130.2(4) . 2_655 ?
N2A Dy1 O02 72.7(4) . 2_655 ?
O02 Dy2 O02 67.7(4) 2_655 . ?
O02 Dy2 O02 67.7(4) 2_655 3_665 ?
O02 Dy2 O02 67.8(4) . 3_665 ?
O02 Dy2 O03 100.6(3) 2_655 2_655 ?
O02 Dy2 O03 143.5(3) . 2_655 ?
O02 Dy2 O03 141.9(3) 3_665 2_655 ?
O02 Dy2 O03 143.5(3) 2_655 3_665 ?
O02 Dy2 O03 141.9(3) . 3_665 ?
O02 Dy2 O03 100.6(3) 3_665 3_665 ?
O03 Dy2 O03 66.6(3) 2_655 3_665 ?
O02 Dy2 O03 141.9(3) 2_655 . ?
O02 Dy2 O03 100.6(3) . . ?
O02 Dy2 O03 143.5(3) 3_665 . ?
O03 Dy2 O03 66.6(3) 2_655 . ?
O03 Dy2 O03 66.6(3) 3_665 . ?
O02 Dy2 N3A 71.2(4) 2_655 . ?
O02 Dy2 N3A 71.9(4) . . ?
O02 Dy2 N3A 130.5(5) 3_665 . ?
O03 Dy2 N3A 71.6(4) 2_655 . ?
O03 Dy2 N3A 128.9(4) 3_665 . ?
O03 Dy2 N3A 70.7(4) . . ?
O02 Dy2 N3A 71.9(4) 2_655 2_655 ?
O02 Dy2 N3A 130.5(5) . 2_655 ?
O02 Dy2 N3A 71.2(4) 3_665 2_655 ?
O03 Dy2 N3A 70.7(4) 2_655 2_655 ?
O03 Dy2 N3A 71.6(4) 3_665 2_655 ?
O03 Dy2 N3A 128.9(4) . 2_655 ?
N3A Dy2 N3A 120.004(11) . 2_655 ?
O02 Dy2 N3A 130.5(5) 2_655 3_665 ?
O02 Dy2 N3A 71.2(4) . 3_665 ?
O02 Dy2 N3A 71.9(4) 3_665 3_665 ?
O03 Dy2 N3A 129.0(4) 2_655 3_665 ?
O03 Dy2 N3A 70.7(4) 3_665 3_665 ?
O03 Dy2 N3A 71.6(4) . 3_665 ?
N3A Dy2 N3A 120.000(15) . 3_665 ?
N3A Dy2 N3A 119.981(13) 2_655 3_665 ?
O03 Dy3 O04 110.4(3) 2_655 . ?
O03 Dy3 O31W 144.3(3) 2_655 . ?
O04 Dy3 O31W 77.5(3) . . ?
O03 Dy3 O32W 81.7(3) 2_655 . ?
O04 Dy3 O32W 144.9(3) . . ?
O31W Dy3 O32W 112.4(3) . . ?
O03 Dy3 O03 68.6(4) 2_655 . ?
O04 Dy3 O03 72.3(3) . . ?
O31W Dy3 O03 81.9(3) . . ?
O32W Dy3 O03 140.6(3) . . ?
O03 Dy3 O04 72.6(3) 2_655 2_655 ?
O04 Dy3 O04 67.5(4) . 2_655 ?
O31W Dy3 O04 138.0(3) . 2_655 ?
O32W Dy3 O04 86.4(3) . 2_655 ?
O03 Dy3 O04 107.6(3) . 2_655 ?
O03 Dy3 N4A 78.6(4) 2_655 . ?
O04 Dy3 N4A 140.6(3) . . ?
O31W Dy3 N4A 75.0(4) . . ?
O32W Dy3 N4A 72.9(4) . . ?
O03 Dy3 N4A 76.3(4) . . ?
O04 Dy3 N4A 146.7(3) 2_655 . ?
O03 Dy3 N2B 138.2(3) 2_655 . ?
O04 Dy3 N2B 76.5(4) . . ?
O31W Dy3 N2B 77.2(4) . . ?
O32W Dy3 N2B 73.5(4) . . ?
O03 Dy3 N2B 145.5(3) . . ?
O04 Dy3 N2B 72.7(4) 2_655 . ?
N4A Dy3 N2B 123.1(5) . . ?
O05 Dy4 O05 66.3(3) 2_655 . ?
O05 Dy4 O05 66.3(3) 2_655 3_665 ?
O05 Dy4 O05 66.3(3) . 3_665 ?
O05 Dy4 O04 102.5(3) 2_655 2_655 ?
O05 Dy4 O04 138.5(2) . 2_655 ?
O05 Dy4 O04 148.4(2) 3_665 2_655 ?
O05 Dy4 O04 148.4(2) 2_655 . ?
O05 Dy4 O04 102.4(3) . . ?
O05 Dy4 O04 138.5(2) 3_665 . ?
O04 Dy4 O04 65.5(3) 2_655 . ?
O05 Dy4 O04 138.5(2) 2_655 3_665 ?
O05 Dy4 O04 148.4(2) . 3_665 ?
O05 Dy4 O04 102.4(3) 3_665 3_665 ?
O04 Dy4 O04 65.5(3) 2_655 3_665 ?
O04 Dy4 O04 65.5(3) . 3_665 ?
O05 Dy4 N3B 68.8(3) 2_655 2_655 ?
O05 Dy4 N3B 128.4(4) . 2_655 ?
O05 Dy4 N3B 73.3(4) 3_665 2_655 ?
O04 Dy4 N3B 75.1(4) 2_655 2_655 ?
O04 Dy4 N3B 129.1(4) . 2_655 ?
O04 Dy4 N3B 69.7(3) 3_665 2_655 ?
O05 Dy4 N3B 128.4(4) 2_655 3_665 ?
O05 Dy4 N3B 73.3(4) . 3_665 ?
O05 Dy4 N3B 68.8(3) 3_665 3_665 ?
O04 Dy4 N3B 129.1(4) 2_655 3_665 ?
O04 Dy4 N3B 69.7(3) . 3_665 ?
O04 Dy4 N3B 75.1(4) 3_665 3_665 ?
N3B Dy4 N3B 119.980(17) 2_655 3_665 ?
O05 Dy4 N3B 73.3(4) 2_655 . ?
O05 Dy4 N3B 68.8(3) . . ?
O05 Dy4 N3B 128.4(4) 3_665 . ?
O04 Dy4 N3B 69.7(3) 2_655 . ?
O04 Dy4 N3B 75.1(4) . . ?
O04 Dy4 N3B 129.2(4) 3_665 . ?
N3B Dy4 N3B 119.989(16) 2_655 . ?
N3B Dy4 N3B 119.991(18) 3_665 . ?
O06 Dy5 O05 108.9(3) . 2_655 ?
O06 Dy5 O51W 82.2(3) . . ?
O05 Dy5 O51W 140.3(3) 2_655 . ?
O06 Dy5 O52W 141.5(3) . . ?
O05 Dy5 O52W 81.9(3) 2_655 . ?
O51W Dy5 O52W 113.4(3) . . ?
O06 Dy5 O06 68.0(3) . 2_655 ?
O05 Dy5 O06 72.1(3) 2_655 2_655 ?
O51W Dy5 O06 143.5(3) . 2_655 ?
O52W Dy5 O06 81.6(3) . 2_655 ?
O06 Dy5 O05 72.1(3) . . ?
O05 Dy5 O05 66.8(3) 2_655 . ?
O51W Dy5 O05 81.9(3) . . ?
O52W Dy5 O05 142.1(3) . . ?
O06 Dy5 O05 106.9(2) 2_655 . ?
O06 Dy5 N4C 77.8(3) . . ?
O05 Dy5 N4C 142.7(3) 2_655 . ?
O51W Dy5 N4C 76.2(3) . . ?
O52W Dy5 N4C 72.9(3) . . ?
O06 Dy5 N4C 77.3(3) 2_655 . ?
O05 Dy5 N4C 144.7(3) . . ?
O06 Dy5 N4B 142.0(3) . . ?
O05 Dy5 N4B 77.2(3) 2_655 . ?
O51W Dy5 N4B 72.2(3) . . ?
O52W Dy5 N4B 75.8(3) . . ?
O06 Dy5 N4B 144.0(3) 2_655 . ?
O05 Dy5 N4B 76.8(3) . . ?
N4C Dy5 N4B 120.7(4) . . ?
O06 Dy6 O06 66.4(3) . 2_655 ?
O06 Dy6 O06 66.5(3) . 3_665 ?
O06 Dy6 O06 66.4(3) 2_655 3_665 ?
O06 Dy6 O07 148.4(2) . 2_655 ?
O06 Dy6 O07 102.2(3) 2_655 2_655 ?
O06 Dy6 O07 138.3(2) 3_665 2_655 ?
O06 Dy6 O07 138.3(2) . 3_665 ?
O06 Dy6 O07 148.4(2) 2_655 3_665 ?
O06 Dy6 O07 102.2(3) 3_665 3_665 ?
O07 Dy6 O07 65.8(3) 2_655 3_665 ?
O06 Dy6 O07 102.2(3) . . ?
O06 Dy6 O07 138.3(2) 2_655 . ?
O06 Dy6 O07 148.4(2) 3_665 . ?
O07 Dy6 O07 65.8(3) 2_655 . ?
O07 Dy6 O07 65.8(3) 3_665 . ?
O06 Dy6 N3C 130.0(4) . 2_655 ?
O06 Dy6 N3C 74.4(3) 2_655 2_655 ?
O06 Dy6 N3C 70.1(3) 3_665 2_655 ?
O07 Dy6 N3C 68.1(3) 2_655 2_655 ?
O07 Dy6 N3C 74.0(3) 3_665 2_655 ?
O07 Dy6 N3C 127.8(4) . 2_655 ?
O06 Dy6 N3C 74.4(3) . . ?
O06 Dy6 N3C 70.1(3) 2_655 . ?
O06 Dy6 N3C 130.0(4) 3_665 . ?
O07 Dy6 N3C 74.0(3) 2_655 . ?
O07 Dy6 N3C 127.8(4) 3_665 . ?
O07 Dy6 N3C 68.2(3) . . ?
N3C Dy6 N3C 119.981(18) 2_655 . ?
O06 Dy6 N3C 70.1(3) . 3_665 ?
O06 Dy6 N3C 130.0(4) 2_655 3_665 ?
O06 Dy6 N3C 74.4(3) 3_665 3_665 ?
O07 Dy6 N3C 127.8(4) 2_655 3_665 ?
O07 Dy6 N3C 68.2(3) 3_665 3_665 ?
O07 Dy6 N3C 74.0(3) . 3_665 ?
N3C Dy6 N3C 119.966(19) 2_655 3_665 ?
N3C Dy6 N3C 119.99(2) . 3_665 ?
O07 Dy7 O72W 78.9(3) 2_655 . ?
O07 Dy7 O71W 144.8(3) 2_655 . ?
O72W Dy7 O71W 110.1(3) . . ?
O07 Dy7 O08 110.3(3) 2_655 . ?
O72W Dy7 O08 144.8(3) . . ?
O71W Dy7 O08 82.3(3) . . ?
O07 Dy7 O07 67.0(3) 2_655 . ?
O72W Dy7 O07 138.0(3) . . ?
O71W Dy7 O07 87.0(3) . . ?
O08 Dy7 O07 73.1(3) . . ?
O07 Dy7 O08 73.7(3) 2_655 2_655 ?
O72W Dy7 O08 83.9(3) . 2_655 ?
O71W Dy7 O08 139.5(3) . 2_655 ?
O08 Dy7 O08 67.5(4) . 2_655 ?
O07 Dy7 O08 108.0(3) . 2_655 ?
O07 Dy7 N4D 140.1(3) 2_655 . ?
O72W Dy7 N4D 73.4(4) . . ?
O71W Dy7 N4D 73.2(4) . . ?
O08 Dy7 N4D 79.5(4) . . ?
O07 Dy7 N4D 148.1(3) . . ?
O08 Dy7 N4D 75.2(3) 2_655 . ?
O07 Dy7 N2C 77.4(3) 2_655 . ?
O72W Dy7 N2C 76.1(3) . . ?
O71W Dy7 N2C 72.3(3) . . ?
O08 Dy7 N2C 138.4(3) . . ?
O07 Dy7 N2C 73.2(3) . . ?
O08 Dy7 N2C 147.5(3) 2_655 . ?
N4D Dy7 N2C 121.5(4) . . ?
O08 Dy8 O08 68.5(3) . 2_655 ?
O08 Dy8 O08 68.5(3) . 3_665 ?
O08 Dy8 O08 68.4(3) 2_655 3_665 ?
O08 Dy8 O09 145.5(3) . 2_655 ?
O08 Dy8 O09 99.8(3) 2_655 2_655 ?
O08 Dy8 O09 139.2(3) 3_665 2_655 ?
O08 Dy8 O09 139.2(3) . 3_665 ?
O08 Dy8 O09 145.5(3) 2_655 3_665 ?
O08 Dy8 O09 99.8(3) 3_665 3_665 ?
O09 Dy8 O09 67.4(4) 2_655 3_665 ?
O08 Dy8 O09 99.8(3) . . ?
O08 Dy8 O09 139.3(3) 2_655 . ?
O08 Dy8 O09 145.5(3) 3_665 . ?
O09 Dy8 O09 67.4(4) 2_655 . ?
O09 Dy8 O09 67.4(4) 3_665 . ?
O08 Dy8 N3D 72.1(4) . . ?
O08 Dy8 N3D 67.9(4) 2_655 . ?
O08 Dy8 N3D 129.1(5) 3_665 . ?
O09 Dy8 N3D 73.4(4) 2_655 . ?
O09 Dy8 N3D 131.1(5) 3_665 . ?
O09 Dy8 N3D 71.3(4) . . ?
O08 Dy8 N3D 67.9(4) . 3_665 ?
O08 Dy8 N3D 129.1(5) 2_655 3_665 ?
O08 Dy8 N3D 72.1(4) 3_665 3_665 ?
O09 Dy8 N3D 131.1(5) 2_655 3_665 ?
O09 Dy8 N3D 71.4(4) 3_665 3_665 ?
O09 Dy8 N3D 73.4(4) . 3_665 ?
N3D Dy8 N3D 119.95(4) . 3_665 ?
O08 Dy8 N3D 129.1(5) . 2_655 ?
O08 Dy8 N3D 72.1(4) 2_655 2_655 ?
O08 Dy8 N3D 67.9(4) 3_665 2_655 ?
O09 Dy8 N3D 71.4(4) 2_655 2_655 ?
O09 Dy8 N3D 73.4(4) 3_665 2_655 ?
O09 Dy8 N3D 131.1(5) . 2_655 ?
N3D Dy8 N3D 119.95(3) . 2_655 ?
N3D Dy8 N3D 119.94(4) 3_665 2_655 ?
O022 Dy9 O021 142.6(6) 3_665 . ?
O022 Dy9 O10 94.8(4) 3_665 . ?
O021 Dy9 O10 90.5(4) . . ?
O022 Dy9 O09 143.0(5) 3_665 2_655 ?
O021 Dy9 O09 73.8(4) . 2_655 ?
O10 Dy9 O09 73.8(3) . 2_655 ?
O022 Dy9 O91W 74.4(6) 3_665 . ?
O021 Dy9 O91W 71.5(6) . . ?
O10 Dy9 O91W 74.4(5) . . ?
O09 Dy9 O91W 132.1(5) 2_655 . ?
O022 Dy9 O92W 81.5(5) 3_665 . ?
O021 Dy9 O92W 74.8(5) . . ?
O10 Dy9 O92W 148.0(5) . . ?
O09 Dy9 O92W 126.2(4) 2_655 . ?
O91W Dy9 O92W 74.1(5) . . ?
O022 Dy9 O09 75.5(5) 3_665 . ?
O021 Dy9 O09 140.5(4) . . ?
O10 Dy9 O09 72.0(3) . . ?
O09 Dy9 O09 67.5(4) 2_655 . ?
O91W Dy9 O09 132.1(5) . . ?
O92W Dy9 O09 135.8(4) . . ?
O022 Dy9 N2D 91.2(5) 3_665 . ?
O021 Dy9 N2D 107.6(5) . . ?
O10 Dy9 N2D 140.9(5) . . ?
O09 Dy9 N2D 78.3(4) 2_655 . ?
O91W Dy9 N2D 143.8(5) . . ?
O92W Dy9 N2D 71.1(5) . . ?
O09 Dy9 N2D 72.2(4) . . ?
Dy1 O01 Dy1 106.1(4) 2_655 3_665 ?
Dy1 O01 Dy1 106.1(4) 2_655 . ?
Dy1 O01 Dy1 106.1(4) 3_665 . ?
Dy1 O01 H01 112.7 2_655 . ?
Dy1 O01 H01 112.7 3_665 . ?
Dy1 O01 H01 112.7 . . ?
Dy1 O02 Dy2 112.3(4) . . ?
Dy1 O02 Dy1 102.0(4) . 3_665 ?
Dy2 O02 Dy1 107.9(3) . 3_665 ?
Dy1 O02 H02 111.4 . . ?
Dy2 O02 H02 111.4 . . ?
Dy1 O02 H02 111.4 3_665 . ?
Dy3 O03 Dy3 103.3(3) 3_665 . ?
Dy3 O03 Dy2 110.9(3) 3_665 . ?
Dy3 O03 Dy2 107.6(3) . . ?
Dy3 O03 H03 111.6 3_665 . ?
Dy3 O03 H03 111.6 . . ?
Dy2 O03 H03 111.6 . . ?
Dy3 O04 Dy3 102.8(4) . 3_665 ?
Dy3 O04 Dy4 111.6(3) . . ?
Dy3 O04 Dy4 108.8(3) 3_665 . ?
Dy3 O04 H04 111.1 . . ?
Dy3 O04 H04 111.1 3_665 . ?
Dy4 O04 H04 111.1 . . ?
Dy5 O05 Dy4 111.2(3) 3_665 . ?
Dy5 O05 Dy5 103.5(3) 3_665 . ?
Dy4 O05 Dy5 109.0(3) . . ?
Dy5 O05 H05 111.0 3_665 . ?
Dy4 O05 H05 111.0 . . ?
Dy5 O05 H05 111.0 . . ?
Dy5 O06 Dy5 104.1(3) . 3_665 ?
Dy5 O06 Dy6 110.5(3) . . ?
Dy5 O06 Dy6 108.4(3) 3_665 . ?
Dy5 O06 H06 111.2 . . ?
Dy5 O06 H06 111.2 3_665 . ?
Dy6 O06 H06 111.2 . . ?
Dy7 O07 Dy6 111.8(3) 3_665 . ?
Dy7 O07 Dy7 102.8(3) 3_665 . ?
Dy6 O07 Dy7 108.8(3) . . ?
Dy7 O07 H07 111.0 3_665 . ?
Dy6 O07 H07 111.0 . . ?
Dy7 O07 H07 111.0 . . ?
Dy7 O08 Dy8 110.3(3) . . ?
Dy7 O08 Dy7 101.8(3) . 3_665 ?
Dy8 O08 Dy7 108.3(3) . 3_665 ?
Dy7 O08 H08 112.0 . . ?
Dy8 O08 H08 112.0 . . ?
Dy7 O08 H08 112.0 3_665 . ?
Dy9 O09 Dy8 111.3(4) 3_665 . ?
Dy9 O09 Dy9 102.3(4) 3_665 . ?
Dy8 O09 Dy9 108.0(3) . . ?
Dy9 O09 H09 111.6 3_665 . ?
Dy8 O09 H09 111.6 . . ?
Dy9 O09 H09 111.6 . . ?
Dy9 O10 Dy9 105.2(3) . 3_665 ?
Dy9 O10 Dy9 105.2(3) . 2_655 ?
Dy9 O10 Dy9 105.2(3) 3_665 2_655 ?
Dy9 O10 H10 113.4 . . ?
Dy9 O10 H10 113.4 3_665 . ?
Dy9 O10 H10 113.4 2_655 . ?
Dy1 O11W H11X 121.7 . . ?
Dy1 O11W H11Y 126.1 . . ?
H11X O11W H11Y 111.7 . . ?
Dy1 O12W H12X 124.5 . . ?
Dy1 O12W H12Y 121.9 . . ?
H12X O12W H12Y 113.5 . . ?
Dy3 O31W H31X 127.0 . . ?
Dy3 O31W H31Y 120.8 . . ?
H31X O31W H31Y 110.4 . . ?
Dy3 O32W H32X 133.2 . . ?
Dy3 O32W H32Y 113.1 . . ?
H32X O32W H32Y 110.9 . . ?
Dy5 O51W H51X 135.7 . . ?
Dy5 O51W H51Y 113.8 . . ?
H51X O51W H51Y 110.3 . . ?
Dy5 O52W H52X 125.3 . . ?
Dy5 O52W H52Y 120.0 . . ?
H52X O52W H52Y 114.3 . . ?
Dy7 O71W H71X 126.3 . . ?
Dy7 O71W H71Y 116.6 . . ?
H71X O71W H71Y 110.6 . . ?
Dy7 O72W H72X 127.9 . . ?
Dy7 O72W H72Y 117.1 . . ?
H72X O72W H72Y 114.9 . . ?
Dy9 O91W H91X 129.4 . . ?
Dy9 O91W H91Y 116.1 . . ?
H91X O91W H91Y 108.8 . . ?
Dy9 O92W H92X 119.3 . . ?
Dy9 O92W H92Y 125.9 . . ?
H92X O92W H92Y 112.9 . . ?
C011 O011 Dy1 130.5(16) . . ?
C011 O012 Dy1 142.4(16) . 2_655 ?
O011 C011 O012 124(2) . . ?
O011 C011 C012 118(3) . . ?
O012 C011 C012 118(2) . . ?
C011 C012 H01A 109.5 . . ?
C011 C012 H01B 109.5 . . ?
H01A C012 H01B 109.5 . . ?
C011 C012 H01C 109.5 . . ?
H01A C012 H01C 109.5 . . ?
H01B C012 H01C 109.5 . . ?
C021 O021 Dy9 137.7(18) . . ?
C021 O022 Dy9 132.0(16) . 2_655 ?
O021 C021 O022 126(3) . . ?
O021 C021 C022 120(3) . . ?
O022 C021 C022 112(2) . . ?
C021 C022 H02A 109.5 . . ?
C021 C022 H02B 109.5 . . ?
H02A C022 H02B 109.5 . . ?
C021 C022 H02C 109.5 . . ?
H02A C022 H02C 109.5 . . ?
H02B C022 H02C 109.5 . . ?
C12A O1A C3A 113.4(12) . . ?
C16A O2A H2A 109.5 . . ?
C27A O3A C36A 115.0(15) . . ?
C40A O4A H4A 109.5 . . ?
C13A N1A N2A 104.6(14) . . ?
N3A N2A N1A 106.3(13) . . ?
N3A N2A Dy1 119.0(11) . . ?
N1A N2A Dy1 134.6(12) . . ?
N2A N3A N4A 112.6(14) . . ?
N2A N3A Dy2 121.8(12) . . ?
N4A N3A Dy2 125.5(12) . . ?
N3A N4A C13A 100.3(13) . . ?
N3A N4A Dy3 114.7(11) . . ?
C13A N4A Dy3 144.3(12) . . ?
N6A N5A C37A 103.3(14) . . ?
N7A N6A N5A 111.9(14) . . ?
N6A N7A N8A 109.3(13) . . ?
N7A N8A C37A 105.1(14) . . ?
C41A C1A C2A 111.9(17) . . ?
C41A C1A H1AA 109.2 . . ?
C2A C1A H1AA 109.2 . . ?
C41A C1A H1AB 109.2 . . ?
C2A C1A H1AB 109.2 . . ?
H1AA C1A H1AB 107.9 . . ?
C7A C2A C3A 116.0(19) . . ?
C7A C2A C1A 122(2) . . ?
C3A C2A C1A 121.5(18) . . ?
C4A C3A O1A 123.6(15) . . ?
C4A C3A C2A 121.5(17) . . ?
O1A C3A C2A 114.6(19) . . ?
C3A C4A C5A 118.9(14) . . ?
C3A C4A C14A 126.0(15) . . ?
C5A C4A C14A 115.1(15) . . ?
C6A C5A C4A 123.5(16) . . ?
C6A C5A H5A 118.2 . . ?
C4A C5A H5A 118.2 . . ?
C5A C6A C7A 115.0(16) . . ?
C5A C6A C8A 125.3(14) . . ?
C7A C6A C8A 119.2(12) . . ?
C2A C7A C6A 124.5(18) . . ?
C2A C7A H7A 117.7 . . ?
C6A C7A H7A 117.7 . . ?
C11A C8A C9A 109.7(9) . . ?
C50A C8A C49A 109.6(9) . . ?
C11A C8A C10A 109.4(8) . . ?
C9A C8A C10A 108.6(8) . . ??
C50A C8A C51A 109.2(9) . . ?
C49A C8A C51A 108.6(9) . . ?
C50A C8A C6A 110.4(9) . . ?
C11A C8A C6A 110.2(8) . . ?
C9A C8A C6A 109.8(8) . . ?
C49A C8A C6A 109.7(9) . . ?
C10A C8A C6A 109.2(8) . . ?
C51A C8A C6A 109.3(9) . . ?
C8A C9A H9AA 109.5 . . ?
C8A C9A H9AB 109.5 . . ?
H9AA C9A H9AB 109.5 . . ?
C8A C9A H9AC 109.5 . . ?
H9AA C9A H9AC 109.5 . . ?
H9AB C9A H9AC 109.5 . . ?
C8A C10A H10A 109.5 . . ?
C8A C10A H10B 109.5 . . ?
H10A C10A H10B 109.5 . . ?
C8A C10A H10C 109.5 . . ?
H10A C10A H10C 109.5 . . ?
H10B C10A H10C 109.5 . . ?
C8A C11A H11A 109.5 . . ?
C8A C11A H11B 109.5 . . ?
H11A C11A H11B 109.5 . . ?
C8A C11A H11C 109.5 . . ?
H11A C11A H11C 109.5 . . ?
H11B C11A H11C 109.5 . . ?
O1A C12A C13A 104.9(12) . . ?
O1A C12A H12A 110.8 . . ?
C13A C12A H12A 110.8 . . ?
O1A C12A H12B 110.8 . . ?
C13A C12A H12B 110.8 . . ?
H12A C12A H12B 108.8 . . ?
N1A C13A N4A 116.1(15) . . ?
N1A C13A C12A 120.2(16) . . ?
N4A C13A C12A 123.7(16) . . ?
C15A C14A C4A 109.5(12) . . ?
C15A C14A H14A 109.8 . . ?
C4A C14A H14A 109.8 . . ?
C15A C14A H14B 109.8 . . ?
C4A C14A H14B 109.8 . . ?
H14A C14A H14B 108.2 . . ?
C16A C15A C20A 119.1(15) . . ?
C16A C15A C14A 122.7(16) . . ?
C20A C15A C14A 118.0(16) . . ?
C15A C16A C17A 119.9(18) . . ?
C15A C16A O2A 118.5(15) . . ?
C17A C16A O2A 121.5(18) . . ?
C16A C17A C18A 118.8(18) . . ?
C16A C17A C25A 119.3(18) . . ?
C18A C17A C25A 121.9(19) . . ?
C19A C18A C17A 121.2(19) . . ?
C19A C18A H18A 119.4 . . ?
C17A C18A H18A 119.4 . . ?
C18A C19A C20A 119.3(18) . . ?
C18A C19A C21A 122.6(15) . . ?
C20A C19A C21A 118.1(14) . . ?
C15A C20A C19A 121.6(16) . . ?
C15A C20A H20A 119.2 . . ?
C19A C20A H20A 119.2 . . ?
C23A C21A C24A 111.9(10) . . ?
C53A C21A C54A 111.4(10) . . ?
C53A C21A C52A 110.8(9) . . ?
C54A C21A C52A 110.2(10) . . ?
C23A C21A C22A 110.9(9) . . ?
C24A C21A C22A 110.4(9) . . ?
C23A C21A C19A 108.5(10) . . ?
C53A C21A C19A 108.5(10) . . ?
C24A C21A C19A 107.7(10) . . ?
C54A C21A C19A 108.1(10) . . ?
C52A C21A C19A 107.8(10) . . ?
C22A C21A C19A 107.2(10) . . ?
C21A C22A H22A 109.5 . . ?
C21A C22A H22B 109.5 . . ?
H22A C22A H22B 109.5 . . ?
C21A C22A H22C 109.5 . . ?
H22A C22A H22C 109.5 . . ?
H22B C22A H22C 109.5 . . ?
C21A C23A H23A 109.5 . . ?
C21A C23A H23B 109.5 . . ?
H23A C23A H23B 109.5 . . ?
C21A C23A H23C 109.5 . . ?
H23A C23A H23C 109.5 . . ?
H23B C23A H23C 109.5 . . ?
C21A C24A H24A 109.5 . . ?
C21A C24A H24B 109.5 . . ?
H24A C24A H24B 109.5 . . ?
C21A C24A H24C 109.5 . . ?
H24A C24A H24C 109.5 . . ?
H24B C24A H24C 109.5 . . ?
C26A C25A C17A 116.8(15) . . ?
C26A C25A H25A 108.1 . . ?
C17A C25A H25A 108.1 . . ?
C26A C25A H25B 108.1 . . ?
C17A C25A H25B 108.1 . . ?
H25A C25A H25B 107.3 . . ?
C27A C26A C31A 121.3(17) . . ?
C27A C26A C25A 121.3(17) . . ?
C31A C26A C25A 117.1(19) . . ?
C26A C27A O3A 117.8(17) . . ?
C26A C27A C28A 121.3(17) . . ?
O3A C27A C28A 120.5(18) . . ?
C27A C28A C29A 115.8(17) . . ?
C27A C28A C38A 124.3(18) . . ?
C29A C28A C38A 119.4(19) . . ?
C30A C29A C28A 125.2(18) . . ?
C30A C29A H29A 117.4 . . ?
C28A C29A H29A 117.4 . . ?
C29A C30A C31A 116.5(17) . . ?
C29A C30A C32A 121.1(14) . . ?
C31A C30A C32A 121.8(14) . . ?
C30A C31A C26A 119.6(18) . . ?
C30A C31A H31A 120.2 . . ?
C26A C31A H31A 120.2 . . ?
C55A C32A C56A 111.1(9) . . ?
C35A C32A C33A 110.9(9) . . ?
C35A C32A C34A 111.0(9) . . ?
C33A C32A C34A 110.1(9) . . ?
C55A C32A C57A 110.4(9) . . ?
C56A C32A C57A 110.2(9) . . ?
C35A C32A C30A 108.8(9) . . ?
C55A C32A C30A 108.8(10) . . ?
C56A C32A C30A 108.6(10) . . ?
C33A C32A C30A 108.4(9) . . ?
C34A C32A C30A 107.7(9) . . ?
C57A C32A C30A 107.6(10) . . ?
C32A C33A H33A 109.5 . . ?
C32A C33A H33B 109.5 . . ?
H33A C33A H33B 109.5 . . ?
C32A C33A H33C 109.5 . . ?
H33A C33A H33C 109.5 . . ?
H33B C33A H33C 109.5 . . ?
C32A C34A H34A 109.5 . . ?
C32A C34A H34B 109.5 . . ?
H34A C34A H34B 109.5 . . ?
C32A C34A H34C 109.5 . . ?
H34A C34A H34C 109.5 . . ?
H34B C34A H34C 109.5 . . ?
C32A C35A H35A 109.5 . . ?
C32A C35A H35B 109.5 . . ?
H35A C35A H35B 109.5 . . ?
C32A C35A H35C 109.5 . . ?
H35A C35A H35C 109.5 . . ?
H35B C35A H35C 109.5 . . ?
O3A C36A C37A 110.6(15) . . ?
O3A C36A H36A 109.5 . . ?
C37A C36A H36A 109.5 . . ?
O3A C36A H36B 109.5 . . ?
C37A C36A H36B 109.5 . . ?
H36A C36A H36B 108.1 . . ?
N8A C37A N5A 110.2(16) . . ?
N8A C37A C36A 126(2) . . ?
N5A C37A C36A 123(2) . . ?
C39A C38A C28A 112.7(16) . . ?
C39A C38A H38A 109.1 . . ?
C28A C38A H38A 109.1 . . ?
C39A C38A H38B 109.1 . . ?
C28A C38A H38B 109.1 . . ?
H38A C38A H38B 107.8 . . ?
C40A C39A C44A 119.1(19) . . ?
C40A C39A C38A 122.9(19) . . ?
C44A C39A C38A 118(2) . . ?
C39A C40A C41A 126(2) . . ?
C39A C40A O4A 115(2) . . ?
C41A C40A O4A 119(2) . . ?
C40A C41A C42A 111.5(19) . . ?
C40A C41A C1A 126.9(19) . . ?
C42A C41A C1A 121.3(19) . . ?
C43A C42A C41A 124.9(18) . . ?
C43A C42A H42A 117.5 . . ?
C41A C42A H42A 117.5 . . ?
C44A C43A C42A 115.3(16) . . ?
C44A C43A C45A 121.6(14) . . ?
C42A C43A C45A 123.0(14) . . ?
C43A C44A C39A 123(2) . . ?
C43A C44A H44A 118.7 . . ?
C39A C44A H44A 118.7 . . ?
C46A C45A C48A 110.1(9) . . ?
C59A C45A C58A 110.5(9) . . ?
C46A C45A C47A 109.8(9) . . ?
C48A C45A C47A 110.1(9) . . ?
C59A C45A C60A 110.0(9) . . ?
C58A C45A C60A 109.7(9) . . ?
C59A C45A C43A 108.9(9) . . ?
C46A C45A C43A 109.1(9) . . ?
C48A C45A C43A 109.0(9) . . ?
C58A C45A C43A 108.7(9) . . ?
C47A C45A C43A 108.8(9) . . ?
C60A C45A C43A 109.0(9) . . ?
C45A C46A H46A 109.5 . . ?
C45A C46A H46B 109.5 . . ?
H46A C46A H46B 109.5 . . ?
C45A C46A H46C 109.5 . . ?
H46A C46A H46C 109.5 . . ?
H46B C46A H46C 109.5 . . ?
C45A C47A H47A 109.5 . . ?
C45A C47A H47B 109.5 . . ?
H47A C47A H47B 109.5 . . ?
C45A C47A H47C 109.5 . . ?
H47A C47A H47C 109.5 . . ?
H47B C47A H47C 109.5 . . ?
C45A C48A H48A 109.5 . . ?
C45A C48A H48B 109.5 . . ?
H48A C48A H48B 109.5 . . ?
C45A C48A H48C 109.5 . . ?
H48A C48A H48C 109.5 . . ?
H48B C48A H48C 109.5 . . ?
C8A C49A H49A 109.5 . . ?
C8A C49A H49B 109.5 . . ?
H49A C49A H49B 109.5 . . ?
C8A C49A H49C 109.5 . . ?
H49A C49A H49C 109.5 . . ?
H49B C49A H49C 109.5 . . ?
C8A C50A H50A 109.5 . . ?
C8A C50A H50B 109.5 . . ?
H50A C50A H50B 109.5 . . ?
C8A C50A H50C 109.5 . . ?
H50A C50A H50C 109.5 . . ?
H50B C50A H50C 109.5 . . ?
C8A C51A H51A 109.5 . . ?
C8A C51A H51B 109.5 . . ?
H51A C51A H51B 109.5 . . ?
C8A C51A H51C 109.5 . . ?
H51A C51A H51C 109.5 . . ?
H51B C51A H51C 109.5 . . ?
C21A C52A H52A 109.5 . . ?
C21A C52A H52B 109.5 . . ?
H52A C52A H52B 109.5 . . ?
C21A C52A H52C 109.5 . . ?
H52A C52A H52C 109.5 . . ?
H52B C52A H52C 109.5 . . ?
C21A C53A H53A 109.5 . . ?
C21A C53A H53B 109.5 . . ?
H53A C53A H53B 109.5 . . ?
C21A C53A H53C 109.5 . . ?
H53A C53A H53C 109.5 . . ?
H53B C53A H53C 109.5 . . ?
C21A C54A H54A 109.5 . . ?
C21A C54A H54B 109.5 . . ?
H54A C54A H54B 109.5 . . ?
C21A C54A H54C 109.5 . . ?
H54A C54A H54C 109.5 . . ?
H54B C54A H54C 109.5 . . ?
C32A C55A H55A 109.5 . . ?
C32A C55A H55B 109.5 . . ?
H55A C55A H55B 109.5 . . ?
C32A C55A H55C 109.5 . . ?
H55A C55A H55C 109.5 . . ?
H55B C55A H55C 109.5 . . ?
C32A C56A H56A 109.5 . . ?
C32A C56A H56B 109.5 . . ?
H56A C56A H56B 109.5 . . ?
C32A C56A H56C 109.5 . . ?
H56A C56A H56C 109.5 . . ?
H56B C56A H56C 109.5 . . ?
C32A C57A H57A 109.5 . . ?
C32A C57A H57B 109.5 . . ?
H57A C57A H57B 109.5 . . ?
C32A C57A H57C 109.5 . . ?
H57A C57A H57C 109.5 . . ?
H57B C57A H57C 109.5 . . ?
C45A C58A H58A 109.5 . . ?
C45A C58A H58B 109.5 . . ?
H58A C58A H58B 109.5 . . ?
C45A C58A H58C 109.5 . . ?
H58A C58A H58C 109.5 . . ?
H58B C58A H58C 109.5 . . ?
C45A C59A H59A 109.5 . . ?
C45A C59A H59B 109.5 . . ?
H59A C59A H59B 109.5 . . ?
C45A C59A H59C 109.5 . . ?
H59A C59A H59C 109.5 . . ?
H59B C59A H59C 109.5 . . ?
C45A C60A H60A 109.5 . . ?
C45A C60A H60B 109.5 . . ?
H60A C60A H60B 109.5 . . ?
C45A C60A H60C 109.5 . . ?
H60A C60A H60C 109.5 . . ?
H60B C60A H60C 109.5 . . ?
C3B O1B C12B 115.7(10) . . ?
C16B O2B H2B 109.5 . . ?
C27B O3B C36B 110.0(10) . . ?
C40B O4B H4B 109.5 . . ?
C13B N1B N2B 105.8(12) . . ?
N3B N2B N1B 104.4(11) . . ?
N3B N2B Dy3 122.3(9) . . ?
N1B N2B Dy3 132.0(12) . . ?
N4B N3B N2B 112.9(11) . . ?
N4B N3B Dy4 127.5(10) . . ?
N2B N3B Dy4 119.3(10) . . ?
C13B N4B N3B 104.0(12) . . ?
C13B N4B Dy5 142.9(12) . . ?
N3B N4B Dy5 112.0(9) . . ?
C37B N5B N6B 110.2(14) . . ?
N7B N6B N5B 105.0(14) . . ?
N6B N7B N8B 112.7(14) . . ?
N7B N8B C37B 103.3(13) . . ?
C41B C1B C2B 112.4(11) . . ?
C41B C1B H1BA 109.1 . . ?
C2B C1B H1BA 109.1 . . ?
C41B C1B H1BB 109.1 . . ?
C2B C1B H1BB 109.1 . . ?
H1BA C1B H1BB 107.9 . . ?
C3B C2B C7B 116.6(13) . . ?
C3B C2B C1B 125.7(13) . . ?
C7B C2B C1B 117.1(13) . . ?
C2B C3B C4B 125.7(13) . . ?
C2B C3B O1B 118.4(13) . . ?
C4B C3B O1B 115.9(13) . . ?
C3B C4B C5B 116.4(14) . . ?
C3B C4B C14B 124.0(13) . . ?
C5B C4B C14B 119.4(14) . . ?
C4B C5B C6B 121.0(14) . . ?
C4B C5B H5B 119.5 . . ?
C6B C5B H5B 119.5 . . ?
C7B C6B C5B 119.0(12) . . ?
C7B C6B C8B 122.8(10) . . ?
C5B C6B C8B 118.1(10) . . ?
C6B C7B C2B 121.1(13) . . ?
C6B C7B H7B 119.4 . . ?
C2B C7B H7B 119.4 . . ?
C9B C8B C11B 109.7(7) . . ?
C9B C8B C10B 109.9(7) . . ?
C11B C8B C10B 109.6(7) . . ?
C9B C8B C6B 109.4(7) . . ?
C11B C8B C6B 109.3(7) . . ?
C10B C8B C6B 108.9(7) . . ?
C8B C9B H9BA 109.5 . . ?
C8B C9B H9BB 109.5 . . ?
H9BA C9B H9BB 109.5 . . ?
C8B C9B H9BC 109.5 . . ?
H9BA C9B H9BC 109.5 . . ?
H9BB C9B H9BC 109.5 . . ?
C8B C10B H10D 109.5 . . ?
C8B C10B H10E 109.5 . . ?
H10D C10B H10E 109.5 . . ?
C8B C10B H10F 109.5 . . ?
H10D C10B H10F 109.5 . . ?
H10E C10B H10F 109.5 . . ?
C8B C11B H11D 109.5 . . ?
C8B C11B H11E 109.5 . . ?
H11D C11B H11E 109.5 . . ?
C8B C11B H11F 109.5 . . ?
H11D C11B H11F 109.5 . . ?
H11E C11B H11F 109.5 . . ?
O1B C12B C13B 107.9(12) . . ?
O1B C12B H12C 110.1 . . ?
C13B C12B H12C 110.1 . . ?
O1B C12B H12D 110.1 . . ?
C13B C12B H12D 110.1 . . ?
H12C C12B H12D 108.4 . . ?
N4B C13B N1B 112.9(14) . . ?
N4B C13B C12B 127.6(16) . . ?
N1B C13B C12B 119.5(14) . . ?
C15B C14B C4B 109.5(12) . . ?
C15B C14B H14C 109.8 . . ?
C4B C14B H14C 109.8 . . ?
C15B C14B H14D 109.8 . . ?
C4B C14B H14D 109.8 . . ?
H14C C14B H14D 108.2 . . ?
C20B C15B C16B 115.9(14) . . ?
C20B C15B C14B 120.2(14) . . ?
C16B C15B C14B 123.9(13) . . ?
C17B C16B O2B 118.2(14) . . ?
C17B C16B C15B 121.8(14) . . ?
O2B C16B C15B 119.7(14) . . ?
C18B C17B C16B 117.4(14) . . ?
C18B C17B C25B 121.4(15) . . ?
C16B C17B C25B 121.2(15) . . ?
C17B C18B C19B 124.7(15) . . ?
C17B C18B H18B 117.6 . . ?
C19B C18B H18B 117.6 . . ?
C20B C19B C18B 115.0(14) . . ?
C20B C19B C21B 125.1(12) . . ?
C18B C19B C21B 119.5(13) . . ?
C19B C20B C15B 124.8(15) . . ?
C19B C20B H20B 117.6 . . ?
C15B C20B H20B 117.6 . . ?
C53B C21B C54B 109.2(9) . . ?
C24B C21B C23B 109.3(9) . . ?
C53B C21B C52B 109.1(9) . . ?
C54B C21B C52B 109.0(9) . . ?
C24B C21B C22B 109.1(9) . . ?
C23B C21B C22B 108.9(9) . . ?
C24B C21B C19B 110.4(9) . . ?
C53B C21B C19B 110.1(9) . . ?
C54B C21B C19B 109.8(9) . . ?
C23B C21B C19B 109.5(9) . . ?
C52B C21B C19B 109.8(9) . . ?
C22B C21B C19B 109.7(9) . . ?
C21B C22B H22D 109.5 . . ?
C21B C22B H22E 109.5 . . ?
H22D C22B H22E 109.5 . . ?
C21B C22B H22F 109.5 . . ?
H22D C22B H22F 109.5 . . ?
H22E C22B H22F 109.5 . . ?
C21B C23B H23D 109.5 . . ?
C21B C23B H23E 109.5 . . ?
H23D C23B H23E 109.5 . . ?
C21B C23B H23F 109.5 . . ?
H23D C23B H23F 109.5 . . ?
H23E C23B H23F 109.5 . . ?
C21B C24B H24D 109.5 . . ?
C21B C24B H24E 109.5 . . ?
H24D C24B H24E 109.5 . . ?
C21B C24B H24F 109.5 . . ?
H24D C24B H24F 109.5 . . ?
H24E C24B H24F 109.5 . . ?
C26B C25B C17B 108.9(13) . . ?
C26B C25B H25C 109.9 . . ?
C17B C25B H25C 109.9 . . ?
C26B C25B H25D 109.9 . . ?
C17B C25B H25D 109.9 . . ?
H25C C25B H25D 108.3 . . ?
C27B C26B C31B 116.6(16) . . ?
C27B C26B C25B 124.8(17) . . ?
C31B C26B C25B 118.7(18) . . ?
C26B C27B C28B 126.0(13) . . ?
C26B C27B O3B 121.2(16) . . ?
C28B C27B O3B 112.6(16) . . ?
C27B C28B C29B 114.5(15) . . ?
C27B C28B C38B 124.1(14) . . ?
C29B C28B C38B 121.0(16) . . ?
C30B C29B C28B 125.2(17) . . ?
C30B C29B H29B 117.4 . . ?
C28B C29B H29B 117.4 . . ?
C29B C30B C31B 116.4(15) . . ?
C29B C30B C32B 125.4(14) . . ?
C31B C30B C32B 118.1(13) . . ?
C26B C31B C30B 121.2(17) . . ?
C26B C31B H31B 119.4 . . ?
C30B C31B H31B 119.4 . . ?
C33B C32B C34B 110.8(9) . . ?
C57B C32B C55B 110.5(9) . . ?
C57B C32B C56B 110.5(9) . . ?
C55B C32B C56B 109.9(9) . . ?
C33B C32B C35B 110.1(9) . . ?
C34B C32B C35B 109.8(9) . . ?
C57B C32B C30B 109.1(9) . . ?
C33B C32B C30B 109.1(9) . . ?
C34B C32B C30B 108.9(9) . . ?
C55B C32B C30B 108.7(9) . . ?
C56B C32B C30B 108.1(9) . . ?
C35B C32B C30B 108.1(9) . . ?
C32B C33B H33D 109.5 . . ?
C32B C33B H33E 109.5 . . ?
H33D C33B H33E 109.5 . . ?
C32B C33B H33F 109.5 . . ?
H33D C33B H33F 109.5 . . ?
H33E C33B H33F 109.5 . . ?
C32B C34B H34D 109.5 . . ?
C32B C34B H34E 109.5 . . ?
H34D C34B H34E 109.5 . . ?
C32B C34B H34F 109.5 . . ?
H34D C34B H34F 109.5 . . ?
H34E C34B H34F 109.5 . . ?
C32B C35B H35D 109.5 . . ?
C32B C35B H35E 109.5 . . ?
H35D C35B H35E 109.5 . . ?
C32B C35B H35F 109.5 . . ?
H35D C35B H35F 109.5 . . ?
H35E C35B H35F 109.5 . . ?
C37B C36B O3B 102.5(11) . . ?
C37B C36B H36C 111.3 . . ?
O3B C36B H36C 111.3 . . ?
C37B C36B H36D 111.3 . . ?
O3B C36B H36D 111.3 . . ?
H36C C36B H36D 109.2 . . ?
N5B C37B N8B 108.7(14) . . ?
N5B C37B C36B 125.6(16) . . ?
N8B C37B C36B 125.7(17) . . ?
C28B C38B C39B 114.3(13) . . ?
C28B C38B H38C 108.7 . . ?
C39B C38B H38C 108.7 . . ?
C28B C38B H38D 108.7 . . ?
C39B C38B H38D 108.7 . . ?
H38C C38B H38D 107.6 . . ?
C44B C39B C40B 116.5(13) . . ?
C44B C39B C38B 122.1(13) . . ?
C40B C39B C38B 121.1(14) . . ?
C39B C40B O4B 123.4(15) . . ?
C39B C40B C41B 122.8(13) . . ?
O4B C40B C41B 113.5(14) . . ?
C40B C41B C42B 114.9(12) . . ?
C40B C41B C1B 121.4(13) . . ?
C42B C41B C1B 123.3(14) . . ?
C43B C42B C41B 122.7(14) . . ?
C43B C42B H42B 118.6 . . ?
C41B C42B H42B 118.6 . . ?
C42B C43B C44B 117.3(14) . . ?
C42B C43B C45B 117.4(12) . . ?
C44B C43B C45B 125.2(10) . . ?
C43B C44B C39B 125.5(13) . . ?
C43B C44B H44B 117.2 . . ?
C39B C44B H44B 117.2 . . ?
C48B C45B C47B 108.4(8) . . ?
C48B C45B C46B 108.5(8) . . ?
C47B C45B C46B 108.5(8) . . ?
C48B C45B C43B 110.7(8) . . ?
C47B C45B C43B 110.3(8) . . ?
C46B C45B C43B 110.5(8) . . ?
C45B C46B H46D 109.5 . . ?
C45B C46B H46E 109.5 . . ?
H46D C46B H46E 109.5 . . ?
C45B C46B H46F 109.5 . . ?
H46D C46B H46F 109.5 . . ?
H46E C46B H46F 109.5 . . ?
C45B C47B H47D 109.5 . . ?
C45B C47B H47E 109.5 . . ?
H47D C47B H47E 109.5 . . ?
C45B C47B H47F 109.5 . . ?
H47D C47B H47F 109.5 . . ?
H47E C47B H47F 109.5 . . ?
C45B C48B H48D 109.5 . . ?
C45B C48B H48E 109.5 . . ?
H48D C48B H48E 109.5 . . ?
C45B C48B H48F 109.5 . . ?
H48D C48B H48F 109.5 . . ?
H48E C48B H48F 109.5 . . ?
C21B C52B H52D 109.5 . . ?
C21B C52B H52E 109.5 . . ?
H52D C52B H52E 109.5 . . ?
C21B C52B H52F 109.5 . . ?
H52D C52B H52F 109.5 . . ?
H52E C52B H52F 109.5 . . ?
C21B C53B H53D 109.5 . . ?
C21B C53B H53E 109.5 . . ?
H53D C53B H53E 109.5 . . ?
C21B C53B H53F 109.5 . . ?
H53D C53B H53F 109.5 . . ?
H53E C53B H53F 109.5 . . ?
C21B C54B H54D 109.5 . . ?
C21B C54B H54E 109.5 . . ?
H54D C54B H54E 109.5 . . ?
C21B C54B H54F 109.5 . . ?
H54D C54B H54F 109.5 . . ?
H54E C54B H54F 109.5 . . ?
C32B C55B H55D 109.5 . . ?
C32B C55B H55E 109.5 . . ?
H55D C55B H55E 109.5 . . ?
C32B C55B H55F 109.5 . . ?
H55D C55B H55F 109.5 . . ?
H55E C55B H55F 109.5 . . ?
C32B C56B H56D 109.5 . . ?
C32B C56B H56E 109.5 . . ?
H56D C56B H56E 109.5 . . ?
C32B C56B H56F 109.5 . . ?
H56D C56B H56F 109.5 . . ?
H56E C56B H56F 109.5 . . ?
C32B C57B H57D 109.5 . . ?
C32B C57B H57E 109.5 . . ?
H57D C57B H57E 109.5 . . ?
C32B C57B H57F 109.5 . . ?
H57D C57B H57F 109.5 . . ?
H57E C57B H57F 109.5 . . ?
C12C O1C C3C 118.2(10) . . ?
C16C O2C H2C 109.5 . . ?
C27C O3C C36C 114.1(10) . . ?
C40C O4C H4C 109.5 . . ?
C13C N1C N2C 107.7(12) . . ?
N3C N2C N1C 108.4(12) . . ?
N3C N2C Dy7 117.9(9) . . ?
N1C N2C Dy7 132.3(11) . . ?
N2C N3C N4C 111.3(10) . . ?
N2C N3C Dy6 124.3(9) . . ?
N4C N3C Dy6 124.4(9) . . ?
N3C N4C C13C 100.8(11) . . ?
N3C N4C Dy5 113.7(8) . . ?
C13C N4C Dy5 144.5(11) . . ?
C37C N5C N6C 106.0(12) . . ?
N7C N6C N5C 111.0(13) . . ?
N6C N7C N8C 109.7(12) . . ?
N7C N8C C37C 102.3(12) . . ?
C2C C1C C41C 109.2(12) . . ?
C2C C1C H1CA 109.8 . . ?
C41C C1C H1CA 109.8 . . ?
C2C C1C H1CB 109.8 . . ?
C41C C1C H1CB 109.8 . . ?
H1CA C1C H1CB 108.3 . . ?
C3C C2C C7C 111.8(13) . . ?
C3C C2C C1C 129.0(13) . . ?
C7C C2C C1C 118.8(13) . . ?
C4C C3C C2C 128.3(13) . . ?
C4C C3C O1C 115.0(13) . . ?
C2C C3C O1C 116.7(14) . . ?
C3C C4C C5C 115.2(13) . . ?
C3C C4C C14C 126.5(13) . . ?
C5C C4C C14C 117.8(13) . . ?
C6C C5C C4C 122.7(14) . . ?
C6C C5C H5C 118.7 . . ?
C4C C5C H5C 118.7 . . ?
C5C C6C C7C 118.5(12) . . ?
C5C C6C C8C 120.5(11) . . ?
C7C C6C C8C 120.8(10) . . ?
C6C C7C C2C 123.2(13) . . ?
C6C C7C H7C 118.4 . . ?
C2C C7C H7C 118.4 . . ?
C9C C8C C10C 108.5(7) . . ?
C9C C8C C11C 108.1(7) . . ?
C10C C8C C11C 108.3(7) . . ?
C9C C8C C6C 110.7(7) . . ?
C10C C8C C6C 110.2(7) . . ?
C11C C8C C6C 111.0(7) . . ?
C8C C9C H9CA 109.5 . . ?
C8C C9C H9CB 109.5 . . ?
H9CA C9C H9CB 109.5 . . ?
C8C C9C H9CC 109.5 . . ?
H9CA C9C H9CC 109.5 . . ?
H9CB C9C H9CC 109.5 . . ?
C8C C10C H10G 109.5 . . ?
C8C C10C H10H 109.5 . . ?
H10G C10C H10H 109.5 . . ?
C8C C10C H10I 109.5 . . ?
H10G C10C H10I 109.5 . . ?
H10H C10C H10I 109.5 . . ?
C8C C11C H11G 109.5 . . ?
C8C C11C H11H 109.5 . . ?
H11G C11C H11H 109.5 . . ?
C8C C11C H11I 109.5 . . ?
H11G C11C H11I 109.5 . . ?
H11H C11C H11I 109.5 . . ?
O1C C12C C13C 105.4(11) . . ?
O1C C12C H12E 110.7 . . ?
C13C C12C H12E 110.7 . . ?
O1C C12C H12F 110.7 . . ?
C13C C12C H12F 110.7 . . ?
H12E C12C H12F 108.8 . . ?
N1C C13C N4C 111.8(12) . . ?
N1C C13C C12C 125.3(13) . . ?
N4C C13C C12C 122.7(15) . . ?
C15C C14C C4C 111.0(12) . . ?
C15C C14C H14E 109.4 . . ?
C4C C14C H14E 109.4 . . ?
C15C C14C H14F 109.4 . . ?
C4C C14C H14F 109.4 . . ?
H14E C14C H14F 108.0 . . ?
C20C C15C C16C 117.4(12) . . ?
C20C C15C C14C 120.4(13) . . ?
C16C C15C C14C 122.1(13) . . ?
C17C C16C O2C 119.1(12) . . ?
C17C C16C C15C 122.2(13) . . ?
O2C C16C C15C 118.3(12) . . ?
C16C C17C C18C 118.9(12) . . ?
C16C C17C C25C 122.7(13) . . ?
C18C C17C C25C 118.3(13) . . ?
C17C C18C C19C 122.1(14) . . ?
C17C C18C H18C 119.0 . . ?
C19C C18C H18C 119.0 . . ?
C20C C19C C18C 115.7(12) . . ?
C20C C19C C21C 125.1(11) . . ?
C18C C19C C21C 119.1(11) . . ?
C15C C20C C19C 123.2(13) . . ?
C15C C20C H20C 118.4 . . ?
C19C C20C H20C 118.4 . . ?
C52C C21C C54C 110.6(9) . . ?
C23C C21C C22C 110.8(8) . . ?
C23C C21C C24C 109.8(8) . . ?
C22C C21C C24C 109.4(8) . . ?
C52C C21C C53C 109.9(9) . . ?
C54C C21C C53C 109.7(9) . . ?
C52C C21C C19C 109.3(9) . . ?
C54C C21C C19C 109.2(9) . . ?
C23C C21C C19C 109.1(8) . . ?
C22C C21C C19C 109.4(8) . . ?
C24C C21C C19C 108.3(8) . . ?
C53C C21C C19C 108.0(9) . . ?
C21C C22C H22G 109.5 . . ?
C21C C22C H22H 109.5 . . ?
H22G C22C H22H 109.5 . . ?
C21C C22C H22I 109.5 . . ?
H22G C22C H22I 109.5 . . ?
H22H C22C H22I 109.5 . . ?
C21C C23C H23G 109.5 . . ?
C21C C23C H23H 109.5 . . ?
H23G C23C H23H 109.5 . . ?
C21C C23C H23I 109.5 . . ?
H23G C23C H23I 109.5 . . ?
H23H C23C H23I 109.5 . . ?
C21C C24C H24G 109.5 . . ?
C21C C24C H24H 109.5 . . ?
H24G C24C H24H 109.5 . . ?
C21C C24C H24I 109.5 . . ?
H24G C24C H24I 109.5 . . ?
H24H C24C H24I 109.5 . . ?
C26C C25C C17C 111.4(11) . . ?
C26C C25C H25E 109.3 . . ?
C17C C25C H25E 109.3 . . ?
C26C C25C H25F 109.3 . . ?
C17C C25C H25F 109.3 . . ?
H25E C25C H25F 108.0 . . ?
C27C C26C C31C 118.9(14) . . ?
C27C C26C C25C 120.6(13) . . ?
C31C C26C C25C 120.4(14) . . ?
C26C C27C O3C 125.2(13) . . ?
C26C C27C C28C 126.0(12) . . ?
O3C C27C C28C 108.7(14) . . ?
C29C C28C C27C 111.6(13) . . ?
C29C C28C C38C 121.4(14) . . ?
C27C C28C C38C 126.9(13) . . ?
C30C C29C C28C 123.5(15) . . ?
C30C C29C H29C 118.2 . . ?
C28C C29C H29C 118.2 . . ?
C29C C30C C31C 122.2(13) . . ?
C29C C30C C32C 120.8(11) . . ?
C31C C30C C32C 117.0(11) . . ?
C26C C31C C30C 117.5(14) . . ?
C26C C31C H31C 121.2 . . ?
C30C C31C H31C 121.2 . . ?
C56C C32C C57C 109.6(9) . . ?
C33C C32C C35C 109.6(8) . . ?
C33C C32C C34C 109.4(8) . . ?
C35C C32C C34C 109.0(8) . . ?
C56C C32C C55C 109.3(9) . . ?
C57C C32C C55C 109.5(9) . . ?
C56C C32C C30C 109.5(9) . . ?
C57C C32C C30C 109.8(8) . . ?
C33C C32C C30C 109.8(8) . . ?
C35C C32C C30C 109.5(8) . . ?
C34C C32C C30C 109.5(8) . . ?
C55C C32C C30C 109.1(8) . . ?
C32C C33C H33G 109.5 . . ?
C32C C33C H33H 109.5 . . ?
H33G C33C H33H 109.5 . . ?
C32C C33C H33I 109.5 . . ?
H33G C33C H33I 109.5 . . ?
H33H C33C H33I 109.5 . . ?
C32C C34C H34G 109.5 . . ?
C32C C34C H34H 109.5 . . ?
H34G C34C H34H 109.5 . . ?
C32C C34C H34I 109.5 . . ?
H34G C34C H34I 109.5 . . ?
H34H C34C H34I 109.5 . . ?
C32C C35C H35G 109.5 . . ?
C32C C35C H35H 109.5 . . ?
H35G C35C H35H 109.5 . . ?
C32C C35C H35I 109.5 . . ?
H35G C35C H35I 109.5 . . ?
H35H C35C H35I 109.5 . . ?
C37C C36C O3C 105.3(12) . . ?
C37C C36C H36E 110.7 . . ?
O3C C36C H36E 110.7 . . ?
C37C C36C H36F 110.7 . . ?
O3C C36C H36F 110.7 . . ?
H36E C36C H36F 108.8 . . ?
N5C C37C N8C 111.0(12) . . ?
N5C C37C C36C 125.5(15) . . ?
N8C C37C C36C 123.5(16) . . ?
C28C C38C C39C 109.0(12) . . ?
C28C C38C H38E 109.9 . . ?
C39C C38C H38E 109.9 . . ?
C28C C38C H38F 109.9 . . ?
C39C C38C H38F 109.9 . . ?
H38E C38C H38F 108.3 . . ?
C40C C39C C44C 115.7(13) . . ?
C40C C39C C38C 123.9(13) . . ?
C44C C39C C38C 120.2(14) . . ?
C41C C40C O4C 114.0(14) . . ?
C41C C40C C39C 122.1(13) . . ?
O4C C40C C39C 123.4(14) . . ?
C40C C41C C42C 117.7(13) . . ?
C40C C41C C1C 123.3(13) . . ?
C42C C41C C1C 119.0(12) . . ?
C41C C42C C43C 120.8(13) . . ?
C41C C42C H42C 119.6 . . ?
C43C C42C H42C 119.6 . . ?
C44C C43C C42C 117.9(12) . . ?
C44C C43C C45C 125.1(12) . . ?
C42C C43C C45C 116.8(10) . . ?
C43C C44C C39C 125.8(15) . . ?
C43C C44C H44C 117.1 . . ?
C39C C44C H44C 117.1 . . ?
C59C C45C C60C 110.2(8) . . ?
C46C C45C C47C 110.5(8) . . ?
C59C C45C C58C 109.4(8) . . ?
C60C C45C C58C 109.1(8) . . ?
C46C C45C C48C 109.5(8) . . ?
C47C C45C C48C 109.0(8) . . ?
C46C C45C C43C 110.3(8) . . ?
C59C C45C C43C 110.1(8) . . ?
C60C C45C C43C 109.5(8) . . ?
C47C C45C C43C 109.0(8) . . ?
C58C C45C C43C 108.4(8) . . ?
C48C C45C C43C 108.6(8) . . ?
C45C C46C H46G 109.5 . . ?
C45C C46C H46H 109.5 . . ?
H46G C46C H46H 109.5 . . ?
C45C C46C H46I 109.5 . . ?
H46G C46C H46I 109.5 . . ?
H46H C46C H46I 109.5 . . ?
C45C C47C H47G 109.5 . . ?
C45C C47C H47H 109.5 . . ?
H47G C47C H47H 109.5 . . ?
C45C C47C H47I 109.5 . . ?
H47G C47C H47I 109.5 . . ?
H47H C47C H47I 109.5 . . ?
C45C C48C H48G 109.5 . . ?
C45C C48C H48H 109.5 . . ?
H48G C48C H48H 109.5 . . ?
C45C C48C H48I 109.5 . . ?
H48G C48C H48I 109.5 . . ?
H48H C48C H48I 109.5 . . ?
C21C C52C H52G 109.5 . . ?
C21C C52C H52H 109.5 . . ?
H52G C52C H52H 109.5 . . ?
C21C C52C H52I 109.5 . . ?
H52G C52C H52I 109.5 . . ?
H52H C52C H52I 109.5 . . ?
C21C C53C H53G 109.5 . . ?
C21C C53C H53H 109.5 . . ?
H53G C53C H53H 109.5 . . ?
C21C C53C H53I 109.5 . . ?
H53G C53C H53I 109.5 . . ?
H53H C53C H53I 109.5 . . ?
C21C C54C H54G 109.5 . . ?
C21C C54C H54H 109.5 . . ?
H54G C54C H54H 109.5 . . ?
C21C C54C H54I 109.5 . . ?
H54G C54C H54I 109.5 . . ?
H54H C54C H54I 109.5 . . ?
C32C C55C H55G 109.5 . . ?
C32C C55C H55H 109.5 . . ?
H55G C55C H55H 109.5 . . ?
C32C C55C H55I 109.5 . . ?
H55G C55C H55I 109.5 . . ?
H55H C55C H55I 109.5 . . ?
C32C C56C H56G 109.5 . . ?
C32C C56C H56H 109.5 . . ?
H56G C56C H56H 109.5 . . ?
C32C C56C H56I 109.5 . . ?
H56G C56C H56I 109.5 . . ?
H56H C56C H56I 109.5 . . ?
C32C C57C H57G 109.5 . . ?
C32C C57C H57H 109.5 . . ?
H57G C57C H57H 109.5 . . ?
C32C C57C H57I 109.5 . . ?
H57G C57C H57I 109.5 . . ?
H57H C57C H57I 109.5 . . ?
C45C C58C H58D 109.5 . . ?
C45C C58C H58E 109.5 . . ?
H58D C58C H58E 109.5 . . ?
C45C C58C H58F 109.5 . . ?
H58D C58C H58F 109.5 . . ?
H58E C58C H58F 109.5 . . ?
C45C C59C H59D 109.5 . . ?
C45C C59C H59E 109.5 . . ?
H59D C59C H59E 109.5 . . ?
C45C C59C H59F 109.5 . . ?
H59D C59C H59F 109.5 . . ?
H59E C59C H59F 109.5 . . ?
C45C C60C H60D 109.5 . . ?
C45C C60C H60E 109.5 . . ?
H60D C60C H60E 109.5 . . ?
C45C C60C H60F 109.5 . . ?
H60D C60C H60F 109.5 . . ?
H60E C60C H60F 109.5 . . ?
C3D O1D C12D 112.4(10) . . ?
C16D O2D H2D 109.5 . . ?
C36D O3D C27D 113.3(14) . . ?
C40D O4D H4D 109.5 . . ?
C13D N1D N2D 108.0(14) . . ?
N3D N2D N1D 102.4(13) . . ?
N3D N2D Dy9 120.7(12) . . ?
N1D N2D Dy9 136.9(13) . . ?
N4D N3D N2D 114.2(13) . . ?
N4D N3D Dy8 126.3(12) . . ?
N2D N3D Dy8 119.1(12) . . ?
N3D N4D C13D 101.5(13) . . ?
N3D N4D Dy7 113.8(10) . . ?
C13D N4D Dy7 144.3(12) . . ?
N6D N5D C37D 96.8(14) . . ?
N7D N6D N5D 116.4(14) . . ?
N8D N7D N6D 105.4(12) . . ?
N7D N8D C37D 105.5(13) . . ?
C2D C1D C41D 109.5(13) . . ?
C2D C1D H1DA 109.8 . . ?
C41D C1D H1DA 109.8 . . ?
C2D C1D H1DB 109.8 . . ?
C41D C1D H1DB 109.8 . . ?
H1DA C1D H1DB 108.2 . . ?
C3D C2D C7D 114.3(14) . . ?
C3D C2D C1D 125.0(14) . . ?
C7D C2D C1D 120.5(14) . . ?
C4D C3D C2D 128.6(15) . . ?
C4D C3D O1D 118.7(14) . . ?
C2D C3D O1D 112.4(14) . . ?
C3D C4D C5D 117.6(13) . . ?
C3D C4D C14D 132.2(14) . . ?
C5D C4D C14D 110.0(13) . . ?
C6D C5D C4D 117.7(14) . . ?
C6D C5D H5D 121.2 . . ?
C4D C5D H5D 121.2 . . ?
C7D C6D C5D 119.1(15) . . ?
C7D C6D C8D 121.6(12) . . ?
C5D C6D C8D 119.3(13) . . ?
C6D C7D C2D 122.6(15) . . ?
C6D C7D H7D 118.7 . . ?
C2D C7D H7D 118.7 . . ?
C51D C8D C50D 108.9(9) . . ?
C11D C8D C10D 108.8(9) . . ?
C11D C8D C9D 107.5(9) . . ?
C10D C8D C9D 107.0(9) . . ?
C51D C8D C49D 107.6(9) . . ?
C50D C8D C49D 107.5(9) . . ?
C51D C8D C6D 111.5(9) . . ?
C11D C8D C6D 111.7(9) . . ?
C50D C8D C6D 111.3(9) . . ?
C10D C8D C6D 111.2(9) . . ?
C9D C8D C6D 110.5(9) . . ?
C49D C8D C6D 109.9(9) . . ?
C8D C9D H9DA 109.5 . . ?
C8D C9D H9DB 109.5 . . ?
H9DA C9D H9DB 109.5 . . ?
C8D C9D H9DC 109.5 . . ?
H9DA C9D H9DC 109.5 . . ?
H9DB C9D H9DC 109.5 . . ?
C8D C10D H10J 109.5 . . ?
C8D C10D H10K 109.5 . . ?
H10J C10D H10K 109.5 . . ?
C8D C10D H10L 109.5 . . ?
H10J C10D H10L 109.5 . . ?
H10K C10D H10L 109.5 . . ?
C8D C11D H11J 109.5 . . ?
C8D C11D H11K 109.5 . . ?
H11J C11D H11K 109.5 . . ?
C8D C11D H11L 109.5 . . ?
H11J C11D H11L 109.5 . . ?
H11K C11D H11L 109.5 . . ?
O1D C12D C13D 103.0(11) . . ?
O1D C12D H12G 111.2 . . ?
C13D C12D H12G 111.2 . . ?
O1D C12D H12H 111.2 . . ?
C13D C12D H12H 111.2 . . ?
H12G C12D H12H 109.1 . . ?
N1D C13D N4D 113.9(16) . . ?
N1D C13D C12D 120.3(15) . . ?
N4D C13D C12D 125.8(15) . . ?
C15D C14D C4D 114.3(11) . . ?
C15D C14D H14G 108.7 . . ?
C4D C14D H14G 108.7 . . ?
C15D C14D H14H 108.7 . . ?
C4D C14D H14H 108.7 . . ?
H14G C14D H14H 107.6 . . ?
C16D C15D C20D 123.9(14) . . ?
C16D C15D C14D 120.4(15) . . ?
C20D C15D C14D 115.4(15) . . ?
C15D C16D O2D 119.1(15) . . ?
C15D C16D C17D 117.3(16) . . ?
O2D C16D C17D 123.6(16) . . ?
C18D C17D C16D 114.3(16) . . ?
C18D C17D C25D 127.1(18) . . ?
C16D C17D C25D 118.5(17) . . ?
C19D C18D C17D 130.0(19) . . ?
C19D C18D H18D 115.0 . . ?
C17D C18D H18D 115.0 . . ?
C18D C19D C20D 114.3(17) . . ?
C18D C19D C21D 127.3(14) . . ?
C20D C19D C21D 118.4(13) . . ?
C15D C20D C19D 119.6(15) . . ?
C15D C20D H20D 120.2 . . ?
C19D C20D H20D 120.2 . . ?
C23D C21D C22D 110.5(9) . . ?
C53D C21D C54D 110.6(9) . . ?
C53D C21D C52D 110.5(9) . . ?
C54D C21D C52D 110.3(9) . . ?
C23D C21D C24D 110.5(9) . . ?
C22D C21D C24D 110.4(9) . . ?
C53D C21D C19D 108.7(10) . . ?
C23D C21D C19D 108.8(9) . . ?
C22D C21D C19D 108.6(9) . . ?
C54D C21D C19D 108.6(10) . . ?
C52D C21D C19D 108.1(9) . . ?
C24D C21D C19D 108.0(9) . . ?
C21D C22D H22J 109.5 . . ?
C21D C22D H22K 109.5 . . ?
H22J C22D H22K 109.5 . . ?
C21D C22D H22L 109.5 . . ?
H22J C22D H22L 109.5 . . ?
H22K C22D H22L 109.5 . . ?
C21D C23D H23J 109.5 . . ?
C21D C23D H23K 109.5 . . ?
H23J C23D H23K 109.5 . . ?
C21D C23D H23L 109.5 . . ?
H23J C23D H23L 109.5 . . ?
H23K C23D H23L 109.5 . . ?
C21D C24D H24J 109.5 . . ?
C21D C24D H24K 109.5 . . ?
H24J C24D H24K 109.5 . . ?
C21D C24D H24L 109.5 . . ?
H24J C24D H24L 109.5 . . ?
H24K C24D H24L 109.5 . . ?
C26D C25D C17D 116.0(14) . . ?
C26D C25D H25G 108.3 . . ?
C17D C25D H25G 108.3 . . ?
C26D C25D H25H 108.3 . . ?
C17D C25D H25H 108.3 . . ?
H25G C25D H25H 107.4 . . ?
C27D C26D C31D 123.0(16) . . ?
C27D C26D C25D 127.0(18) . . ?
C31D C26D C25D 109.8(17) . . ?
C26D C27D C28D 124(2) . . ?
C26D C27D O3D 116.4(18) . . ?
C28D C27D O3D 118.2(19) . . ?
C27D C28D C29D 115.8(18) . . ?
C27D C28D C38D 124.3(19) . . ?
C29D C28D C38D 119.9(17) . . ?
C30D C29D C28D 121.5(18) . . ?
C30D C29D H29D 119.2 . . ?
C28D C29D H29D 119.2 . . ?
C29D C30D C31D 120.8(19) . . ?
C29D C30D C32D 120.9(15) . . ?
C31D C30D C32D 118.2(15) . . ?
C30D C31D C26D 114.0(17) . . ?
C30D C31D H31D 123.0 . . ?
C26D C31D H31D 123.0 . . ?
C34D C32D C35D 112.3(10) . . ?
C55D C32D C56D 112.3(10) . . ?
C55D C32D C57D 111.8(10) . . ?
C56D C32D C57D 112.0(10) . . ?
C34D C32D C33D 111.6(10) . . ?
C35D C32D C33D 111.9(10) . . ?
C55D C32D C30D 107.2(11) . . ?
C34D C32D C30D 107.1(11) . . ?
C35D C32D C30D 106.9(11) . . ?
C56D C32D C30D 106.7(11) . . ?
C57D C32D C30D 106.5(11) . . ?
C33D C32D C30D 106.6(11) . . ?
C32D C33D H33J 109.5 . . ?
C32D C33D H33K 109.5 . . ?
H33J C33D H33K 109.5 . . ?
C32D C33D H33L 109.5 . . ?
H33J C33D H33L 109.5 . . ?
H33K C33D H33L 109.5 . . ?
C32D C34D H34J 109.5 . . ?
C32D C34D H34K 109.5 . . ?
H34J C34D H34K 109.5 . . ?
C32D C34D H34L 109.5 . . ?
H34J C34D H34L 109.5 . . ?
H34K C34D H34L 109.5 . . ?
C32D C35D H35J 109.5 . . ?
C32D C35D H35K 109.5 . . ?
H35J C35D H35K 109.5 . . ?
C32D C35D H35L 109.5 . . ?
H35J C35D H35L 109.5 . . ?
H35K C35D H35L 109.5 . . ?
O3D C36D C37D 113.3(16) . . ?
O3D C36D H36G 108.9 . . ?
C37D C36D H36G 108.9 . . ?
O3D C36D H36H 108.9 . . ?
C37D C36D H36H 108.9 . . ?
H36G C36D H36H 107.7 . . ?
N8D C37D N5D 115.8(15) . . ?
N8D C37D C36D 122.6(16) . . ?
N5D C37D C36D 121.0(17) . . ?
C28D C38D C39D 116.1(15) . . ?
C28D C38D H38G 108.3 . . ?
C39D C38D H38G 108.3 . . ?
C28D C38D H38H 108.3 . . ?
C39D C38D H38H 108.3 . . ?
H38G C38D H38H 107.4 . . ?
C40D C39D C44D 113.9(16) . . ?
C40D C39D C38D 122.5(16) . . ?
C44D C39D C38D 120.5(16) . . ?
C39D C40D C41D 123.4(15) . . ?
C39D C40D O4D 115.2(17) . . ?
C41D C40D O4D 120.2(16) . . ?
C42D C41D C40D 117.9(14) . . ?
C42D C41D C1D 122.5(15) . . ?
C40D C41D C1D 119.6(15) . . ?
C41D C42D C43D 122.4(15) . . ?
C41D C42D H42D 118.8 . . ?
C43D C42D H42D 118.8 . . ?
C44D C43D C42D 116.2(15) . . ?
C44D C43D C45D 123.9(13) . . ?
C42D C43D C45D 119.6(11) . . ?
C43D C44D C39D 124.8(17) . . ?
C43D C44D H44D 117.6 . . ?
C39D C44D H44D 117.6 . . ?
C47D C45D C46D 111.3(8) . . ?
C47D C45D C48D 110.1(8) . . ?
C46D C45D C48D 109.9(8) . . ?
C58D C45D C59D 110.1(8) . . ?
C58D C45D C60D 110.6(9) . . ?
C59D C45D C60D 110.6(9) . . ?
C47D C45D C43D 108.7(8) . . ?
C58D C45D C43D 108.2(9) . . ?
C46D C45D C43D 108.8(8) . . ?
C48D C45D C43D 108.0(8) . . ?
C59D C45D C43D 108.6(9) . . ?
C60D C45D C43D 108.7(9) . . ?
C45D C46D H46J 109.5 . . ?
C45D C46D H46K 109.5 . . ?
H46J C46D H46K 109.5 . . ?
C45D C46D H46L 109.5 . . ?
H46J C46D H46L 109.5 . . ?
H46K C46D H46L 109.5 . . ?
C45D C47D H47J 109.5 . . ?
C45D C47D H47K 109.5 . . ?
H47J C47D H47K 109.5 . . ?
C45D C47D H47L 109.5 . . ?
H47J C47D H47L 109.5 . . ?
H47K C47D H47L 109.5 . . ?
C45D C48D H48J 109.5 . . ?
C45D C48D H48K 109.5 . . ?
H48J C48D H48K 109.5 . . ?
C45D C48D H48L 109.5 . . ?
H48J C48D H48L 109.5 . . ?
H48K C48D H48L 109.5 . . ?
C8D C49D H49D 109.5 . . ?
C8D C49D H49E 109.5 . . ?
H49D C49D H49E 109.5 . . ?
C8D C49D H49F 109.5 . . ?
H49D C49D H49F 109.5 . . ?
H49E C49D H49F 109.5 . . ?
C8D C50D H50D 109.5 . . ?
C8D C50D H50E 109.5 . . ?
H50D C50D H50E 109.5 . . ?
C8D C50D H50F 109.5 . . ?
H50D C50D H50F 109.5 . . ?
H50E C50D H50F 109.5 . . ?
C8D C51D H51D 109.5 . . ?
C8D C51D H51E 109.5 . . ?
H51D C51D H51E 109.5 . . ?
C8D C51D H51F 109.5 . . ?
H51D C51D H51F 109.5 . . ?
H51E C51D H51F 109.5 . . ?
C21D C52D H52J 109.5 . . ?
C21D C52D H52K 109.5 . . ?
H52J C52D H52K 109.5 . . ?
C21D C52D H52L 109.5 . . ?
H52J C52D H52L 109.5 . . ?
H52K C52D H52L 109.5 . . ?
C21D C53D H53J 109.5 . . ?
C21D C53D H53K 109.5 . . ?
H53J C53D H53K 109.5 . . ?
C21D C53D H53L 109.5 . . ?
H53J C53D H53L 109.5 . . ?
H53K C53D H53L 109.5 . . ?
C21D C54D H54J 109.5 . . ?
C21D C54D H54K 109.5 . . ?
H54J C54D H54K 109.5 . . ?
C21D C54D H54L 109.5 . . ?
H54J C54D H54L 109.5 . . ?
H54K C54D H54L 109.5 . . ?
C32D C55D H55J 109.5 . . ?
C32D C55D H55K 109.5 . . ?
H55J C55D H55K 109.5 . . ?
C32D C55D H55L 109.5 . . ?
H55J C55D H55L 109.5 . . ?
H55K C55D H55L 109.5 . . ?
C32D C56D H56J 109.5 . . ?
C32D C56D H56K 109.5 . . ?
H56J C56D H56K 109.5 . . ?
C32D C56D H56L 109.5 . . ?
H56J C56D H56L 109.5 . . ?
H56K C56D H56L 109.5 . . ?
C32D C57D H57J 109.5 . . ?
C32D C57D H57K 109.5 . . ?
H57J C57D H57K 109.5 . . ?
C32D C57D H57L 109.5 . . ?
H57J C57D H57L 109.5 . . ?
H57K C57D H57L 109.5 . . ?
C45D C58D H58G 109.5 . . ?
C45D C58D H58H 109.5 . . ?
H58G C58D H58H 109.5 . . ?
C45D C58D H58I 109.5 . . ?
H58G C58D H58I 109.5 . . ?
H58H C58D H58I 109.5 . . ?
C45D C59D H59G 109.5 . . ?
C45D C59D H59H 109.5 . . ?
H59G C59D H59H 109.5 . . ?
C45D C59D H59I 109.5 . . ?
H59G C59D H59I 109.5 . . ?
H59H C59D H59I 109.5 . . ?
C45D C60D H60G 109.5 . . ?
C45D C60D H60H 109.5 . . ?
H60G C60D H60H 109.5 . . ?
C45D C60D H60I 109.5 . . ?
H60G C60D H60I 109.5 . . ?
H60H C60D H60I 109.5 . . ?
C11 O12 C13 115.7(8) . . ?
O11 C11 O12 121.8(9) . . ?
O11 C11 C12 126.4(9) . . ?
O12 C11 C12 111.2(7) . . ?
C11 C12 H12I 109.5 . . ?
C11 C12 H12J 109.5 . . ?
H12I C12 H12J 109.5 . . ?
C11 C12 H12K 109.5 . . ?
H12I C12 H12K 109.5 . . ?
H12J C12 H12K 109.5 . . ?
O12 C13 C14 105.4(7) . . ?
O12 C13 H13A 110.7 . . ?
C14 C13 H13A 110.7 . . ?
O12 C13 H13B 110.7 . . ?
C14 C13 H13B 110.7 . . ?
H13A C13 H13B 108.8 . . ?
C13 C14 H14I 109.5 . . ?
C13 C14 H14J 109.5 . . ?
H14I C14 H14J 109.5 . . ?
C13 C14 H14K 109.5 . . ?
H14I C14 H14K 109.5 . . ?
H14J C14 H14K 109.5 . . ?
C21 O22 C23 118.1(8) . . ?
O21 C21 O22 122.2(10) . . ?
O21 C21 C22 123.8(10) . . ?
O22 C21 C22 110.4(8) . . ?
C21 C22 H22M 109.5 . . ?
C21 C22 H22N 109.5 . . ?
H22M C22 H22N 109.5 . . ?
C21 C22 H22O 109.5 . . ?
H22M C22 H22O 109.5 . . ?
H22N C22 H22O 109.5 . . ?
O22 C23 C24 105.9(7) . . ?
O22 C23 H23N 110.6 . . ?
C24 C23 H23N 110.6 . . ?
O22 C23 H23M 110.6 . . ?
C24 C23 H23M 110.6 . . ?
H23N C23 H23M 108.7 . . ?
C23 C24 H24M 109.5 . . ?
C23 C24 H24N 109.5 . . ?
H24M C24 H24N 109.5 . . ?
C23 C24 H24O 109.5 . . ?
H24M C24 H24O 109.5 . . ?
H24N C24 H24O 109.5 . . ?
C31 O32 C33 116.9(8) . . ?
O31 C31 O32 121.0(9) . . ?
O31 C31 C32 122.4(10) . . ?
O32 C31 C32 111.4(8) . . ?
C31 C32 H32A 109.5 . . ?
C31 C32 H32B 109.5 . . ?
H32A C32 H32B 109.5 . . ?
C31 C32 H32C 109.5 . . ?
H32A C32 H32C 109.5 . . ?
H32B C32 H32C 109.5 . . ?
O32 C33 C34 107.5(7) . . ?
O32 C33 H33M 110.2 . . ?
C34 C33 H33M 110.2 . . ?
O32 C33 H33N 110.2 . . ?
C34 C33 H33N 110.2 . . ?
H33M C33 H33N 108.5 . . ?
C33 C34 H34M 109.5 . . ?
C33 C34 H34N 109.5 . . ?
H34M C34 H34N 109.5 . . ?
C33 C34 H34O 109.5 . . ?
H34M C34 H34O 109.5 . . ?
H34N C34 H34O 109.5 . . ?
C41 O42 C43 116.6(7) . . ?
O41 C41 O42 122.0(10) . . ?
O41 C41 C42 123.3(10) . . ?
O42 C41 C42 111.0(8) . . ?
C41 C42 H42E 109.5 . . ?
C41 C42 H42F 109.5 . . ?
H42E C42 H42F 109.5 . . ?
C41 C42 H42G 109.5 . . ?
H42E C42 H42G 109.5 . . ?
H42F C42 H42G 109.5 . . ?
O42 C43 C44 106.7(7) . . ?
O42 C43 H43A 110.4 . . ?
C44 C43 H43A 110.4 . . ?
O42 C43 H43B 110.4 . . ?
C44 C43 H43B 110.4 . . ?
H43A C43 H43B 108.6 . . ?
C43 C44 H44E 109.5 . . ?
C43 C44 H44F 109.5 . . ?
H44E C44 H44F 109.5 . . ?
C43 C44 H44G 109.5 . . ?
H44E C44 H44G 109.5 . . ?
H44F C44 H44G 109.5 . . ?
C111 O111 H111 109.5 . . ?
O111 C111 C112 111.7(5) . . ?
O111 C111 H11M 109.3 . . ?
C112 C111 H11M 109.3 . . ?
O111 C111 H11N 109.3 . . ?
C112 C111 H11N 109.3 . . ?
H11M C111 H11N 108.0 . . ?
C111 C112 H11O 109.5 . . ?
C111 C112 H11P 109.5 . . ?
H11O C112 H11P 109.5 . . ?
C111 C112 H11Q 109.5 . . ?
H11O C112 H11Q 109.5 . . ?
H11P C112 H11Q 109.5 . . ?
C211 O211 H211 109.5 . . ?
O211 C211 C212 111.5(5) . . ?
O211 C211 H21A 109.3 . . ?
C212 C211 H21A 109.3 . . ?
O211 C211 H21B 109.3 . . ?
C212 C211 H21B 109.3 . . ?
H21A C211 H21B 108.0 . . ?
C211 C212 H21C 109.5 . . ?
C211 C212 H21D 109.5 . . ?
H21C C212 H21D 109.5 . . ?
C211 C212 H21E 109.5 . . ?
H21C C212 H21E 109.5 . . ?
H21D C212 H21E 109.5 . . ?
C311 O311 H311 109.5 . . ?
O311 C311 C312 111.8(5) . . ?
O311 C311 H31E 109.3 . . ?
C312 C311 H31E 109.3 . . ?
O311 C311 H31F 109.3 . . ?
C312 C311 H31F 109.3 . . ?
H31E C311 H31F 107.9 . . ?
C311 C312 H31G 109.5 . . ?
C311 C312 H31H 109.5 . . ?
H31G C312 H31H 109.5 . . ?
C311 C312 H31I 109.5 . . ?
H31G C312 H31I 109.5 . . ?
H31H C312 H31I 109.5 . . ?
C411 O411 H411 109.5 . . ?
O411 C411 C412 111.9(6) . . ?
O411 C411 H41A 109.2 . . ?
C412 C411 H41A 109.2 . . ?
O411 C411 H41B 109.2 . . ?
C412 C411 H41B 109.2 . . ?
H41A C411 H41B 107.9 . . ?
C411 C412 H41C 109.5 . . ?
C411 C412 H41D 109.5 . . ?
H41C C412 H41D 109.5 . . ?
C411 C412 H41E 109.5 . . ?
H41C C412 H41E 109.5 . . ?
H41D C412 H41E 109.5 . . ?

loop_
_geom_bond_atom_site_label_1
_geom_bond_atom_site_label_2
_geom_bond_distance
_geom_bond_site_symmetry_2
Dy1 O011 2.274(14) .
Dy1 O012 2.303(15) 3_665
Dy1 O01 2.343(7) .
Dy1 O02 2.347(11) .
Dy1 O12W 2.386(12) .
Dy1 O11W 2.428(14) .
Dy1 N2A 2.452(14) .
Dy1 O02 2.472(10) 2_655
Dy2 O02 2.365(10) 2_655
Dy2 O02 2.365(10) .
Dy2 O02 2.366(10) 3_665
Dy2 O03 2.416(9) 2_655
Dy2 O03 2.417(9) 3_665
Dy2 O03 2.417(9) .
Dy2 N3A 2.607(15) .
Dy2 N3A 2.607(15) 2_655
Dy2 N3A 2.607(15) 3_665
Dy3 O03 2.306(8) 2_655
Dy3 O04 2.323(8) .
Dy3 O31W 2.340(9) .
Dy3 O32W 2.341(9) .
Dy3 O03 2.404(9) .
Dy3 O04 2.404(9) 2_655
Dy3 N4A 2.476(13) .
Dy3 N2B 2.481(11) .
Dy4 O05 2.379(8) 2_655
Dy4 O05 2.379(8) .
Dy4 O05 2.379(8) 3_665
Dy4 O04 2.429(9) 2_655
Dy4 O04 2.429(9) .
Dy4 O04 2.429(9) 3_665
Dy4 N3B 2.595(12) 2_655
Dy4 N3B 2.595(12) 3_665
Dy4 N3B 2.595(12) .
Dy5 O06 2.322(7) .
Dy5 O05 2.330(7) 2_655
Dy5 O51W 2.338(8) .
Dy5 O52W 2.353(7) .
Dy5 O06 2.385(7) 2_655
Dy5 O05 2.396(8) .
Dy5 N4C 2.512(11) .
Dy5 N4B 2.529(11) .
Dy6 O06 2.401(7) .
Dy6 O06 2.402(7) 2_655
Dy6 O06 2.402(7) 3_665
Dy6 O07 2.415(7) 2_655
Dy6 O07 2.415(7) 3_665
Dy6 O07 2.415(7) .
Dy6 N3C 2.590(11) 2_655
Dy6 N3C 2.590(11) .
Dy6 N3C 2.590(11) 3_665
Dy7 O07 2.331(7) 2_655
Dy7 O72W 2.339(8) .
Dy7 O71W 2.342(8) .
Dy7 O08 2.365(8) .
Dy7 O07 2.421(7) .
Dy7 O08 2.423(9) 2_655
Dy7 N4D 2.448(12) .
Dy7 N2C 2.490(13) .
Dy8 O08 2.366(8) .
Dy8 O08 2.366(8) 2_655
Dy8 O08 2.367(8) 3_665
Dy8 O09 2.402(9) 2_655
Dy8 O09 2.402(9) 3_665
Dy8 O09 2.402(9) .
Dy8 N3D 2.644(13) .
Dy8 N3D 2.644(13) 3_665
Dy8 N3D 2.644(13) 2_655
Dy9 O022 2.255(16) 3_665
Dy9 O021 2.332(15) .
Dy9 O10 2.349(5) .
Dy9 O09 2.349(9) 2_655
Dy9 O91W 2.378(12) .
Dy9 O92W 2.393(12) .
Dy9 O09 2.447(9) .
Dy9 N2D 2.481(15) .
O01 Dy1 2.342(7) 2_655
O01 Dy1 2.343(7) 3_665
O01 H01 0.8500 .
O02 Dy1 2.472(10) 3_665
O02 H02 0.8500 .
O03 Dy3 2.305(8) 3_665
O03 H03 0.8500 .
O04 Dy3 2.405(9) 3_665
O04 H04 0.8500 .
O05 Dy5 2.329(7) 3_665
O05 H05 0.8500 .
O06 Dy5 2.386(7) 3_665
O06 H06 0.8500 .
O07 Dy7 2.330(7) 3_665
O07 H07 0.8500 .
O08 Dy7 2.423(9) 3_665
O08 H08 0.8500 .
O09 Dy9 2.348(9) 3_665
O09 H09 0.8500 .
O10 Dy9 2.350(5) 3_665
O10 Dy9 2.350(5) 2_655
O10 H10 0.8500 .
O11W H11X 0.8491 .
O11W H11Y 0.8538 .
O12W H12X 0.8519 .
O12W H12Y 0.8503 .
O31W H31X 0.8503 .
O31W H31Y 0.8504 .
O32W H32X 0.8495 .
O32W H32Y 0.8523 .
O51W H51X 0.8499 .
O51W H51Y 0.8502 .
O52W H52X 0.8496 .
O52W H52Y 0.8486 .
O71W H71X 0.8501 .
O71W H71Y 0.8496 .
O72W H72X 0.8493 .
O72W H72Y 0.8498 .
O91W H91X 0.8478 .
O91W H91Y 0.8525 .
O92W H92X 0.8479 .
O92W H92Y 0.8515 .
O011 C011 1.28(3) .
O012 C011 1.29(3) .
O012 Dy1 2.303(15) 2_655
C011 C012 1.48(3) .
C012 H01A 0.9800 .
C012 H01B 0.9800 .
C012 H01C 0.9800 .
O021 C021 1.20(3) .
O022 C021 1.30(3) .
O022 Dy9 2.255(16) 2_655
C021 C022 1.60(3) .
C022 H02A 0.9800 .
C022 H02B 0.9800 .
C022 H02C 0.9800 .
O1A C12A 1.425(15) .
O1A C3A 1.422(19) .
O2A C16A 1.393(18) .
O2A H2A 0.8500 .
O3A C27A 1.366(19) .
O3A C36A 1.428(19) .
O4A C40A 1.45(2) .
O4A H4A 0.8500 .
N1A C13A 1.271(15) .
N1A N2A 1.389(16) .
N2A N3A 1.339(15) .
N3A N4A 1.340(15) .
N4A C13A 1.376(18) .
N5A N6A 1.318(17) .
N5A C37A 1.40(2) .
N6A N7A 1.318(17) .
N7A N8A 1.344(16) .
N8A C37A 1.35(2) .
C1A C41A 1.511(10) .
C1A C2A 1.513(9) .
C1A H1AA 0.9900 .
C1A H1AB 0.9900 .
C2A C7A 1.38(2) .
C2A C3A 1.44(2) .
C3A C4A 1.30(2) .
C4A C5A 1.44(2) .
C4A C14A 1.518(9) .
C5A C6A 1.337(18) .
C5A H5A 0.9500 .
C6A C7A 1.40(2) .
C6A C8A 1.541(9) .
C7A H7A 0.9500 .
C8A C50A 1.506(5) .
C8A C11A 1.507(5) .
C8A C9A 1.510(5) .
C8A C49A 1.511(5) .
C8A C10A 1.514(5) .
C8A C51A 1.516(5) .
C9A H9AA 0.9800 .
C9A H9AB 0.9800 .
C9A H9AC 0.9800 .
C10A H10A 0.9800 .
C10A H10B 0.9800 .
C10A H10C 0.9800 .
C11A H11A 0.9800 .
C11A H11B 0.9800 .
C11A H11C 0.9800 .
C12A C13A 1.538(19) .
C12A H12A 0.9900 .
C12A H12B 0.9900 .
C14A C15A 1.509(9) .
C14A H14A 0.9900 .
C14A H14B 0.9900 .
C15A C16A 1.36(2) .
C15A C20A 1.39(2) .
C16A C17A 1.40(2) .
C17A C18A 1.45(2) .
C17A C25A 1.516(9) .
C18A C19A 1.30(2) .
C18A H18A 0.9500 .
C19A C20A 1.41(2) .
C19A C21A 1.531(10) .
C20A H20A 0.9500 .
C21A C23A 1.504(5) .
C21A C53A 1.506(5) .
C21A C24A 1.509(5) .
C21A C54A 1.511(5) .
C21A C52A 1.514(5) .
C21A C22A 1.516(5) .
C22A H22A 0.9800 .
C22A H22B 0.9800 .
C22A H22C 0.9800 .
C23A H23A 0.9800 .
C23A H23B 0.9800 .
C23A H23C 0.9800 .
C24A H24A 0.9800 .
C24A H24B 0.9800 .
C24A H24C 0.9800 .
C25A C26A 1.506(9) .
C25A H25A 0.9900 .
C25A H25B 0.9900 .
C26A C27A 1.36(2) .
C26A C31A 1.45(2) .
C27A C28A 1.40(2) .
C28A C29A 1.45(2) .
C28A C38A 1.516(10) .
C29A C30A 1.37(2) .
C29A H29A 0.9500 .
C30A C31A 1.41(2) .
C30A C32A 1.533(10) .
C31A H31A 0.9500 .
C32A C35A 1.505(5) .
C32A C55A 1.507(5) .
C32A C56A 1.508(5) .
C32A C33A 1.510(5) .
C32A C34A 1.515(5) .
C32A C57A 1.515(5) .
C33A H33A 0.9800 .
C33A H33B 0.9800 .
C33A H33C 0.9800 .
C34A H34A 0.9800 .
C34A H34B 0.9800 .
C34A H34C 0.9800 .
C35A H35A 0.9800 .
C35A H35B 0.9800 .
C35A H35C 0.9800 .
C36A C37A 1.51(2) .
C36A H36A 0.9900 .
C36A H36B 0.9900 .
C38A C39A 1.511(10) .
C38A H38A 0.9900 .
C38A H38B 0.9900 .
C39A C40A 1.34(2) .
C39A C44A 1.38(2) .
C40A C41A 1.37(2) .
C41A C42A 1.46(2) .
C42A C43A 1.40(2) .
C42A H42A 0.9500 .
C43A C44A 1.36(2) .
C43A C45A 1.545(10) .
C44A H44A 0.9500 .
C45A C59A 1.507(5) .
C45A C46A 1.509(5) .
C45A C48A 1.510(5) .
C45A C58A 1.510(5) .
C45A C47A 1.511(5) .
C45A C60A 1.513(5) .
C46A H46A 0.9800 .
C46A H46B 0.9800 .
C46A H46C 0.9800 .
C47A H47A 0.9800 .
C47A H47B 0.9800 .
C47A H47C 0.9800 .
C48A H48A 0.9800 .
C48A H48B 0.9800 .
C48A H48C 0.9800 .
C49A H49A 0.9800 .
C49A H49B 0.9800 .
C49A H49C 0.9800 .
C50A H50A 0.9800 .
C50A H50B 0.9800 .
C50A H50C 0.9800 .
C51A H51A 0.9800 .
C51A H51B 0.9800 .
C51A H51C 0.9800 .
C52A H52A 0.9800 .
C52A H52B 0.9800 .
C52A H52C 0.9800 .
C53A H53A 0.9800 .
C53A H53B 0.9800 .
C53A H53C 0.9800 .
C54A H54A 0.9800 .
C54A H54B 0.9800 .
C54A H54C 0.9800 .
C55A H55A 0.9800 .
C55A H55B 0.9800 .
C55A H55C 0.9800 .
C56A H56A 0.9800 .
C56A H56B 0.9800 .
C56A H56C 0.9800 .
C57A H57A 0.9800 .
C57A H57B 0.9800 .
C57A H57C 0.9800 .
C58A H58A 0.9800 .
C58A H58B 0.9800 .
C58A H58C 0.9800 .
C59A H59A 0.9800 .
C59A H59B 0.9800 .
C59A H59C 0.9800 .
C60A H60A 0.9800 .
C60A H60B 0.9800 .
C60A H60C 0.9800 .
O1B C3B 1.441(15) .
O1B C12B 1.442(15) .
O2B C16B 1.389(16) .
O2B H2B 0.8500 .
O3B C27B 1.426(15) .
O3B C36B 1.479(14) .
O4B C40B 1.385(15) .
O4B H4B 0.8500 .
N1B C13B 1.305(16) .
N1B N2B 1.370(14) .
N2B N3B 1.319(13) .
N3B N4B 1.306(14) .
N4B C13B 1.300(15) .
N5B C37B 1.301(16) .
N5B N6B 1.398(15) .
N6B N7B 1.300(16) .
N7B N8B 1.382(16) .
N8B C37B 1.402(18) .
C1B C41B 1.514(9) .
C1B C2B 1.516(9) .
C1B H1BA 0.9900 .
C1B H1BB 0.9900 .
C2B C3B 1.355(17) .
C2B C7B 1.434(17) .
C3B C4B 1.389(18) .
C4B C5B 1.401(17) .
C4B C14B 1.510(9) .
C5B C6B 1.426(17) .
C5B H5B 0.9500 .
C6B C7B 1.374(17) .
C6B C8B 1.545(9) .
C7B H7B 0.9500 .
C8B C9B 1.510(5) .
C8B C11B 1.511(5) .
C8B C10B 1.514(5) .
C9B H9BA 0.9800 .
C9B H9BB 0.9800 .
C9B H9BC 0.9800 .
C10B H10D 0.9800 .
C10B H10E 0.9800 .
C10B H10F 0.9800 .
C11B H11D 0.9800 .
C11B H11E 0.9800 .
C11B H11F 0.9800 .
C12B C13B 1.498(19) .
C12B H12C 0.9900 .
C12B H12D 0.9900 .
C14B C15B 1.508(9) .
C14B H14C 0.9900 .
C14B H14D 0.9900 .
C15B C20B 1.402(18) .
C15B C16B 1.425(18) .
C16B C17B 1.383(19) .
C17B C18B 1.381(19) .
C17B C25B 1.521(9) .
C18B C19B 1.397(19) .
C18B H18B 0.9500 .
C19B C20B 1.376(19) .
C19B C21B 1.539(9) .
C20B H20B 0.9500 .
C21B C24B 1.507(5) .
C21B C53B 1.509(5) .
C21B C54B 1.511(5) .
C21B C23B 1.512(5) .
C21B C52B 1.512(5) .
C21B C22B 1.513(5) .
C22B H22D 0.9800 .
C22B H22E 0.9800 .
C22B H22F 0.9800 .
C23B H23D 0.9800 .
C23B H23E 0.9800 .
C23B H23F 0.9800 .
C24B H24D 0.9800 .
C24B H24E 0.9800 .
C24B H24F 0.9800 .
C25B C26B 1.512(9) .
C25B H25C 0.9900 .
C25B H25D 0.9900 .
C26B C27B 1.342(19) .
C26B C31B 1.41(2) .
C27B C28B 1.383(19) .
C28B C29B 1.42(2) .
C28B C38B 1.503(9) .
C29B C30B 1.32(2) .
C29B H29B 0.9500 .
C30B C31B 1.45(2) .
C30B C32B 1.548(10) .
C31B H31B 0.9500 .
C32B C57B 1.506(5) .
C32B C33B 1.508(5) .
C32B C34B 1.510(5) .
C32B C55B 1.511(5) .
C32B C56B 1.514(5) .
C32B C35B 1.516(5) .
C33B H33D 0.9800 .
C33B H33E 0.9800 .
C33B H33F 0.9800 .
C34B H34D 0.9800 .
C34B H34E 0.9800 .
C34B H34F 0.9800 .
C35B H35D 0.9800 .
C35B H35E 0.9800 .
C35B H35F 0.9800 .
C36B C37B 1.459(18) .
C36B H36C 0.9900 .
C36B H36D 0.9900 .
C38B C39B 1.522(9) .
C38B H38C 0.9900 .
C38B H38D 0.9900 .
C39B C44B 1.350(18) .
C39B C40B 1.378(18) .
C40B C41B 1.392(19) .
C41B C42B 1.431(18) .
C42B C43B 1.346(17) .
C42B H42B 0.9500 .
C43B C44B 1.343(18) .
C43B C45B 1.535(9) .
C44B H44B 0.9500 .
C45B C48B 1.509(5) .
C45B C47B 1.510(5) .
C45B C46B 1.511(5) .
C46B H46D 0.9800 .
C46B H46E 0.9800 .
C46B H46F 0.9800 .
C47B H47D 0.9800 .
C47B H47E 0.9800 .
C47B H47F 0.9800 .
C48B H48D 0.9800 .
C48B H48E 0.9800 .
C48B H48F 0.9800 .
C52B H52D 0.9800 .
C52B H52E 0.9800 .
C52B H52F 0.9800 .
C53B H53D 0.9800 .
C53B H53E 0.9800 .
C53B H53F 0.9800 .
C54B H54D 0.9800 .
C54B H54E 0.9800 .
C54B H54F 0.9800 .
C55B H55D 0.9800 .
C55B H55E 0.9800 .
C55B H55F 0.9800 .
C56B H56D 0.9800 .
C56B H56E 0.9800 .
C56B H56F 0.9800 .
C57B H57D 0.9800 .
C57B H57E 0.9800 .
C57B H57F 0.9800 .
O1C C12C 1.409(13) .
O1C C3C 1.456(15) .
O2C C16C 1.415(15) .
O2C H2C 0.8500 .
O3C C27C 1.426(15) .
O3C C36C 1.477(14) .
O4C C40C 1.378(16) .
O4C H4C 0.8500 .
N1C C13C 1.288(15) .
N1C N2C 1.321(13) .
N2C N3C 1.294(14) .
N3C N4C 1.374(13) .
N4C C13C 1.378(15) .
N5C C37C 1.309(15) .
N5C N6C 1.323(14) .
N6C N7C 1.306(15) .
N7C N8C 1.357(15) .
N8C C37C 1.405(16) .
C1C C2C 1.510(9) .
C1C C41C 1.522(9) .
C1C H1CA 0.9900 .
C1C H1CB 0.9900 .
C2C C3C 1.398(17) .
C2C C7C 1.440(18) .
C3C C4C 1.346(17) .
C4C C5C 1.425(17) .
C4C C14C 1.523(9) .
C5C C6C 1.347(16) .
C5C H5C 0.9500 .
C6C C7C 1.392(17) .
C6C C8C 1.534(9) .
C7C H7C 0.9500 .
C8C C9C 1.509(5) .
C8C C10C 1.511(5) .
C8C C11C 1.512(5) .
C9C H9CA 0.9800 .
C9C H9CB 0.9800 .
C9C H9CC 0.9800 .
C10C H10G 0.9800 .
C10C H10H 0.9800 .
C10C H10I 0.9800 .
C11C H11G 0.9800 .
C11C H11H 0.9800 .
C11C H11I 0.9800 .
C12C C13C 1.539(18) .
C12C H12E 0.9900 .
C12C H12F 0.9900 .
C14C C15C 1.514(9) .
C14C H14E 0.9900 .
C14C H14F 0.9900 .
C15C C20C 1.372(17) .
C15C C16C 1.440(17) .
C16C C17C 1.301(16) .
C17C C18C 1.402(18) .
C17C C25C 1.523(9) .
C18C C19C 1.430(18) .
C18C H18C 0.9500 .
C19C C20C 1.375(18) .
C19C C21C 1.535(9) .
C20C H20C 0.9500 .
C21C C52C 1.506(5) .
C21C C54C 1.508(5) .
C21C C23C 1.508(5) .
C21C C22C 1.509(5) .
C21C C24C 1.514(5) .
C21C C53C 1.516(5) .
C22C H22G 0.9800 .
C22C H22H 0.9800 .
C22C H22I 0.9800 .
C23C H23G 0.9800 .
C23C H23H 0.9800 .
C23C H23I 0.9800 .
C24C H24G 0.9800 .
C24C H24H 0.9800 .
C24C H24I 0.9800 .
C25C C26C 1.519(9) .
C25C H25E 0.9900 .
C25C H25F 0.9900 .
C26C C27C 1.304(17) .
C26C C31C 1.408(18) .
C27C C28C 1.488(18) .
C28C C29C 1.423(18) .
C28C C38C 1.490(9) .
C29C C30C 1.307(17) .
C29C H29C 0.9500 .
C30C C31C 1.442(18) .
C30C C32C 1.559(9) .
C31C H31C 0.9500 .
C32C C56C 1.510(5) .
C32C C57C 1.510(5) .
C32C C33C 1.510(5) .
C32C C35C 1.512(5) .
C32C C34C 1.513(5) .
C32C C55C 1.513(5) .
C33C H33G 0.9800 .
C33C H33H 0.9800 .
C33C H33I 0.9800 .
C34C H34G 0.9800 .
C34C H34H 0.9800 .
C34C H34I 0.9800 .
C35C H35G 0.9800 .
C35C H35H 0.9800 .
C35C H35I 0.9800 .
C36C C37C 1.444(17) .
C36C H36E 0.9900 .
C36C H36F 0.9900 .
C38C C39C 1.511(9) .
C38C H38E 0.9900 .
C38C H38F 0.9900 .
C39C C40C 1.412(19) .
C39C C44C 1.429(18) .
C40C C41C 1.378(18) .
C41C C42C 1.421(17) .
C42C C43C 1.440(18) .
C42C H42C 0.9500 .
C43C C44C 1.277(17) .
C43C C45C 1.532(9) .
C44C H44C 0.9500 .
C45C C46C 1.503(5) .
C45C C59C 1.506(5) .
C45C C60C 1.509(5) .
C45C C47C 1.512(5) .
C45C C58C 1.517(5) .
C45C C48C 1.519(5) .
C46C H46G 0.9800 .
C46C H46H 0.9800 .
C46C H46I 0.9800 .
C47C H47G 0.9800 .
C47C H47H 0.9800 .
C47C H47I 0.9800 .
C48C H48G 0.9800 .
C48C H48H 0.9800 .
C48C H48I 0.9800 .
C52C H52G 0.9800 .
C52C H52H 0.9800 .
C52C H52I 0.9800 .
C53C H53G 0.9800 .
C53C H53H 0.9800 .
C53C H53I 0.9800 .
C54C H54G 0.9800 .
C54C H54H 0.9800 .
C54C H54I 0.9800 .
C55C H55G 0.9800 .
C55C H55H 0.9800 .
C55C H55I 0.9800 .
C56C H56G 0.9800 .
C56C H56H 0.9800 .
C56C H56I 0.9800 .
C57C H57G 0.9800 .
C57C H57H 0.9800 .
C57C H57I 0.9800 .
C58C H58D 0.9800 .
C58C H58E 0.9800 .
C58C H58F 0.9800 .
C59C H59D 0.9800 .
C59C H59E 0.9800 .
C59C H59F 0.9800 .
C60C H60D 0.9800 .
C60C H60E 0.9800 .
C60C H60F 0.9800 .
O1D C3D 1.422(16) .
O1D C12D 1.497(14) .
O2D C16D 1.376(18) .
O2D H2D 0.8500 .
O3D C36D 1.422(19) .
O3D C27D 1.45(2) .
O4D C40D 1.436(18) .
O4D H4D 0.8500 .
N1D C13D 1.271(15) .
N1D N2D 1.391(16) .
N2D N3D 1.351(16) .
N3D N4D 1.327(16) .
N4D C13D 1.353(17) .
N5D N6D 1.350(16) .
N5D C37D 1.371(18) .
N6D N7D 1.342(17) .
N7D N8D 1.321(15) .
N8D C37D 1.338(17) .
C1D C2D 1.510(9) .
C1D C41D 1.514(9) .
C1D H1DA 0.9900 .
C1D H1DB 0.9900 .
C2D C3D 1.380(18) .
C2D C7D 1.462(19) .
C3D C4D 1.244(16) .
C4D C5D 1.52(2) .
C4D C14D 1.537(9) .
C5D C6D 1.416(19) .
C5D H5D 0.9500 .
C6D C7D 1.345(19) .
C6D C8D 1.536(9) .
C7D H7D 0.9500 .
C8D C51D 1.504(5) .
C8D C11D 1.505(5) .
C8D C50D 1.504(5) .
C8D C10D 1.508(5) .
C8D C9D 1.515(5) .
C8D C49D 1.518(5) .
C9D H9DA 0.9800 .
C9D H9DB 0.9800 .
C9D H9DC 0.9800 .
C10D H10J 0.9800 .
C10D H10K 0.9800 .
C10D H10L 0.9800 .
C11D H11J 0.9800 .
C11D H11K 0.9800 .
C11D H11L 0.9800 .
C12D C13D 1.51(2) .
C12D H12G 0.9900 .
C12D H12H 0.9900 .
C14D C15D 1.526(9) .
C14D H14G 0.9900 .
C14D H14H 0.9900 .
C15D C16D 1.357(19) .
C15D C20D 1.383(19) .
C16D C17D 1.44(2) .
C17D C18D 1.43(2) .
C17D C25D 1.503(9) .
C18D C19D 1.26(2) .
C18D H18D 0.9500 .
C19D C20D 1.448(19) .
C19D C21D 1.540(10) .
C20D H20D 0.9500 .
C21D C53D 1.509(5) .
C21D C23D 1.509(5) .
C21D C22D 1.511(5) .
C21D C54D 1.511(5) .
C21D C52D 1.513(5) .
C21D C24D 1.516(5) .
C22D H22J 0.9800 .
C22D H22K 0.9800 .
C22D H22L 0.9800 .
C23D H23J 0.9800 .
C23D H23K 0.9800 .
C23D H23L 0.9800 .
C24D H24J 0.9800 .
C24D H24K 0.9800 .
C24D H24L 0.9800 .
C25D C26D 1.504(9) .
C25D H25G 0.9900 .
C25D H25H 0.9900 .
C26D C27D 1.36(2) .
C26D C31D 1.49(2) .
C27D C28D 1.38(2) .
C28D C29D 1.46(2) .
C28D C38D 1.515(10) .
C29D C30D 1.45(2) .
C29D H29D 0.9500 .
C30D C31D 1.44(2) .
C30D C32D 1.562(10) .
C31D H31D 0.9500 .
C32D C55D 1.510(5) .
C32D C34D 1.510(5) .
C32D C35D 1.510(5) .
C32D C56D 1.511(5) .
C32D C57D 1.513(5) .
C32D C33D 1.515(5) .
C33D H33J 0.9800 .
C33D H33K 0.9800 .
C33D H33L 0.9800 .
C34D H34J 0.9800 .
C34D H34K 0.9800 .
C34D H34L 0.9800 .
C35D H35J 0.9800 .
C35D H35K 0.9800 .
C35D H35L 0.9800 .
C36D C37D 1.52(2) .
C36D H36G 0.9900 .
C36D H36H 0.9900 .
C38D C39D 1.520(9) .
C38D H38G 0.9900 .
C38D H38H 0.9900 .
C39D C40D 1.37(2) .
C39D C44D 1.43(2) .
C40D C41D 1.42(2) .
C41D C42D 1.372(19) .
C42D C43D 1.391(19) .
C42D H42D 0.9500 .
C43D C44D 1.38(2) .
C43D C45D 1.545(9) .
C44D H44D 0.9500 .
C45D C47D 1.506(5) .
C45D C58D 1.513(5) .
C45D C46D 1.509(5) .
C45D C48D 1.517(5) .
C45D C59D 1.510(5) .
C45D C60D 1.509(5) .
C46D H46J 0.9800 .
C46D H46K 0.9800 .
C46D H46L 0.9800 .
C47D H47J 0.9800 .
C47D H47K 0.9800 .
C47D H47L 0.9800 .
C48D H48J 0.9800 .
C48D H48K 0.9800 .
C48D H48L 0.9800 .
C49D H49D 0.9800 .
C49D H49E 0.9800 .
C49D H49F 0.9800 .
C50D H50D 0.9800 .
C50D H50E 0.9800 .
C50D H50F 0.9800 .
C51D H51D 0.9800 .
C51D H51E 0.9800 .
C51D H51F 0.9800 .
C52D H52J 0.9800 .
C52D H52K 0.9800 .
C52D H52L 0.9800 .
C53D H53J 0.9800 .
C53D H53K 0.9800 .
C53D H53L 0.9800 .
C54D H54J 0.9800 .
C54D H54K 0.9800 .
C54D H54L 0.9800 .
C55D H55J 0.9800 .
C55D H55K 0.9800 .
C55D H55L 0.9800 .
C56D H56J 0.9800 .
C56D H56K 0.9800 .
C56D H56L 0.9800 .
C57D H57J 0.9800 .
C57D H57K 0.9800 .
C57D H57L 0.9800 .
C58D H58G 0.9800 .
C58D H58H 0.9800 .
C58D H58I 0.9800 .
C59D H59G 0.9800 .
C59D H59H 0.9800 .
C59D H59I 0.9800 .
C60D H60G 0.9800 .
C60D H60H 0.9800 .
C60D H60I 0.9800 .
O11 C11 1.198(5) .
O12 C11 1.343(5) .
O12 C13 1.456(5) .
C11 C12 1.491(5) .
C12 H12I 0.9800 .
C12 H12J 0.9800 .
C12 H12K 0.9800 .
C13 C14 1.507(5) .
C13 H13A 0.9900 .
C13 H13B 0.9900 .
C14 H14I 0.9800 .
C14 H14J 0.9800 .
C14 H14K 0.9800 .
O21 C21 1.198(5) .
O22 C21 1.340(5) .
O22 C23 1.446(5) .
C21 C22 1.497(5) .
C22 H22M 0.9800 .
C22 H22N 0.9800 .
C22 H22O 0.9800 .
C23 C24 1.507(5) .
C23 H23N 0.9900 .
C23 H23M 0.9900 .
C24 H24M 0.9800 .
C24 H24N 0.9800 .
C24 H24O 0.9800 .
O31 C31 1.205(5) .
O32 C31 1.344(5) .
O32 C33 1.449(5) .
C31 C32 1.495(5) .
C32 H32A 0.9800 .
C32 H32B 0.9800 .
C32 H32C 0.9800 .
C33 C34 1.502(5) .
C33 H33M 0.9900 .
C33 H33N 0.9900 .
C34 H34M 0.9800 .
C34 H34N 0.9800 .
C34 H34O 0.9800 .
O41 C41 1.201(5) .
O42 C41 1.345(5) .
O42 C43 1.452(5) .
C41 C42 1.496(5) .
C42 H42E 0.9800 .
C42 H42F 0.9800 .
C42 H42G 0.9800 .
C43 C44 1.510(5) .
C43 H43A 0.9900 .
C43 H43B 0.9900 .
C44 H44E 0.9800 .
C44 H44F 0.9800 .
C44 H44G 0.9800 .
O111 C111 1.420(5) .
O111 H111 0.8500 .
C111 C112 1.501(5) .
C111 H11M 0.9900 .
C111 H11N 0.9900 .
C112 H11O 0.9800 .
C112 H11P 0.9800 .
C112 H11Q 0.9800 .
O211 C211 1.418(5) .
O211 H211 0.8500 .
C211 C212 1.509(5) .
C211 H21A 0.9900 .
C211 H21B 0.9900 .
C212 H21C 0.9800 .
C212 H21D 0.9800 .
C212 H21E 0.9800 .
O311 C311 1.424(5) .
O311 H311 0.8500 .
C311 C312 1.500(5) .
C311 H31E 0.9900 .
C311 H31F 0.9900 .
C312 H31G 0.9800 .
C312 H31H 0.9800 .
C312 H31I 0.9800 .
O411 C411 1.419(5) .
O411 H411 0.8500 .
C411 C412 1.498(5) .
C411 H41A 0.9900 .
C411 H41B 0.9900 .
C412 H41C 0.9800 .
C412 H41D 0.9800 .
C412 H41E 0.9800 .

loop_
_geom_hbond_atom_site_label_D
_geom_hbond_atom_site_label_H
_geom_hbond_atom_site_label_A
_geom_hbond_distance_DH
_geom_hbond_distance_HA
_geom_hbond_distance_DA
_geom_hbond_angle_DHA
_geom_hbond_site_symmetry_A
O02 H02 N8A 0.85 2.55 3.333(18) 154.5 .
O03 H03 N8A 0.85 2.29 3.101(16) 160.2 .
O04 H04 N8B 0.85 2.42 3.237(14) 162.2 3_665
O05 H05 N7B 0.85 2.09 2.908(16) 161.7 3_665
O05 H05 N6B 0.85 2.44 3.264(15) 163.8 3_665
O06 H06 N7C 0.85 2.06 2.886(15) 162.4 .
O06 H06 N6C 0.85 2.45 3.269(14) 162.3 .
O07 H07 N8C 0.85 2.39 3.202(13) 160.4 .
O08 H08 N8D 0.85 2.26 3.082(16) 163.8 3_665
O12W H12X O4A 0.85 2.20 2.944(18) 146.1 .
O12W H12X N1A 0.85 2.30 2.89(2) 126.1 .
O31W H31X O2A 0.85 1.90 2.724(13) 164.1 .
O31W H31Y N8B 0.85 1.88 2.726(16) 173.9 3_665
O32W H32X O2B 0.85 1.91 2.748(13) 170.4 .
O32W H32Y N7A 0.85 1.91 2.766(18) 178.0 2_655
O51W H51X O111 0.85 1.91 2.713(12) 156.7 .
O51W H51Y N6C 0.85 1.91 2.715(15) 157.6 .
O52W H52X O211 0.85 1.86 2.645(12) 152.2 .
O52W H52Y N6B 0.85 1.88 2.726(17) 173.3 .
O71W H71X O2C 0.85 1.93 2.750(12) 160.7 .
O71W H71Y N7D 0.85 1.82 2.669(16) 172.3 3_665
O72W H72X O2D 0.85 1.90 2.727(13) 162.9 .
O72W H72Y N8C 0.85 1.89 2.731(16) 171.5 2_655
O91W H91X O02W 0.85 1.87 2.66(3) 154.7 .
O91W H91Y O02W 0.85 2.18 2.99(3) 158.7 17_554
O92W H92X O4D 0.85 2.33 2.97(2) 132.9 .
O92W H92X N1D 0.85 2.42 3.04(2) 130.6 .
O2A H2A O3A 0.85 1.79 2.643(16) 175.7 .
O4A H4A O1A 0.85 1.99 2.828(16) 170.6 .
O2B H2B O1B 0.85 1.92 2.768(14) 175.7 .
O4B H4B O3B 0.85 1.93 2.775(15) 177.7 .
O2C H2C O1C 0.85 1.90 2.751(13) 174.0 .
O4C H4C N5C 0.85 2.21 2.790(15) 125.7 .
O4C H4C O3C 0.85 2.32 3.130(14) 159.6 .
O2D H2D O3D 0.85 1.79 2.637(17) 178.7 .
O4D H4D O1D 0.85 1.98 2.823(15) 169.7 .
O4D H4D N1D 0.85 2.49 2.925(15) 112.8 .
O111 H111 O4C 0.85 2.24 3.058(17) 160.6 .
O211 H211 O311 0.85 1.90 2.685(18) 153.7 .
O311 H311 N5B 0.85 1.95 2.75(2) 156.6 .
O411 H411 N5A 0.85 1.96 2.79(3) 163.6 .

loop_
_platon_squeeze_void_nr
_platon_squeeze_void_average_x
_platon_squeeze_void_average_y
_platon_squeeze_void_average_z
_platon_squeeze_void_volume
_platon_squeeze_void_count_electrons
_platon_squeeze_void_content
1 -0.008 0.040 -0.001 66225 11112 ' '
2 0.000 0.000 0.250 12 4 ' '
3 0.000 0.000 0.750 12 4 ' '
4 0.000 0.391 0.750 7 0 ' '
5 0.000 0.609 0.250 7 0 ' '
6 0.064 0.469 0.026 32 8 ' '
7 0.064 0.596 0.526 32 8 ' '
8 0.071 0.269 0.359 33 8 ' '
9 0.071 0.802 0.859 33 8 ' '
10 0.058 0.333 0.083 7 0 ' '
11 0.058 0.724 0.583 7 0 ' '
12 0.135 0.398 0.807 34 8 ' '
13 0.135 0.738 0.307 34 8 ' '
14 0.198 0.269 0.859 33 7 ' '
15 0.198 0.929 0.359 33 8 ' '
16 0.262 0.398 0.307 34 8 ' '
17 0.262 0.864 0.807 34 7 ' '
18 0.269 0.071 0.141 33 7 ' '
19 0.269 0.198 0.641 33 7 ' '
20 0.276 0.333 0.583 7 0 ' '
21 0.276 0.942 0.083 7 0 ' '
22 0.333 0.667 0.417 11 4 ' '
23 0.333 0.667 0.917 11 4 ' '
24 0.333 0.058 0.417 7 0 ' '
25 0.333 0.276 0.917 7 0 ' '
26 0.398 0.135 0.693 34 8 ' '
27 0.398 0.262 0.193 34 8 ' '
28 0.404 0.469 0.526 32 8 ' '
29 0.404 0.936 0.026 32 8 ' '
30 0.391 0.000 0.750 7 0 ' '
31 0.391 0.391 0.250 7 0 ' '
32 0.469 0.064 0.474 32 8 ' '
33 0.469 0.404 0.974 32 8 ' '
34 0.531 0.596 0.026 32 8 ' '
35 0.531 0.935 0.526 32 7 ' '
36 0.595 0.064 0.974 32 7 ' '
37 0.596 0.531 0.474 32 7 ' '
38 0.602 0.738 0.807 34 7 ' '
39 0.602 0.865 0.307 34 7 ' '
40 0.609 0.000 0.250 7 0 ' '
41 0.609 0.609 0.750 7 0 ' '
42 0.667 0.333 0.083 11 4 ' '
43 0.667 0.333 0.583 11 4 ' '
44 0.667 0.724 0.083 7 0 ' '
45 0.667 0.942 0.583 7 0 ' '
46 0.731 0.802 0.359 33 8 ' '
47 0.731 0.929 0.859 33 8 ' '
48 0.738 0.135 0.193 34 8 ' '
49 0.738 0.602 0.693 34 8 ' '
50 0.724 0.058 0.917 7 0 ' '
51 0.724 0.667 0.417 7 0 ' '
52 0.802 0.071 0.641 33 8 ' '
53 0.802 0.731 0.141 33 8 ' '
54 0.865 0.262 0.693 34 8 ' '
55 0.864 0.602 0.193 34 7 ' '
56 0.929 0.198 0.141 33 7 ' '
57 0.929 0.731 0.641 33 7 ' '
58 0.935 0.404 0.474 32 7 ' '
59 0.936 0.531 0.974 32 7 ' '
60 0.942 0.276 0.417 7 0 ' '
61 0.942 0.667 0.917 7 0 ' '
